data_1552376
loop_
_publ_author_name
'Weis, Philippe'
'R\"ohner, David C.'
'Prediger, Richard'
'Butschke, Burkhard'
'Scherer, Harald'
'Weber, Stefan'
'Krossing, Ingo'

_publ_section_title
;
 First Experimental Evidence for the Elusive Tetrahedral Cations [EP3]+ in
 the Condensed Phase
;
_journal_name_full 'Chemical Science'
_journal_paper_doi 10.1039/C9SC03915E
_journal_year 2019
_chemical_formula_moiety 'C16 Al1 Cl3 F36 O4 Se1'
_chemical_formula_sum 'C16 Al Cl3 F36 O4 Se'
_chemical_formula_weight 1152.37
_space_group_crystal_system monoclinic
_space_group_IT_number 7
_space_group_name_Hall 'P -2yac'
_space_group_name_H-M_alt 'P 1 n 1'
_symmetry_space_group_name_Hall 'P -2yac'
_symmetry_space_group_name_H-M 'P 1 n 1'
_audit_creation_method SHELXL-2014/7
_audit_update_record
;
2019-02-20 deposited with the CCDC.    2019-10-07 downloaded from the CCDC.
;
_cell_angle_alpha 90
_cell_angle_beta 105.9650(10)
_cell_angle_gamma 90
_cell_formula_units_Z 12
_cell_length_a 16.5135(7)
_cell_length_b 31.9553(16)
_cell_length_c 19.1323(9)
_cell_measurement_reflns_used 9358
_cell_measurement_temperature 100(2)
_cell_measurement_theta_max 26.424
_cell_measurement_theta_min 2.213
_cell_volume 9706.6(8)
_computing_cell_refinement 'SAINT V8.34A'
_computing_data_collection 'APEX2 V2014.11-0'
_computing_data_reduction 'SAINT V8.34A'
_computing_publication_material ShelXle-786
_computing_structure_refinement 'SHELXL-2014/7 (Sheldrick, 2014)'
_computing_structure_solution 'SHELXT-2014/5 (Sheldrick, 2014)'
_diffrn_ambient_temperature 100(2)
_diffrn_measured_fraction_theta_full 1.000
_diffrn_measured_fraction_theta_max 0.998
_diffrn_measurement_device_type 'Bruker Smart Apex II Quazar'
_diffrn_measurement_method 'omega and phi scans'
_diffrn_radiation_type MoK\a
_diffrn_radiation_wavelength 0.71073
_diffrn_reflns_av_R_equivalents 0.0428
_diffrn_reflns_av_unetI/netI 0.0435
_diffrn_reflns_Laue_measured_fraction_full 1.000
_diffrn_reflns_Laue_measured_fraction_max 0.998
_diffrn_reflns_limit_h_max 21
_diffrn_reflns_limit_h_min -21
_diffrn_reflns_limit_k_max 40
_diffrn_reflns_limit_k_min -40
_diffrn_reflns_limit_l_max 23
_diffrn_reflns_limit_l_min -24
_diffrn_reflns_number 225399
_diffrn_reflns_point_group_measured_fraction_full 0.977
_diffrn_reflns_point_group_measured_fraction_max 0.957
_diffrn_reflns_theta_full 25.242
_diffrn_reflns_theta_max 27.084
_diffrn_reflns_theta_min 0.637
_diffrn_source 'INCOATEC Mo Microsource'
_exptl_absorpt_coefficient_mu 1.673
_exptl_absorpt_correction_T_max 0.7456
_exptl_absorpt_correction_T_min 0.7016
_exptl_absorpt_correction_type multi-scan
_exptl_absorpt_process_details SADABS-2014/5
_exptl_crystal_colour yellow
_exptl_crystal_density_diffrn 2.366
_exptl_crystal_description plate
_exptl_crystal_F_000 6600
_exptl_crystal_size_max 0.050
_exptl_crystal_size_mid 0.040
_exptl_crystal_size_min 0.020
_refine_diff_density_max 1.865
_refine_diff_density_min -0.587
_refine_diff_density_rms 0.097
_refine_ls_abs_structure_details
;
 Flack x determined using 13075 quotients [(I+)-(I-)]/[(I+)+(I-)]
 (Parsons, Flack and Wagner, Acta Cryst. B69 (2013) 249-259).
;
_refine_ls_abs_structure_Flack -0.0065(18)
_refine_ls_extinction_method none
_refine_ls_goodness_of_fit_ref 1.006
_refine_ls_hydrogen_treatment undef
_refine_ls_matrix_type full
_refine_ls_number_parameters 3461
_refine_ls_number_reflns 40927
_refine_ls_number_restraints 95750
_refine_ls_restrained_S_all 0.844
_refine_ls_R_factor_all 0.0611
_refine_ls_R_factor_gt 0.0435
_refine_ls_shift/su_max 0.001
_refine_ls_shift/su_mean 0.000
_refine_ls_structure_factor_coef Fsqd
_refine_ls_weighting_details 'w=1/[\s^2^(Fo^2^)+(0.0728P)^2^] where P=(Fo^2^+2Fc^2^)/3'
_refine_ls_weighting_scheme calc
_refine_ls_wR_factor_gt 0.1051
_refine_ls_wR_factor_ref 0.1129
_reflns_Friedel_coverage 0.915
_reflns_Friedel_fraction_full 0.955
_reflns_Friedel_fraction_max 0.915
_reflns_number_gt 32319
_reflns_number_total 40927
_reflns_threshold_expression 'I > 2\s(I)'
_cod_data_source_file c9sc03915e2.cif
_cod_data_source_block Pn_a
_cod_depositor_comments
;

2022-11-30
Z value and formula fixed to values more according to usual
chemical conventions.                 miguel
;
_cod_original_formula_sum 'C96 Al6 Cl18 F216 O24 Se5.99'
_cod_original_formula_weight 6914.23
_cod_original_formula_units_Z 2
_cod_database_code 1552376
_shelx_shelxl_version_number 2014/7
_shelx_space_group_comment
;
The symmetry employed for this shelxl refinement is uniquely defined
by the following loop, which should always be used as a source of
symmetry information in preference to the above space-group names.
They are only intended as comments.
;
_shelx_estimated_absorpt_t_min 0.921
_shelx_estimated_absorpt_t_max 0.967

loop_
_space_group_symop_operation_xyz
'x, y, z'
'x+1/2, -y, z+1/2'

loop_
_atom_site_label
_atom_site_type_symbol
_atom_site_fract_x
_atom_site_fract_y
_atom_site_fract_z
_atom_site_U_iso_or_equiv
_atom_site_adp_type
_atom_site_occupancy
_atom_site_site_symmetry_order
_atom_site_calc_flag
_atom_site_refinement_flags_posn
_atom_site_refinement_flags_adp
_atom_site_refinement_flags_occupancy
_atom_site_disorder_assembly
_atom_site_disorder_group
Se1 Se 0.51201(4) 0.68481(2) 0.30468(4) 0.02127(15) Uani 1 1 d . . . . .
Cl1 Cl 0.63516(11) 0.67887(7) 0.29741(11) 0.0414(5) Uani 1 1 d . . . . .
Cl2 Cl 0.45293(12) 0.63570(5) 0.23765(10) 0.0338(4) Uani 1 1 d . . . . .
Cl3 Cl 0.47109(12) 0.73616(6) 0.23620(10) 0.0393(5) Uani 1 1 d . . . . .
Se2 Se 0.51696(4) 1.01853(2) 0.30112(4) 0.02275(15) Uani 1 1 d . . . . .
Cl4 Cl 0.46589(13) 1.05815(6) 0.21213(11) 0.0403(5) Uani 1 1 d . . . . .
Cl5 Cl 0.48593(12) 0.95987(6) 0.25300(10) 0.0354(4) Uani 1 1 d . . . . .
Cl6 Cl 0.64500(11) 1.02217(6) 0.30679(12) 0.0383(4) Uani 1 1 d . . . . .
Se3 Se 0.02547(5) 0.48172(2) 0.30255(4) 0.02824(16) Uani 1 1 d . . . . .
Cl7 Cl 0.15233(13) 0.47591(6) 0.30454(14) 0.0490(5) Uani 1 1 d . . . . .
Cl8 Cl -0.03038(13) 0.43583(6) 0.22699(12) 0.0476(5) Uani 1 1 d . . . . .
Cl9 Cl -0.00837(14) 0.53617(6) 0.24079(11) 0.0463(5) Uani 1 1 d . . . . .
Cl18 Cl 0.16132(12) 0.79819(6) 0.33872(11) 0.0408(5) Uani 1 1 d . . . . .
Se4 Se 0.52883(4) 0.85580(2) 0.80776(4) 0.02668(16) Uani 1 1 d . . . . .
Cl10 Cl 0.50239(16) 0.80024(7) 0.74953(11) 0.0539(6) Uani 1 1 d . . . . .
Cl11 Cl 0.64727(12) 0.87027(7) 0.79510(11) 0.0423(5) Uani 1 1 d . . . . .
Cl12 Cl 0.45494(16) 0.89811(9) 0.73358(14) 0.0687(8) Uani 1 1 d . . . . .
Se5 Se 1.01492(5) 0.65461(2) 0.79591(4) 0.0276(2) Uani 0.9940(19) 1 d . . P . .
Cl13 Cl 1.12299(12) 0.62194(6) 0.79285(11) 0.0413(5) Uani 1 1 d . . . . .
Cl14 Cl 0.92348(13) 0.62384(6) 0.71414(11) 0.0438(5) Uani 1 1 d . . . . .
Se6 Se 0.03316(5) 0.81222(2) 0.30672(4) 0.03139(18) Uani 1 1 d . . . . .
Cl15 Cl 1.02810(13) 0.71011(6) 0.74098(11) 0.0423(5) Uani 1 1 d . . . . .
Cl16 Cl 0.03257(15) 0.87083(6) 0.25900(11) 0.0474(5) Uani 1 1 d . . . . .
Cl17 Cl -0.00607(17) 0.77455(7) 0.21348(13) 0.0647(7) Uani 1 1 d . . . . .
Al1 Al 0.66828(11) 0.52130(5) 0.48341(10) 0.0146(4) Uani 1 1 d . . . . .
Al2 Al 0.19028(11) 0.81108(5) 0.00278(10) 0.0140(4) Uani 1 1 d . . . . .
Al3 Al 0.17579(11) 0.64312(5) 0.49710(10) 0.0148(4) Uani 1 1 d . . . . .
Al4 Al 0.69104(11) 0.69110(5) 0.99711(10) 0.0146(4) Uani 1 1 d . . . . .
Al5 Al 0.19475(12) 0.97982(5) 0.50968(10) 0.0160(4) Uani 1 1 d . . . . .
Al6 Al 0.69137(11) 0.85390(5) 0.50062(10) 0.0152(4) Uani 1 1 d . . . . .
O1_1 O 0.7173(3) 0.49252(13) 0.5583(2) 0.0192(9) Uani 1 1 d D U . . .
C1_1 C 0.7893(4) 0.47654(18) 0.6037(3) 0.0194(13) Uani 1 1 d D U . . .
C2_1 C 0.8428(5) 0.4533(2) 0.5601(4) 0.0460(19) Uani 1 1 d D U . . .
F1_1 F 0.7940(3) 0.43026(13) 0.5072(2) 0.0355(10) Uani 1 1 d D U . . .
F2_1 F 0.8970(3) 0.42617(15) 0.6037(2) 0.0521(13) Uani 1 1 d D U . . .
F3_1 F 0.8859(3) 0.48248(16) 0.5318(3) 0.0533(13) Uani 1 1 d D U . . .
C3_1 C 0.8453(5) 0.5117(2) 0.6479(4) 0.0452(19) Uani 1 1 d D U . . .
F4_1 F 0.8081(3) 0.52439(16) 0.7017(2) 0.0555(14) Uani 1 1 d D U . . .
F5_1 F 0.8484(3) 0.54473(12) 0.6071(2) 0.0367(10) Uani 1 1 d D U . . .
F6_1 F 0.9239(3) 0.49906(14) 0.6780(2) 0.0427(11) Uani 1 1 d D U . . .
C4_1 C 0.7644(5) 0.4462(2) 0.6557(4) 0.0437(19) Uani 1 1 d D U . . .
F7_1 F 0.7010(3) 0.46094(13) 0.6794(2) 0.0345(10) Uani 1 1 d D U . . .
F8_1 F 0.8283(3) 0.43810(14) 0.7151(2) 0.0389(10) Uani 1 1 d D U . . .
F9_1 F 0.7378(3) 0.40923(13) 0.6178(3) 0.0514(13) Uani 1 1 d D U . . .
O1_2 O 0.5623(3) 0.50849(13) 0.4600(2) 0.0214(9) Uani 1 1 d D U . . .
C1_2 C 0.5038(4) 0.47769(18) 0.4478(3) 0.0226(13) Uani 1 1 d D U . . .
C2_2 C 0.5444(4) 0.43384(19) 0.4642(4) 0.0328(16) Uani 1 1 d D U . . .
F1_2 F 0.6129(3) 0.43159(12) 0.4396(3) 0.0389(10) Uani 1 1 d D U . . .
F2_2 F 0.4926(3) 0.40293(13) 0.4290(3) 0.0479(12) Uani 1 1 d D U . . .
F3_2 F 0.5661(3) 0.42503(13) 0.5341(2) 0.0401(11) Uani 1 1 d D U . . .
C3_2 C 0.4447(5) 0.4850(2) 0.4971(5) 0.0415(18) Uani 1 1 d D U . . .
F4_2 F 0.3961(3) 0.51830(14) 0.4739(3) 0.0603(15) Uani 1 1 d D U . . .
F5_2 F 0.4895(3) 0.49233(16) 0.5654(3) 0.0542(13) Uani 1 1 d D U . . .
F6_2 F 0.3946(3) 0.45209(14) 0.4974(3) 0.0559(14) Uani 1 1 d D U . . .
C4_2 C 0.4520(5) 0.4797(2) 0.3673(4) 0.0444(19) Uani 1 1 d D U . . .
F7_2 F 0.4343(3) 0.51920(14) 0.3461(3) 0.0540(14) Uani 1 1 d D U . . .
F8_2 F 0.3770(3) 0.45932(16) 0.3550(3) 0.0668(17) Uani 1 1 d D U . . .
F9_2 F 0.4948(4) 0.46255(17) 0.3243(3) 0.0627(15) Uani 1 1 d D U . . .
O1_3 O 0.6762(3) 0.57458(12) 0.5002(2) 0.0187(9) Uani 1 1 d D U . . .
C1_3 C 0.6470(4) 0.60761(18) 0.5295(3) 0.0178(12) Uani 1 1 d D U . . .
C2_3 C 0.5568(4) 0.61963(18) 0.4816(3) 0.0226(13) Uani 1 1 d D U . . .
F1_3 F 0.5527(2) 0.61638(12) 0.41102(19) 0.0291(9) Uani 1 1 d D U . . .
F2_3 F 0.5357(2) 0.65875(12) 0.4933(2) 0.0319(9) Uani 1 1 d D U . . .
F3_3 F 0.4983(2) 0.59446(11) 0.4944(2) 0.0272(9) Uani 1 1 d D U . . .
C3_3 C 0.6412(4) 0.59789(19) 0.6086(3) 0.0237(13) Uani 1 1 d D U . . .
F4_3 F 0.7176(2) 0.59901(13) 0.6557(2) 0.0315(9) Uani 1 1 d D U . . .
F5_3 F 0.6109(3) 0.55984(11) 0.6116(2) 0.0295(9) Uani 1 1 d D U . . .
F6_3 F 0.5933(2) 0.62492(12) 0.6315(2) 0.0314(9) Uani 1 1 d D U . . .
C4_3 C 0.7065(4) 0.64520(18) 0.5333(3) 0.0231(13) Uani 1 1 d D U . . .
F7_3 F 0.7859(2) 0.63309(12) 0.5565(2) 0.0308(9) Uani 1 1 d D U . . .
F8_3 F 0.6940(3) 0.67566(11) 0.5764(2) 0.0320(9) Uani 1 1 d D U . . .
F9_3 F 0.6960(3) 0.66165(12) 0.4669(2) 0.0319(9) Uani 1 1 d D U . . .
O1_4 O 0.7132(3) 0.50981(13) 0.4135(2) 0.0199(9) Uani 1 1 d D U . . .
C1_4 C 0.7349(4) 0.52491(18) 0.3556(3) 0.0196(13) Uani 1 1 d D U . . .
C2_4 C 0.6557(4) 0.5347(2) 0.2925(3) 0.0311(15) Uani 1 1 d D U . . .
F1_4 F 0.6187(3) 0.49987(16) 0.2624(2) 0.0482(12) Uani 1 1 d D U . . .
F2_4 F 0.6726(3) 0.55750(17) 0.2397(2) 0.0514(13) Uani 1 1 d D U . . .
F3_4 F 0.5988(2) 0.55580(14) 0.3167(2) 0.0376(10) Uani 1 1 d D U . . .
C3_4 C 0.7896(4) 0.56484(19) 0.3754(3) 0.0257(14) Uani 1 1 d D U . . .
F4_4 F 0.8386(3) 0.56299(12) 0.4425(2) 0.0334(9) Uani 1 1 d D U . . .
F5_4 F 0.7416(3) 0.59938(12) 0.3710(2) 0.0363(10) Uani 1 1 d D U . . .
F6_4 F 0.8391(3) 0.57161(13) 0.3308(2) 0.0366(10) Uani 1 1 d D U . . .
C4_4 C 0.7880(4) 0.49082(19) 0.3307(3) 0.0246(14) Uani 1 1 d D U . . .
F7_4 F 0.8666(2) 0.48955(12) 0.3749(2) 0.0331(9) Uani 1 1 d D U . . .
F8_4 F 0.7943(3) 0.49696(13) 0.2627(2) 0.0366(10) Uani 1 1 d D U . . .
F9_4 F 0.7541(3) 0.45293(12) 0.3319(2) 0.0349(10) Uani 1 1 d D U . . .
O1_5 O 0.1625(3) 0.76186(13) 0.0249(2) 0.0241(10) Uani 1 1 d D U . . .
C1_5 C 0.1764(4) 0.72076(18) 0.0379(3) 0.0205(13) Uani 1 1 d D U . . .
C2_5 C 0.2595(4) 0.71332(19) 0.0988(3) 0.0243(14) Uani 1 1 d D U . . .
F1_5 F 0.3211(2) 0.73756(12) 0.0884(2) 0.0304(9) Uani 1 1 d D U . . .
F2_5 F 0.2866(3) 0.67374(11) 0.1031(2) 0.0312(9) Uani 1 1 d D U . . .
F3_5 F 0.2496(3) 0.72355(12) 0.1639(2) 0.0318(9) Uani 1 1 d D U . . .
C3_5 C 0.1019(4) 0.7024(2) 0.0626(4) 0.0272(14) Uani 1 1 d D U . . .
F4_5 F 0.0341(2) 0.69898(13) 0.0056(2) 0.0353(10) Uani 1 1 d D U . . .
F5_5 F 0.0814(3) 0.72814(13) 0.1094(2) 0.0364(10) Uani 1 1 d D U . . .
F6_5 F 0.1180(2) 0.66512(12) 0.0931(2) 0.0333(10) Uani 1 1 d D U . . .
C4_5 C 0.1833(4) 0.6970(2) -0.0318(3) 0.0267(14) Uani 1 1 d D U . . .
F7_5 F 0.1234(3) 0.71098(13) -0.0900(2) 0.0362(10) Uani 1 1 d D U . . .
F8_5 F 0.1733(3) 0.65610(12) -0.0283(2) 0.0381(10) Uani 1 1 d D U . . .
F9_5 F 0.2566(3) 0.70439(13) -0.0453(2) 0.0357(10) Uani 1 1 d D U . . .
O1_6 O 0.2731(3) 0.83108(13) 0.0703(2) 0.0237(10) Uani 1 1 d D U . . .
C1_6 C 0.2967(4) 0.85459(18) 0.1321(3) 0.0215(13) Uani 1 1 d D U . . .
C2_6 C 0.2630(4) 0.9005(2) 0.1179(3) 0.0297(15) Uani 1 1 d D U . . .
F1_6 F 0.2674(3) 0.91369(12) 0.0536(2) 0.0381(10) Uani 1 1 d D U . . .
F2_6 F 0.3069(3) 0.92719(12) 0.1683(2) 0.0375(10) Uani 1 1 d D U . . .
F3_6 F 0.1827(3) 0.90301(13) 0.1192(2) 0.0389(10) Uani 1 1 d D U . . .
C3_6 C 0.2632(4) 0.8348(2) 0.1922(3) 0.0314(15) Uani 1 1 d D U . . .
F4_6 F 0.3072(3) 0.80115(12) 0.2217(2) 0.0360(10) Uani 1 1 d D U . . .
F5_6 F 0.1828(3) 0.82272(13) 0.1665(2) 0.0353(10) Uani 1 1 d D U . . .
F6_6 F 0.2647(3) 0.86166(14) 0.2477(2) 0.0414(11) Uani 1 1 d D U . . .
C4_6 C 0.3935(4) 0.85495(19) 0.1570(3) 0.0275(15) Uani 1 1 d D U . . .
F7_6 F 0.4257(2) 0.81701(12) 0.1535(2) 0.0342(10) Uani 1 1 d D U . . .
F8_6 F 0.4234(3) 0.86830(13) 0.2266(2) 0.0376(10) Uani 1 1 d D U . . .
F9_6 F 0.4252(3) 0.88035(13) 0.1160(2) 0.0373(10) Uani 1 1 d D U . . .
O1_7 O 0.1050(3) 0.84345(13) -0.0059(2) 0.0213(9) Uani 1 1 d D U . . .
C1_7 C 0.0229(4) 0.85122(18) -0.0385(3) 0.0186(12) Uani 1 1 d D U . . .
C2_7 C 0.0150(4) 0.8777(2) -0.1079(4) 0.0313(15) Uani 1 1 d D U . . .
F1_7 F 0.0722(3) 0.90862(12) -0.0952(2) 0.0380(10) Uani 1 1 d D U . . .
F2_7 F -0.0603(3) 0.89658(13) -0.1327(2) 0.0421(11) Uani 1 1 d D U . . .
F3_7 F 0.0281(3) 0.85390(13) -0.1618(2) 0.0359(10) Uani 1 1 d D U . . .
C3_7 C -0.0278(4) 0.8103(2) -0.0614(4) 0.0296(15) Uani 1 1 d D U . . .
F4_7 F -0.0374(3) 0.79113(13) -0.0004(2) 0.0384(10) Uani 1 1 d D U . . .
F5_7 F 0.0131(2) 0.78425(12) -0.0942(2) 0.0325(9) Uani 1 1 d D U . . .
F6_7 F -0.1037(2) 0.81734(13) -0.1071(2) 0.0370(10) Uani 1 1 d D U . . .
C4_7 C -0.0149(4) 0.8769(2) 0.0134(4) 0.0326(15) Uani 1 1 d D U . . .
F7_7 F 0.0090(3) 0.85881(14) 0.0809(2) 0.0391(10) Uani 1 1 d D U . . .
F8_7 F -0.0984(3) 0.87751(16) -0.0072(2) 0.0482(12) Uani 1 1 d D U . . .
F9_7 F 0.0140(3) 0.91589(12) 0.0195(2) 0.0384(10) Uani 1 1 d D U . . .
O1_8 O 0.2173(3) 0.80756(15) -0.0781(2) 0.0276(11) Uani 1 1 d D U . . .
C1_8 C 0.2678(4) 0.81915(18) -0.1194(3) 0.0194(13) Uani 1 1 d D U . . .
C2_8 C 0.2448(5) 0.7921(2) -0.1895(3) 0.0321(15) Uani 1 1 d D U . . .
F1_8 F 0.2730(3) 0.75295(13) -0.1750(2) 0.0483(12) Uani 1 1 d D U . . .
F2_8 F 0.2786(3) 0.80750(13) -0.2404(2) 0.0402(11) Uani 1 1 d D U . . .
F3_8 F 0.1623(3) 0.79060(14) -0.2169(2) 0.0405(11) Uani 1 1 d D U . . .
C3_8 C 0.2569(4) 0.8658(2) -0.1401(3) 0.0283(15) Uani 1 1 d D U . . .
F4_8 F 0.2545(3) 0.88890(13) -0.0824(2) 0.0423(11) Uani 1 1 d D U . . .
F5_8 F 0.1855(3) 0.87254(13) -0.1911(2) 0.0372(10) Uani 1 1 d D U . . .
F6_8 F 0.3198(3) 0.88071(13) -0.1649(2) 0.0410(11) Uani 1 1 d D U . . .
C4_8 C 0.3613(4) 0.8111(2) -0.0764(4) 0.0302(15) Uani 1 1 d D U . . .
F7_8 F 0.3913(2) 0.84149(13) -0.0280(2) 0.0353(10) Uani 1 1 d D U . . .
F8_8 F 0.4129(3) 0.80993(15) -0.1204(2) 0.0423(11) Uani 1 1 d D U . . .
F9_8 F 0.3703(3) 0.77527(13) -0.0408(2) 0.0399(11) Uani 1 1 d D U . . .
O1_9 O 0.0783(3) 0.66332(13) 0.4959(2) 0.0199(9) Uani 1 1 d D U . . .
C1_9 C 0.0166(4) 0.69081(18) 0.4664(3) 0.0195(12) Uani 1 1 d D U . . .
C2_9 C -0.0146(4) 0.6865(2) 0.3816(3) 0.0285(15) Uani 1 1 d D U . . .
F1_9 F 0.0379(3) 0.70680(14) 0.3505(2) 0.0399(10) Uani 1 1 d D U . . .
F2_9 F -0.0903(3) 0.70308(16) 0.3556(2) 0.0438(12) Uani 1 1 d D U . . .
F3_9 F -0.0171(3) 0.64673(14) 0.3625(2) 0.0411(11) Uani 1 1 d D U . . .
C3_9 C -0.0590(4) 0.68149(19) 0.4979(3) 0.0254(14) Uani 1 1 d D U . . .
F4_9 F -0.0320(3) 0.67585(13) 0.5700(2) 0.0333(9) Uani 1 1 d D U . . .
F5_9 F -0.0974(3) 0.64675(12) 0.4692(3) 0.0402(11) Uani 1 1 d D U . . .
F6_9 F -0.1156(2) 0.71247(12) 0.4860(2) 0.0314(9) Uani 1 1 d D U . . .
C4_9 C 0.0470(4) 0.73634(18) 0.4856(4) 0.0260(14) Uani 1 1 d D U . . .
F7_9 F 0.0517(2) 0.74571(12) 0.5541(2) 0.0309(9) Uani 1 1 d D U . . .
F8_9 F -0.0026(3) 0.76473(12) 0.4428(2) 0.0349(10) Uani 1 1 d D U . . .
F9_9 F 0.1249(2) 0.74138(12) 0.4771(2) 0.0344(10) Uani 1 1 d D U . . .
O1_10 O 0.1810(3) 0.59269(13) 0.5314(2) 0.0199(9) Uani 1 1 d D U . . .
C1_10 C 0.1419(4) 0.55672(18) 0.5396(3) 0.0223(13) Uani 1 1 d D U . . .
C2_10 C 0.0712(4) 0.5461(2) 0.4692(4) 0.0274(14) Uani 1 1 d D U . . .
F1_10 F 0.0048(3) 0.57120(13) 0.4630(3) 0.0436(11) Uani 1 1 d D U . . .
F2_10 F 0.0437(3) 0.50718(13) 0.4665(2) 0.0411(11) Uani 1 1 d D U . . .
F3_10 F 0.0978(3) 0.55231(15) 0.4100(2) 0.0441(11) Uani 1 1 d D U . . .
C3_10 C 0.2075(4) 0.52072(19) 0.5556(4) 0.0310(15) Uani 1 1 d D U . . .
F4_10 F 0.2792(3) 0.53312(13) 0.6009(3) 0.0434(11) Uani 1 1 d D U . . .
F5_10 F 0.2257(3) 0.50922(14) 0.4938(3) 0.0452(11) Uani 1 1 d D U . . .
F6_10 F 0.1800(3) 0.48731(12) 0.5825(3) 0.0453(12) Uani 1 1 d D U . . .
C4_10 C 0.1019(4) 0.5608(2) 0.6041(4) 0.0291(15) Uani 1 1 d D U . . .
F7_10 F 0.1624(3) 0.56003(13) 0.6673(2) 0.0408(11) Uani 1 1 d D U . . .
F8_10 F 0.0480(3) 0.52899(12) 0.6051(2) 0.0371(10) Uani 1 1 d D U . . .
F9_10 F 0.0610(3) 0.59626(13) 0.6014(2) 0.0403(10) Uani 1 1 d D U . . .
O1_11 O 0.1811(3) 0.64576(13) 0.4081(2) 0.0206(9) Uani 1 1 d D U . . .
C1_11 C 0.2362(4) 0.64437(18) 0.3664(3) 0.0170(12) Uani 1 1 d D U . . .
C2_11 C 0.1842(4) 0.6474(2) 0.2855(3) 0.0268(14) Uani 1 1 d D U . . .
F1_11 F 0.1181(2) 0.62171(14) 0.2717(2) 0.0349(10) Uani 1 1 d D U . . .
F2_11 F 0.2299(3) 0.63744(13) 0.2400(2) 0.0327(9) Uani 1 1 d D U . . .
F3_11 F 0.1553(3) 0.68663(13) 0.2696(2) 0.0359(10) Uani 1 1 d D U . . .
C3_11 C 0.2988(4) 0.68201(19) 0.3846(3) 0.0241(14) Uani 1 1 d D U . . .
F4_11 F 0.3614(2) 0.67379(11) 0.4444(2) 0.0270(9) Uani 1 1 d D U . . .
F5_11 F 0.2605(2) 0.71621(11) 0.3960(2) 0.0314(9) Uani 1 1 d D U . . .
F6_11 F 0.3353(3) 0.68976(12) 0.3305(2) 0.0320(9) Uani 1 1 d D U . . .
C4_11 C 0.2869(4) 0.60294(18) 0.3795(3) 0.0219(13) Uani 1 1 d D U . . .
F7_11 F 0.3124(2) 0.59401(12) 0.44969(19) 0.0261(8) Uani 1 1 d D U . . .
F8_11 F 0.3558(2) 0.60469(11) 0.3545(2) 0.0246(8) Uani 1 1 d D U . . .
F9_11 F 0.2403(2) 0.57070(11) 0.3458(2) 0.0304(9) Uani 1 1 d D U . . .
O1_12 O 0.2602(3) 0.67037(13) 0.5502(2) 0.0225(10) Uani 1 1 d D U . . .
C1_12 C 0.3067(4) 0.68066(19) 0.6177(3) 0.0222(13) Uani 1 1 d D U . . .
C2_12 C 0.3039(4) 0.7291(2) 0.6262(4) 0.0309(15) Uani 1 1 d D U . . .
F1_12 F 0.3115(3) 0.74847(12) 0.5673(2) 0.0374(10) Uani 1 1 d D U . . .
F2_12 F 0.3656(3) 0.74274(14) 0.6826(2) 0.0472(12) Uani 1 1 d D U . . .
F3_12 F 0.2310(3) 0.74039(13) 0.6378(2) 0.0386(10) Uani 1 1 d D U . . .
C3_12 C 0.2737(4) 0.6592(2) 0.6772(3) 0.0291(15) Uani 1 1 d D U . . .
F4_12 F 0.2977(3) 0.61900(13) 0.6862(2) 0.0386(10) Uani 1 1 d D U . . .
F5_12 F 0.1893(2) 0.66012(14) 0.6587(2) 0.0345(10) Uani 1 1 d D U . . .
F6_12 F 0.3004(3) 0.67836(15) 0.7422(2) 0.0409(11) Uani 1 1 d D U . . .
C4_12 C 0.3992(4) 0.6669(2) 0.6269(3) 0.0277(14) Uani 1 1 d D U . . .
F7_12 F 0.4009(3) 0.62802(13) 0.5996(2) 0.0373(10) Uani 1 1 d D U . . .
F8_12 F 0.4444(3) 0.66568(15) 0.6967(2) 0.0406(11) Uani 1 1 d D U . . .
F9_12 F 0.4376(3) 0.69215(13) 0.5911(2) 0.0359(10) Uani 1 1 d D U . . .
O1_13 O 0.7801(3) 0.66886(13) 1.0539(2) 0.0193(9) Uani 1 1 d D U . . .
C1_13 C 0.8094(4) 0.64690(18) 1.1171(3) 0.0182(12) Uani 1 1 d D U . . .
C2_13 C 0.7886(4) 0.67000(19) 1.1810(3) 0.0251(14) Uani 1 1 d D U . . .
F1_13 F 0.8400(3) 0.70267(12) 1.2034(2) 0.0363(10) Uani 1 1 d D U . . .
F2_13 F 0.7961(3) 0.64522(12) 1.2394(2) 0.0351(10) Uani 1 1 d D U . . .
F3_13 F 0.7102(3) 0.68462(12) 1.1618(2) 0.0310(9) Uani 1 1 d D U . . .
C3_13 C 0.7712(4) 0.60227(18) 1.1098(3) 0.0221(13) Uani 1 1 d D U . . .
F4_13 F 0.7653(3) 0.58651(11) 1.0439(2) 0.0296(9) Uani 1 1 d D U . . .
F5_13 F 0.6941(2) 0.60303(12) 1.1187(2) 0.0279(9) Uani 1 1 d D U . . .
F6_13 F 0.8174(2) 0.57581(11) 1.1597(2) 0.0306(9) Uani 1 1 d D U . . .
C4_13 C 0.9066(4) 0.6438(2) 1.1320(4) 0.0270(15) Uani 1 1 d D U . . .
F7_13 F 0.9279(2) 0.61660(13) 1.0881(2) 0.0387(10) Uani 1 1 d D U . . .
F8_13 F 0.9439(3) 0.63122(13) 1.2007(2) 0.0394(11) Uani 1 1 d D U . . .
F9_13 F 0.9401(2) 0.68067(13) 1.1236(2) 0.0360(10) Uani 1 1 d D U . . .
O1_14 O 0.6689(3) 0.73964(12) 1.0278(2) 0.0190(9) Uani 1 1 d D U . . .
C1_14 C 0.6870(4) 0.78009(18) 1.0381(3) 0.0193(12) Uani 1 1 d D U . . .
C2_14 C 0.6788(4) 0.80273(19) 0.9650(3) 0.0281(15) Uani 1 1 d D U . . .
F1_14 F 0.7445(3) 0.79549(12) 0.9398(2) 0.0331(9) Uani 1 1 d D U . . .
F2_14 F 0.6708(3) 0.84484(12) 0.9691(2) 0.0408(11) Uani 1 1 d D U . . .
F3_14 F 0.6101(3) 0.78973(13) 0.9138(2) 0.0368(10) Uani 1 1 d D U . . .
C3_14 C 0.6227(4) 0.7997(2) 1.0756(4) 0.0282(15) Uani 1 1 d D U . . .
F4_14 F 0.6140(3) 0.77538(12) 1.1292(2) 0.0343(9) Uani 1 1 d D U . . .
F5_14 F 0.5477(3) 0.80397(14) 1.0279(2) 0.0412(11) Uani 1 1 d D U . . .
F6_14 F 0.6473(3) 0.83741(12) 1.1042(2) 0.0375(10) Uani 1 1 d D U . . .
C4_14 C 0.7783(4) 0.78793(19) 1.0878(3) 0.0264(14) Uani 1 1 d D U . . .
F7_14 F 0.7827(3) 0.78069(12) 1.1570(2) 0.0336(9) Uani 1 1 d D U . . .
F8_14 F 0.8065(3) 0.82644(12) 1.0824(2) 0.0379(10) Uani 1 1 d D U . . .
F9_14 F 0.8322(2) 0.76135(12) 1.0694(2) 0.0295(9) Uani 1 1 d D U . . .
O1_15 O 0.7066(3) 0.69894(13) 0.9124(2) 0.0223(10) Uani 1 1 d D U . . .
C1_15 C 0.7415(4) 0.68461(19) 0.8605(3) 0.0222(13) Uani 1 1 d D U . . .
C2_15 C 0.8373(5) 0.6916(2) 0.8848(5) 0.0449(19) Uani 1 1 d D U . . .
F1_15 F 0.8561(3) 0.72773(14) 0.9191(3) 0.0541(14) Uani 1 1 d D U . . .
F2_15 F 0.8712(3) 0.69236(17) 0.8281(3) 0.0660(16) Uani 1 1 d D U . . .
F3_15 F 0.8753(3) 0.66073(16) 0.9311(3) 0.0539(13) Uani 1 1 d D U . . .
C3_15 C 0.7235(4) 0.6371(2) 0.8453(4) 0.0300(15) Uani 1 1 d D U . . .
F4_15 F 0.6432(3) 0.63121(14) 0.8038(2) 0.0422(11) Uani 1 1 d D U . . .
F5_15 F 0.7345(3) 0.61572(12) 0.9061(2) 0.0336(10) Uani 1 1 d D U . . .
F6_15 F 0.7755(3) 0.62001(13) 0.8096(2) 0.0400(11) Uani 1 1 d D U . . .
C4_15 C 0.7018(5) 0.7097(2) 0.7900(4) 0.0412(18) Uani 1 1 d D U . . .
F7_15 F 0.6187(3) 0.71241(14) 0.7768(2) 0.0453(11) Uani 1 1 d D U . . .
F8_15 F 0.7180(4) 0.69140(15) 0.7316(2) 0.0607(15) Uani 1 1 d D U . . .
F9_15 F 0.7328(4) 0.74856(13) 0.7976(3) 0.0555(14) Uani 1 1 d D U . . .
O1_16 O 0.6084(3) 0.65745(13) 0.9922(2) 0.0208(9) Uani 1 1 d D U . . .
C1_16 C 0.5237(4) 0.65158(18) 0.9726(3) 0.0213(13) Uani 1 1 d D U . . .
C2_16 C 0.4800(4) 0.6772(2) 0.9025(4) 0.0300(15) Uani 1 1 d D U . . .
F1_16 F 0.5122(3) 0.71511(12) 0.9048(2) 0.0365(10) Uani 1 1 d D U . . .
F2_16 F 0.3974(2) 0.68056(14) 0.8924(2) 0.0380(10) Uani 1 1 d D U . . .
F3_16 F 0.4915(3) 0.65764(15) 0.8444(2) 0.0424(11) Uani 1 1 d D U . . .
C3_16 C 0.5066(4) 0.6047(2) 0.9589(4) 0.0334(16) Uani 1 1 d D U . . .
F4_16 F 0.5256(3) 0.58297(12) 1.0205(2) 0.0398(11) Uani 1 1 d D U . . .
F5_16 F 0.5539(3) 0.58870(13) 0.9178(3) 0.0418(11) Uani 1 1 d D U . . .
F6_16 F 0.4263(3) 0.59618(14) 0.9238(3) 0.0488(12) Uani 1 1 d D U . . .
C4_16 C 0.4878(4) 0.6662(2) 1.0353(3) 0.0278(14) Uani 1 1 d D U . . .
F7_16 F 0.5358(3) 0.65362(14) 1.0991(2) 0.0372(10) Uani 1 1 d D U . . .
F8_16 F 0.4101(3) 0.65182(13) 1.0289(3) 0.0397(11) Uani 1 1 d D U . . .
F9_16 F 0.4841(3) 0.70806(12) 1.0377(2) 0.0357(10) Uani 1 1 d D U . . .
O1_17 O 0.2459(5) 1.0042(3) 0.5903(4) 0.0321(19) Uani 0.712(7) 1 d D U P A 1
C1_17 C 0.3159(8) 1.0237(4) 0.6297(8) 0.0240(14) Uani 0.712(7) 1 d D U P A 1
C2_17 C 0.3965(6) 1.0052(3) 0.6170(5) 0.032(2) Uani 0.712(7) 1 d D U P A 1
F1_17 F 0.3897(6) 0.96337(19) 0.6118(4) 0.051(2) Uani 0.712(7) 1 d D U P A 1
F2_17 F 0.4656(5) 1.0138(3) 0.6709(4) 0.055(2) Uani 0.712(7) 1 d D U P A 1
F3_17 F 0.4074(5) 1.0199(2) 0.5537(4) 0.0370(15) Uani 0.712(7) 1 d D U P A 1
C3_17 C 0.3096(7) 1.0710(3) 0.6130(6) 0.029(2) Uani 0.712(7) 1 d D U P A 1
F4_17 F 0.2572(5) 1.0906(2) 0.6436(4) 0.0439(19) Uani 0.712(7) 1 d D U P A 1
F5_17 F 0.2810(7) 1.0762(3) 0.5410(5) 0.0343(18) Uani 0.712(7) 1 d D U P A 1
F6_17 F 0.3841(5) 1.0904(4) 0.6368(7) 0.040(2) Uani 0.712(7) 1 d D U P A 1
C4_17 C 0.3214(7) 1.0177(4) 0.7119(6) 0.041(2) Uani 0.712(7) 1 d D U P A 1
F7_17 F 0.2457(5) 1.0237(3) 0.7243(4) 0.059(2) Uani 0.712(7) 1 d D U P A 1
F8_17 F 0.3749(5) 1.0437(2) 0.7561(4) 0.0413(18) Uani 0.712(7) 1 d D U P A 1
F9_17 F 0.3444(12) 0.9788(4) 0.7329(11) 0.060(3) Uani 0.712(7) 1 d D U P A 1
O1_18 O 0.0906(5) 0.9943(2) 0.4862(4) 0.0274(16) Uani 0.681(5) 1 d D U P A 1
C1_18 C 0.0260(9) 1.0213(4) 0.4793(6) 0.0211(14) Uani 0.681(5) 1 d D U P A 1
C2_18 C -0.0086(6) 1.0172(3) 0.5465(5) 0.025(2) Uani 0.681(5) 1 d D U P A 1
F1_18 F -0.0435(4) 0.98035(19) 0.5490(4) 0.0362(16) Uani 0.681(5) 1 d D U P A 1
F2_18 F -0.0650(5) 1.0461(3) 0.5493(5) 0.0485(19) Uani 0.681(5) 1 d D U P A 1
F3_18 F 0.0544(5) 1.0186(2) 0.6081(4) 0.0433(18) Uani 0.681(5) 1 d D U P A 1
C3_18 C 0.0520(6) 1.0673(3) 0.4717(5) 0.024(2) Uani 0.681(5) 1 d D U P A 1
F4_18 F 0.1043(10) 1.0693(6) 0.4285(12) 0.046(3) Uani 0.681(5) 1 d D U P A 1
F5_18 F 0.0953(5) 1.0829(2) 0.5348(4) 0.0481(19) Uani 0.681(5) 1 d D U P A 1
F6_18 F -0.0115(5) 1.0925(2) 0.4428(4) 0.047(2) Uani 0.681(5) 1 d D U P A 1
C4_18 C -0.0423(7) 1.0083(3) 0.4094(6) 0.038(2) Uani 0.681(5) 1 d D U P A 1
F7_18 F -0.0202(5) 1.0202(2) 0.3513(4) 0.0426(18) Uani 0.681(5) 1 d D U P A 1
F8_18 F -0.1171(4) 1.0265(3) 0.4072(5) 0.057(2) Uani 0.681(5) 1 d D U P A 1
F9_18 F -0.0558(5) 0.9680(2) 0.4053(4) 0.0498(17) Uani 0.681(5) 1 d D U P A 1
O1_19 O 0.2370(4) 0.99298(14) 0.4403(3) 0.0371(13) Uani 1 1 d D U . . .
C1_19 C 0.2552(4) 0.98179(18) 0.3782(3) 0.0218(13) Uani 1 1 d D U . . .
C2_19 C 0.3128(4) 1.0165(2) 0.3627(4) 0.0301(15) Uani 1 1 d D U . . .
F1_19 F 0.2832(3) 1.05444(11) 0.3702(2) 0.0327(9) Uani 1 1 d D U . . .
F2_19 F 0.3207(3) 1.01472(13) 0.2946(2) 0.0410(11) Uani 1 1 d D U . . .
F3_19 F 0.3911(3) 1.01368(14) 0.4058(3) 0.0443(11) Uani 1 1 d D U . . .
C3_19 C 0.3038(4) 0.9392(2) 0.3886(3) 0.0268(14) Uani 1 1 d D U . . .
F4_19 F 0.2517(3) 0.90679(12) 0.3809(2) 0.0338(9) Uani 1 1 d D U . . .
F5_19 F 0.3570(3) 0.93663(13) 0.4545(2) 0.0404(11) Uani 1 1 d D U . . .
F6_19 F 0.3486(3) 0.93464(14) 0.3402(3) 0.0447(12) Uani 1 1 d D U . . .
C4_19 C 0.1751(5) 0.9778(2) 0.3147(4) 0.0414(18) Uani 1 1 d D U . . .
F7_19 F 0.1163(3) 0.95662(15) 0.3366(3) 0.0576(14) Uani 1 1 d D U . . .
F8_19 F 0.1880(4) 0.95779(15) 0.2578(2) 0.0566(14) Uani 1 1 d D U . . .
F9_19 F 0.1437(3) 1.01581(14) 0.2931(3) 0.0544(14) Uani 1 1 d D U . . .
O1_20 O 0.1932(3) 0.92633(13) 0.5168(3) 0.0297(11) Uani 1 1 d D U . . .
C1_20 C 0.1744(4) 0.89255(18) 0.5498(3) 0.0206(13) Uani 1 1 d D U . . .
C2_20 C 0.2465(5) 0.8600(2) 0.5571(4) 0.0398(18) Uani 1 1 d D U . . .
F1_20 F 0.2411(3) 0.84197(14) 0.4934(2) 0.0494(13) Uani 1 1 d D U . . .
F2_20 F 0.2431(4) 0.82988(17) 0.6047(3) 0.0734(19) Uani 1 1 d D U . . .
F3_20 F 0.3208(3) 0.8780(2) 0.5791(3) 0.0646(15) Uani 1 1 d D U . . .
C3_20 C 0.1660(4) 0.9025(2) 0.6271(3) 0.0274(14) Uani 1 1 d D U . . .
F4_20 F 0.1251(3) 0.93838(12) 0.6271(2) 0.0360(10) Uani 1 1 d D U . . .
F5_20 F 0.2414(3) 0.90715(15) 0.6752(2) 0.0407(11) Uani 1 1 d D U . . .
F6_20 F 0.1247(3) 0.87314(13) 0.6531(2) 0.0357(10) Uani 1 1 d D U . . .
C4_20 C 0.0901(4) 0.8737(2) 0.5055(4) 0.0336(16) Uani 1 1 d D U . . .
F7_20 F 0.0260(3) 0.89657(17) 0.5123(2) 0.0516(13) Uani 1 1 d D U . . .
F8_20 F 0.0786(4) 0.83464(16) 0.5228(3) 0.0665(17) Uani 1 1 d D U . . .
F9_20 F 0.0867(3) 0.87306(17) 0.4341(2) 0.0522(13) Uani 1 1 d D U . . .
O1_21 O 0.6544(3) 0.90341(13) 0.5106(2) 0.0211(9) Uani 1 1 d D U . . .
C1_21 C 0.6727(4) 0.94246(18) 0.5364(3) 0.0225(13) Uani 1 1 d D U . . .
C2_21 C 0.7560(4) 0.9585(2) 0.5229(5) 0.0393(17) Uani 1 1 d D U . . .
F1_21 F 0.8149(3) 0.92846(13) 0.5390(3) 0.0493(13) Uani 1 1 d D U . . .
F2_21 F 0.7867(3) 0.99214(14) 0.5632(3) 0.0632(16) Uani 1 1 d D U . . .
F3_21 F 0.7449(3) 0.96774(15) 0.4532(3) 0.0531(13) Uani 1 1 d D U . . .
C3_21 C 0.5989(4) 0.97162(19) 0.4962(4) 0.0286(15) Uani 1 1 d D U . . .
F4_21 F 0.5327(3) 0.96570(13) 0.5204(2) 0.0382(10) Uani 1 1 d D U . . .
F5_21 F 0.5750(3) 0.96269(13) 0.4248(2) 0.0390(10) Uani 1 1 d D U . . .
F6_21 F 0.6187(3) 1.01207(12) 0.5022(3) 0.0485(12) Uani 1 1 d D U . . .
C4_21 C 0.6810(5) 0.9439(2) 0.6196(4) 0.0388(17) Uani 1 1 d D U . . .
F7_21 F 0.6220(3) 0.92131(16) 0.6354(2) 0.0521(13) Uani 1 1 d D U . . .
F8_21 F 0.6743(3) 0.98331(14) 0.6420(3) 0.0570(14) Uani 1 1 d D U . . .
F9_21 F 0.7554(3) 0.92923(14) 0.6575(3) 0.0555(14) Uani 1 1 d D U . . .
O1_22 O 0.7605(3) 0.84084(13) 0.5836(2) 0.0199(9) Uani 1 1 d D U . . .
C1_22 C 0.8182(4) 0.81332(18) 0.6206(3) 0.0203(13) Uani 1 1 d D U . . .
C2_22 C 0.8329(4) 0.82165(19) 0.7032(3) 0.0248(14) Uani 1 1 d D U . . .
F1_22 F 0.8760(3) 0.85730(12) 0.7221(2) 0.0345(10) Uani 1 1 d D U . . .
F2_22 F 0.8757(3) 0.79098(12) 0.7446(2) 0.0335(9) Uani 1 1 d D U . . .
F3_22 F 0.7601(3) 0.82616(13) 0.7194(2) 0.0322(9) Uani 1 1 d D U . . .
C3_22 C 0.7870(4) 0.76766(18) 0.6044(3) 0.0222(13) Uani 1 1 d D U . . .
F4_22 F 0.7546(2) 0.76216(11) 0.53286(19) 0.0275(9) Uani 1 1 d D U . . .
F5_22 F 0.7265(2) 0.75913(11) 0.6357(2) 0.0298(9) Uani 1 1 d D U . . .
F6_22 F 0.8480(3) 0.73896(11) 0.6271(2) 0.0326(9) Uani 1 1 d D U . . .
C4_22 C 0.9029(4) 0.8192(2) 0.6016(4) 0.0284(15) Uani 1 1 d D U . . .
F7_22 F 0.8979(3) 0.80294(13) 0.5360(2) 0.0362(10) Uani 1 1 d D U . . .
F8_22 F 0.9682(2) 0.80118(13) 0.6498(2) 0.0376(10) Uani 1 1 d D U . . .
F9_22 F 0.9212(3) 0.85960(13) 0.5992(3) 0.0391(11) Uani 1 1 d D U . . .
O1_23 O 0.7460(3) 0.85138(14) 0.4356(2) 0.0235(10) Uani 0.9940(19) 1 d D U P . .
C1_23 C 0.7425(4) 0.8458(2) 0.3647(3) 0.0260(14) Uani 0.9940(19) 1 d D U P B .
C2_23 C 0.8282(4) 0.8578(2) 0.3541(4) 0.0378(17) Uani 0.9940(19) 1 d D U P . .
F1_23 F 0.8578(4) 0.8927(2) 0.3874(4) 0.083(2) Uani 0.9940(19) 1 d D U P . .
F2_23 F 0.8307(3) 0.8599(2) 0.2854(3) 0.0678(17) Uani 0.9940(19) 1 d D U P . .
F3_23 F 0.8868(3) 0.8301(2) 0.3835(3) 0.086(2) Uani 0.9940(19) 1 d D U P . .
C3_23 C 0.7224(6) 0.8002(3) 0.3424(4) 0.049(2) Uani 0.9940(19) 1 d D U P . .
F4_23 F 0.6365(4) 0.7949(2) 0.3286(4) 0.059(2) Uani 0.767(11) 1 d D U P B 1
F5_23 F 0.7588(5) 0.77481(19) 0.3911(3) 0.056(3) Uani 0.767(11) 1 d D U P B 1
F6_23 F 0.7358(9) 0.7920(4) 0.2780(6) 0.055(3) Uani 0.767(11) 1 d D U P B 1
F4A_23 F 0.6870(11) 0.7733(5) 0.3764(9) 0.027(5) Uiso 0.233(11) 1 d . U P B 2
F5A_23 F 0.8192(13) 0.7754(6) 0.3767(10) 0.038(6) Uiso 0.233(11) 1 d . U P B 2
F6A_23 F 0.727(3) 0.7812(12) 0.280(2) 0.043(10) Uiso 0.233(11) 1 d . U P B 2
C4_23 C 0.6737(5) 0.8752(3) 0.3161(4) 0.050(2) Uani 0.9940(19) 1 d D U P . .
F7_23 F 0.6067(4) 0.8772(2) 0.3362(3) 0.084(2) Uani 0.9940(19) 1 d D U P B .
F8_23 F 0.6594(3) 0.86722(17) 0.2457(2) 0.0550(14) Uani 0.9940(19) 1 d D U P B .
F9_23 F 0.7038(4) 0.91651(18) 0.3228(4) 0.0818(19) Uani 0.9940(19) 1 d D U P B .
O1_24 O 0.6048(3) 0.82164(13) 0.4750(2) 0.0217(10) Uani 1 1 d D U . . .
C1_24 C 0.5263(4) 0.81212(18) 0.4785(3) 0.0194(13) Uani 1 1 d D U . . .
C2_24 C 0.5091(4) 0.8299(2) 0.5491(4) 0.0288(15) Uani 1 1 d D U . . .
F1_24 F 0.5776(2) 0.82635(14) 0.6051(2) 0.0352(10) Uani 1 1 d D U . . .
F2_24 F 0.4468(3) 0.80924(14) 0.5673(2) 0.0381(10) Uani 1 1 d D U . . .
F3_24 F 0.4881(3) 0.87015(12) 0.5421(2) 0.0354(10) Uani 1 1 d D U . . .
C3_24 C 0.4597(4) 0.8302(2) 0.4112(4) 0.0317(15) Uani 1 1 d D U . . .
F4_24 F 0.4597(3) 0.80817(13) 0.3520(2) 0.0369(10) Uani 1 1 d D U . . .
F5_24 F 0.4770(3) 0.86951(12) 0.3995(2) 0.0363(10) Uani 1 1 d D U . . .
F6_24 F 0.3818(2) 0.82924(15) 0.4193(3) 0.0433(11) Uani 1 1 d D U . . .
C4_24 C 0.5190(4) 0.76350(19) 0.4795(4) 0.0294(15) Uani 1 1 d D U . . .
F7_24 F 0.5536(3) 0.74695(12) 0.4295(2) 0.0395(10) Uani 1 1 d D U . . .
F8_24 F 0.4389(3) 0.75052(14) 0.4619(3) 0.0451(11) Uani 1 1 d D U . . .
F9_24 F 0.5587(3) 0.74792(12) 0.5432(2) 0.0372(10) Uani 1 1 d D U . . .
O1_26 O 0.1120(10) 1.0108(5) 0.5114(9) 0.0274(16) Uani 0.319(5) 1 d D U P A 2
C1_26 C 0.0338(19) 1.0246(7) 0.4789(12) 0.0211(14) Uani 0.319(5) 1 d D U P A 2
C2_26 C 0.0013(11) 1.0506(6) 0.5336(10) 0.050(4) Uani 0.319(5) 1 d D U P A 2
F1_26 F 0.0227(12) 1.0315(6) 0.5991(9) 0.0433(18) Uani 0.319(5) 1 d D U P A 2
F2_26 F -0.0827(10) 1.0547(6) 0.5150(10) 0.0485(19) Uani 0.319(5) 1 d D U P A 2
F3_26 F 0.0403(10) 1.0890(4) 0.5374(10) 0.052(4) Uani 0.319(5) 1 d D U P A 2
C3_26 C 0.0348(13) 1.0531(6) 0.4133(10) 0.049(4) Uani 0.319(5) 1 d D U P A 2
F4_26 F 0.0298(13) 1.0287(6) 0.3562(9) 0.064(5) Uani 0.319(5) 1 d D U P A 2
F5_26 F 0.103(2) 1.0767(14) 0.429(3) 0.046(3) Uani 0.319(5) 1 d D U P A 2
F6_26 F -0.0307(12) 1.0804(6) 0.3995(13) 0.075(6) Uani 0.319(5) 1 d D U P A 2
C4_26 C -0.0295(11) 0.9893(6) 0.4480(10) 0.052(4) Uani 0.319(5) 1 d D U P A 2
F7_26 F 0.0051(10) 0.9595(4) 0.4163(8) 0.0498(17) Uani 0.319(5) 1 d D U P A 2
F8_26 F -0.0985(9) 1.0029(4) 0.3997(8) 0.036(3) Uani 0.319(5) 1 d D U P A 2
F9_26 F -0.0512(13) 0.9720(6) 0.5059(11) 0.073(5) Uani 0.319(5) 1 d D U P A 2
O1_27 O 0.2801(13) 0.9904(6) 0.5850(11) 0.0321(19) Uani 0.288(7) 1 d D U P A 2
C1_27 C 0.3233(18) 1.0202(10) 0.6309(17) 0.0240(14) Uani 0.288(7) 1 d D U P A 2
C2_27 C 0.4183(13) 1.0130(6) 0.6396(11) 0.032(2) Uani 0.288(7) 1 d D U P A 2
F1_27 F 0.4369(10) 0.9721(4) 0.6455(10) 0.043(4) Uani 0.288(7) 1 d D U P A 2
F2_27 F 0.4661(11) 1.0338(5) 0.6956(10) 0.046(4) Uani 0.288(7) 1 d D U P A 2
F3_27 F 0.4369(12) 1.0259(6) 0.5788(9) 0.0370(15) Uani 0.288(7) 1 d D U P A 2
C3_27 C 0.3002(15) 1.0648(7) 0.6010(14) 0.029(2) Uani 0.288(7) 1 d D U P A 2
F4_27 F 0.2302(11) 1.0788(5) 0.6144(12) 0.046(4) Uani 0.288(7) 1 d D U P A 2
F5_27 F 0.2936(19) 1.0664(9) 0.5293(12) 0.0343(18) Uani 0.288(7) 1 d D U P A 2
F6_27 F 0.3583(15) 1.0933(11) 0.6315(19) 0.040(2) Uani 0.288(7) 1 d D U P A 2
C4_27 C 0.3019(15) 1.0165(8) 0.7046(13) 0.041(2) Uani 0.288(7) 1 d D U P A 2
F7_27 F 0.2169(12) 1.0164(7) 0.6940(11) 0.059(2) Uani 0.288(7) 1 d D U P A 2
F8_27 F 0.3320(12) 1.0489(6) 0.7477(10) 0.0413(18) Uani 0.288(7) 1 d D U P A 2
F9_27 F 0.329(3) 0.9814(10) 0.740(3) 0.060(3) Uani 0.288(7) 1 d D U P A 2

loop_
_atom_site_aniso_label
_atom_site_aniso_U_11
_atom_site_aniso_U_22
_atom_site_aniso_U_33
_atom_site_aniso_U_23
_atom_site_aniso_U_13
_atom_site_aniso_U_12
Se1 0.0232(4) 0.0220(3) 0.0181(3) -0.0001(3) 0.0049(3) 0.0008(3)
Cl1 0.0234(9) 0.0551(12) 0.0475(12) 0.0133(9) 0.0129(8) 0.0038(8)
Cl2 0.0436(10) 0.0312(9) 0.0276(9) -0.0064(7) 0.0114(8) -0.0108(8)
Cl3 0.0451(11) 0.0264(9) 0.0385(10) 0.0083(8) -0.0019(9) 0.0065(8)
Se2 0.0253(4) 0.0209(3) 0.0250(3) -0.0001(3) 0.0118(3) 0.0008(3)
Cl4 0.0466(11) 0.0384(10) 0.0383(10) 0.0146(8) 0.0158(9) 0.0148(9)
Cl5 0.0446(11) 0.0273(9) 0.0334(10) -0.0073(7) 0.0094(8) -0.0066(8)
Cl6 0.0267(9) 0.0363(10) 0.0569(12) 0.0052(9) 0.0201(9) 0.0009(7)
Se3 0.0328(4) 0.0252(3) 0.0259(4) -0.0004(3) 0.0068(3) 0.0000(3)
Cl7 0.0318(10) 0.0348(10) 0.0784(16) -0.0021(10) 0.0118(10) 0.0016(8)
Cl8 0.0451(12) 0.0396(11) 0.0550(13) -0.0212(9) 0.0084(10) -0.0099(9)
Cl9 0.0583(13) 0.0315(10) 0.0412(11) 0.0082(8) 0.0005(10) 0.0100(9)
Cl18 0.0332(10) 0.0491(12) 0.0379(10) 0.0081(9) 0.0061(8) 0.0069(9)
Se4 0.0237(4) 0.0347(4) 0.0231(4) 0.0058(3) 0.0090(3) 0.0010(3)
Cl10 0.0789(17) 0.0531(13) 0.0281(10) -0.0092(9) 0.0119(10) -0.0325(12)
Cl11 0.0309(10) 0.0547(12) 0.0458(12) 0.0002(9) 0.0181(9) -0.0100(9)
Cl12 0.0574(15) 0.0897(19) 0.0570(15) 0.0333(14) 0.0124(12) 0.0392(14)
Se5 0.0269(4) 0.0325(4) 0.0245(4) -0.0029(3) 0.0088(3) 0.0005(3)
Cl13 0.0382(10) 0.0490(12) 0.0392(11) 0.0042(9) 0.0148(9) 0.0146(9)
Cl14 0.0395(11) 0.0478(12) 0.0406(11) -0.0108(9) 0.0050(9) -0.0149(9)
Se6 0.0298(4) 0.0380(4) 0.0282(4) 0.0056(3) 0.0110(3) -0.0003(3)
Cl15 0.0506(12) 0.0326(10) 0.0350(10) 0.0067(8) -0.0027(9) -0.0031(9)
Cl16 0.0684(14) 0.0316(10) 0.0369(11) 0.0047(8) 0.0057(10) 0.0103(9)
Cl17 0.0728(16) 0.0431(12) 0.0558(14) -0.0090(10) -0.0199(12) -0.0104(11)
Al1 0.0158(9) 0.0130(8) 0.0158(9) 0.0009(7) 0.0057(7) -0.0009(7)
Al2 0.0154(9) 0.0136(8) 0.0134(9) 0.0010(7) 0.0045(7) 0.0005(7)
Al3 0.0172(9) 0.0139(8) 0.0145(9) 0.0002(7) 0.0066(7) 0.0014(7)
Al4 0.0160(9) 0.0135(8) 0.0144(9) -0.0001(7) 0.0042(7) -0.0004(7)
Al5 0.0169(9) 0.0142(9) 0.0183(9) -0.0002(7) 0.0072(7) -0.0007(7)
Al6 0.0164(9) 0.0144(9) 0.0156(9) 0.0006(7) 0.0057(7) -0.0004(7)
O1_1 0.019(2) 0.019(2) 0.018(2) 0.0012(17) 0.0019(17) 0.0024(17)
C1_1 0.022(3) 0.021(3) 0.015(3) 0.004(2) 0.004(2) 0.006(2)
C2_1 0.045(4) 0.058(5) 0.035(4) 0.000(3) 0.009(3) 0.021(3)
F1_1 0.045(2) 0.034(2) 0.024(2) -0.0070(17) 0.0041(18) 0.0062(19)
F2_1 0.057(3) 0.056(3) 0.038(3) 0.000(2) 0.005(2) 0.038(2)
F3_1 0.035(3) 0.077(3) 0.053(3) 0.033(3) 0.021(2) 0.013(2)
C3_1 0.043(4) 0.032(4) 0.048(4) 0.004(3) -0.008(3) -0.004(3)
F4_1 0.061(3) 0.063(3) 0.032(2) -0.020(2) -0.005(2) 0.028(3)
F5_1 0.037(2) 0.028(2) 0.039(2) 0.0067(18) 0.0006(19) -0.0073(18)
F6_1 0.027(2) 0.048(3) 0.043(3) 0.013(2) -0.0064(19) -0.0025(19)
C4_1 0.037(4) 0.055(4) 0.039(4) 0.019(3) 0.009(3) 0.006(3)
F7_1 0.038(2) 0.041(2) 0.029(2) 0.0109(18) 0.0155(18) 0.0063(18)
F8_1 0.038(2) 0.048(3) 0.027(2) 0.0178(18) 0.0031(18) 0.002(2)
F9_1 0.048(3) 0.025(2) 0.073(3) 0.010(2) 0.003(2) -0.0043(19)
O1_2 0.020(2) 0.017(2) 0.027(2) -0.0008(17) 0.0051(19) -0.0009(17)
C1_2 0.019(3) 0.018(3) 0.031(3) 0.005(2) 0.005(2) -0.005(2)
C2_2 0.028(3) 0.020(3) 0.049(4) 0.002(3) 0.008(3) -0.004(3)
F1_2 0.033(2) 0.024(2) 0.063(3) -0.0064(19) 0.018(2) 0.0042(17)
F2_2 0.042(3) 0.023(2) 0.070(3) -0.005(2) -0.001(2) -0.0109(18)
F3_2 0.033(2) 0.038(2) 0.045(3) 0.0169(19) 0.003(2) -0.0017(19)
C3_2 0.036(4) 0.030(4) 0.069(5) 0.008(3) 0.031(4) 0.003(3)
F4_2 0.045(3) 0.032(2) 0.120(5) 0.018(3) 0.050(3) 0.010(2)
F5_2 0.074(4) 0.054(3) 0.049(3) -0.001(2) 0.042(3) -0.001(3)
F6_2 0.042(3) 0.038(3) 0.099(4) 0.022(3) 0.039(3) -0.005(2)
C4_2 0.047(4) 0.030(4) 0.043(4) 0.007(3) -0.010(3) -0.011(3)
F7_2 0.049(3) 0.041(3) 0.054(3) 0.019(2) -0.016(2) -0.007(2)
F8_2 0.050(3) 0.054(3) 0.069(3) 0.015(3) -0.028(3) -0.026(2)
F9_2 0.093(4) 0.057(3) 0.034(3) -0.006(2) 0.010(3) -0.014(3)
O1_3 0.019(2) 0.015(2) 0.022(2) -0.0039(17) 0.0066(18) -0.0005(16)
C1_3 0.020(3) 0.014(3) 0.019(3) -0.001(2) 0.004(2) 0.004(2)
C2_3 0.021(3) 0.018(3) 0.027(3) 0.002(2) 0.004(2) 0.006(2)
F1_3 0.033(2) 0.034(2) 0.0191(19) 0.0060(16) 0.0034(16) 0.0055(17)
F2_3 0.027(2) 0.025(2) 0.041(2) 0.0003(17) 0.0039(18) 0.0101(16)
F3_3 0.0178(18) 0.029(2) 0.033(2) -0.0026(16) 0.0036(16) -0.0018(15)
C3_3 0.020(3) 0.030(3) 0.019(3) -0.003(2) 0.002(2) 0.003(2)
F4_3 0.026(2) 0.046(2) 0.020(2) -0.0025(17) 0.0016(16) 0.0016(17)
F5_3 0.039(2) 0.025(2) 0.028(2) 0.0061(16) 0.0151(18) -0.0022(16)
F6_3 0.034(2) 0.036(2) 0.028(2) -0.0063(17) 0.0151(18) 0.0048(18)
C4_3 0.024(3) 0.018(3) 0.029(3) -0.004(2) 0.009(3) -0.004(2)
F7_3 0.023(2) 0.030(2) 0.039(2) -0.0049(18) 0.0078(17) -0.0058(16)
F8_3 0.039(2) 0.0208(19) 0.040(2) -0.0127(17) 0.0171(19) -0.0065(16)
F9_3 0.042(2) 0.0210(19) 0.036(2) 0.0030(16) 0.0173(19) -0.0054(17)
O1_4 0.027(2) 0.021(2) 0.017(2) 0.0014(17) 0.0131(18) 0.0007(18)
C1_4 0.024(3) 0.021(3) 0.017(3) 0.003(2) 0.012(2) 0.002(2)
C2_4 0.027(3) 0.050(4) 0.017(3) -0.001(3) 0.008(3) 0.005(3)
F1_4 0.034(2) 0.075(3) 0.035(3) -0.026(2) 0.008(2) -0.006(2)
F2_4 0.048(3) 0.084(4) 0.024(2) 0.022(2) 0.014(2) 0.017(3)
F3_4 0.028(2) 0.052(3) 0.033(2) 0.0048(19) 0.0095(18) 0.0133(19)
C3_4 0.034(3) 0.018(3) 0.030(3) 0.004(2) 0.017(3) 0.000(2)
F4_4 0.034(2) 0.029(2) 0.036(2) -0.0025(17) 0.0085(18) -0.0082(18)
F5_4 0.045(2) 0.023(2) 0.048(3) 0.0031(18) 0.026(2) 0.0044(18)
F6_4 0.039(2) 0.033(2) 0.048(3) 0.0051(19) 0.030(2) -0.0012(18)
C4_4 0.024(3) 0.026(3) 0.028(3) -0.003(2) 0.015(3) 0.002(2)
F7_4 0.026(2) 0.033(2) 0.042(2) -0.0004(18) 0.0116(18) 0.0058(17)
F8_4 0.041(2) 0.044(2) 0.032(2) -0.0066(18) 0.0224(19) -0.001(2)
F9_4 0.036(2) 0.027(2) 0.048(3) -0.0131(18) 0.021(2) -0.0056(17)
O1_5 0.024(2) 0.016(2) 0.031(2) 0.0067(18) 0.005(2) -0.0010(17)
C1_5 0.018(3) 0.015(3) 0.026(3) 0.000(2) 0.002(2) -0.004(2)
C2_5 0.024(3) 0.026(3) 0.023(3) 0.001(2) 0.007(3) 0.000(2)
F1_5 0.0208(19) 0.036(2) 0.032(2) 0.0082(17) 0.0023(17) -0.0056(16)
F2_5 0.029(2) 0.025(2) 0.038(2) 0.0077(17) 0.0063(18) 0.0057(16)
F3_5 0.034(2) 0.036(2) 0.024(2) -0.0004(16) 0.0053(17) -0.0012(18)
C3_5 0.022(3) 0.026(3) 0.032(3) 0.002(3) 0.005(3) -0.004(2)
F4_5 0.020(2) 0.034(2) 0.047(3) 0.0076(19) -0.0003(18) -0.0050(17)
F5_5 0.037(2) 0.036(2) 0.044(2) -0.0029(19) 0.023(2) -0.0048(18)
F6_5 0.030(2) 0.025(2) 0.045(2) 0.0102(18) 0.0112(19) -0.0031(17)
C4_5 0.028(3) 0.029(3) 0.019(3) -0.003(2) 0.001(3) -0.001(3)
F7_5 0.040(2) 0.040(2) 0.022(2) 0.0007(17) -0.0035(18) 0.0039(19)
F8_5 0.056(3) 0.0193(19) 0.036(2) -0.0067(17) 0.009(2) -0.0006(18)
F9_5 0.034(2) 0.044(2) 0.032(2) -0.0010(19) 0.0152(19) 0.0047(19)
O1_6 0.024(2) 0.024(2) 0.021(2) -0.0060(18) 0.0010(19) -0.0023(19)
C1_6 0.027(3) 0.017(3) 0.017(3) -0.001(2) 0.001(2) -0.005(2)
C2_6 0.034(4) 0.025(3) 0.024(3) -0.004(2) -0.002(3) -0.007(3)
F1_6 0.053(3) 0.027(2) 0.030(2) 0.0041(17) 0.005(2) 0.0035(19)
F2_6 0.046(3) 0.023(2) 0.035(2) -0.0080(17) -0.0025(19) -0.0034(18)
F3_6 0.036(2) 0.035(2) 0.039(2) -0.0111(19) -0.0006(19) 0.0052(18)
C3_6 0.039(4) 0.030(3) 0.024(3) 0.000(3) 0.005(3) -0.008(3)
F4_6 0.045(3) 0.029(2) 0.029(2) 0.0061(17) 0.0023(19) -0.0098(18)
F5_6 0.034(2) 0.044(2) 0.030(2) -0.0013(18) 0.0127(18) -0.0101(19)
F6_6 0.062(3) 0.043(3) 0.021(2) -0.0073(18) 0.014(2) -0.010(2)
C4_6 0.028(3) 0.025(3) 0.022(3) 0.000(2) -0.005(3) -0.006(2)
F7_6 0.027(2) 0.027(2) 0.041(2) 0.0017(17) -0.0038(18) 0.0024(16)
F8_6 0.041(2) 0.035(2) 0.027(2) 0.0004(17) -0.0086(18) -0.0118(19)
F9_6 0.031(2) 0.037(2) 0.040(2) 0.0082(19) 0.0037(19) -0.0088(18)
O1_7 0.015(2) 0.021(2) 0.026(2) -0.0014(18) 0.0009(18) 0.0023(17)
C1_7 0.014(3) 0.019(3) 0.023(3) 0.003(2) 0.005(2) 0.002(2)
C2_7 0.032(3) 0.028(3) 0.033(4) 0.008(3) 0.009(3) 0.004(3)
F1_7 0.044(3) 0.028(2) 0.043(3) 0.0079(18) 0.013(2) -0.0073(18)
F2_7 0.037(2) 0.041(2) 0.045(3) 0.015(2) 0.006(2) 0.0138(19)
F3_7 0.036(2) 0.048(3) 0.024(2) 0.0013(18) 0.0096(18) 0.0079(19)
C3_7 0.023(3) 0.029(3) 0.035(4) -0.001(3) 0.004(3) 0.000(3)
F4_7 0.036(2) 0.033(2) 0.049(3) 0.0102(19) 0.015(2) -0.0069(18)
F5_7 0.033(2) 0.024(2) 0.037(2) -0.0063(17) 0.0044(18) 0.0004(17)
F6_7 0.021(2) 0.040(2) 0.043(3) -0.0045(19) -0.0019(18) -0.0013(17)
C4_7 0.029(3) 0.041(4) 0.028(3) -0.003(3) 0.008(3) 0.005(3)
F7_7 0.039(3) 0.054(3) 0.026(2) -0.0031(19) 0.0121(19) 0.001(2)
F8_7 0.026(2) 0.082(4) 0.039(3) -0.012(2) 0.0133(19) 0.012(2)
F9_7 0.040(2) 0.028(2) 0.048(3) -0.0112(19) 0.013(2) 0.0086(18)
O1_8 0.027(2) 0.040(3) 0.020(2) 0.000(2) 0.012(2) -0.009(2)
C1_8 0.023(3) 0.022(3) 0.016(3) -0.001(2) 0.011(2) 0.000(2)
C2_8 0.045(4) 0.030(3) 0.023(3) -0.002(3) 0.012(3) -0.004(3)
F1_8 0.078(3) 0.026(2) 0.042(3) -0.0076(19) 0.020(2) 0.000(2)
F2_8 0.056(3) 0.044(3) 0.029(2) 0.0010(19) 0.025(2) -0.001(2)
F3_8 0.045(2) 0.048(3) 0.026(2) -0.0090(19) 0.0056(19) -0.015(2)
C3_8 0.032(3) 0.027(3) 0.025(3) -0.002(3) 0.006(3) -0.001(3)
F4_8 0.054(3) 0.035(2) 0.033(2) -0.0056(18) 0.004(2) 0.009(2)
F5_8 0.043(2) 0.038(2) 0.028(2) 0.0057(18) 0.0031(18) 0.0113(19)
F6_8 0.047(3) 0.035(2) 0.041(2) 0.0115(19) 0.013(2) -0.010(2)
C4_8 0.023(3) 0.036(4) 0.035(4) 0.006(3) 0.015(3) 0.003(3)
F7_8 0.024(2) 0.041(2) 0.036(2) 0.0030(18) 0.0003(18) -0.0049(18)
F8_8 0.028(2) 0.060(3) 0.046(3) 0.007(2) 0.022(2) 0.004(2)
F9_8 0.035(2) 0.034(2) 0.050(3) 0.0144(19) 0.011(2) 0.0036(18)
O1_9 0.018(2) 0.022(2) 0.021(2) 0.0018(17) 0.0075(18) 0.0058(17)
C1_9 0.019(3) 0.018(3) 0.020(3) 0.001(2) 0.003(2) 0.002(2)
C2_9 0.025(3) 0.043(4) 0.019(3) -0.005(3) 0.008(3) 0.005(3)
F1_9 0.041(2) 0.056(3) 0.028(2) 0.009(2) 0.0176(19) 0.010(2)
F2_9 0.027(2) 0.076(3) 0.022(2) -0.006(2) -0.0035(17) 0.015(2)
F3_9 0.041(3) 0.049(3) 0.033(2) -0.0203(19) 0.009(2) 0.004(2)
C3_9 0.024(3) 0.025(3) 0.029(3) -0.001(2) 0.009(3) 0.004(2)
F4_9 0.035(2) 0.039(2) 0.033(2) 0.0040(18) 0.0192(19) 0.0059(18)
F5_9 0.032(2) 0.031(2) 0.064(3) -0.015(2) 0.023(2) -0.0086(18)
F6_9 0.024(2) 0.031(2) 0.040(2) -0.0001(18) 0.0126(18) 0.0083(16)
C4_9 0.026(3) 0.018(3) 0.032(3) 0.003(2) 0.006(3) 0.000(2)
F7_9 0.033(2) 0.024(2) 0.034(2) -0.0096(16) 0.0061(18) -0.0019(16)
F8_9 0.038(2) 0.023(2) 0.042(2) 0.0111(17) 0.0093(19) 0.0081(17)
F9_9 0.026(2) 0.028(2) 0.051(3) 0.0050(18) 0.0118(19) -0.0027(16)
O1_10 0.018(2) 0.016(2) 0.024(2) 0.0026(17) 0.0038(18) -0.0017(16)
C1_10 0.027(3) 0.013(3) 0.026(3) 0.002(2) 0.008(2) -0.003(2)
C2_10 0.023(3) 0.027(3) 0.031(3) -0.002(3) 0.005(3) -0.006(3)
F1_10 0.025(2) 0.038(2) 0.060(3) -0.002(2) -0.001(2) -0.0003(18)
F2_10 0.050(3) 0.031(2) 0.043(3) -0.0086(19) 0.014(2) -0.0190(19)
F3_10 0.050(3) 0.058(3) 0.023(2) -0.0107(19) 0.0072(19) -0.026(2)
C3_10 0.035(4) 0.018(3) 0.039(4) 0.004(3) 0.009(3) 0.005(3)
F4_10 0.032(2) 0.037(2) 0.055(3) 0.008(2) 0.001(2) 0.0063(19)
F5_10 0.044(3) 0.038(3) 0.062(3) -0.002(2) 0.029(2) 0.007(2)
F6_10 0.044(3) 0.023(2) 0.074(3) 0.015(2) 0.026(2) 0.0096(18)
C4_10 0.034(4) 0.024(3) 0.034(3) 0.005(3) 0.017(3) 0.000(3)
F7_10 0.054(3) 0.041(3) 0.028(2) 0.0036(18) 0.014(2) -0.006(2)
F8_10 0.041(2) 0.033(2) 0.046(3) 0.0013(19) 0.026(2) -0.0092(19)
F9_10 0.047(3) 0.032(2) 0.050(3) 0.0004(19) 0.027(2) 0.0064(19)
O1_11 0.020(2) 0.026(2) 0.019(2) 0.0004(18) 0.0097(18) -0.0002(18)
C1_11 0.017(3) 0.021(3) 0.014(3) 0.000(2) 0.005(2) 0.001(2)
C2_11 0.022(3) 0.038(4) 0.020(3) 0.004(3) 0.006(3) 0.007(3)
F1_11 0.024(2) 0.057(3) 0.022(2) -0.0079(18) 0.0037(17) -0.0036(19)
F2_11 0.032(2) 0.049(2) 0.0198(19) -0.0011(17) 0.0127(17) 0.0059(19)
F3_11 0.035(2) 0.050(3) 0.025(2) 0.0143(18) 0.0115(18) 0.0178(19)
C3_11 0.025(3) 0.024(3) 0.027(3) 0.003(2) 0.011(3) 0.000(2)
F4_11 0.0190(19) 0.028(2) 0.032(2) -0.0055(16) 0.0035(16) -0.0059(15)
F5_11 0.032(2) 0.0203(19) 0.047(3) -0.0020(17) 0.0195(19) 0.0009(16)
F6_11 0.035(2) 0.032(2) 0.036(2) 0.0059(17) 0.0209(19) -0.0041(17)
C4_11 0.020(3) 0.024(3) 0.024(3) 0.002(2) 0.011(2) -0.001(2)
F7_11 0.028(2) 0.029(2) 0.0227(19) 0.0072(15) 0.0089(16) 0.0081(16)
F8_11 0.0209(19) 0.0254(19) 0.030(2) -0.0012(16) 0.0118(16) 0.0019(15)
F9_11 0.031(2) 0.0220(19) 0.040(2) -0.0095(16) 0.0116(18) -0.0018(16)
O1_12 0.024(2) 0.023(2) 0.018(2) -0.0020(17) 0.0031(18) -0.0058(18)
C1_12 0.020(3) 0.028(3) 0.019(3) -0.004(2) 0.004(2) -0.003(2)
C2_12 0.028(3) 0.026(3) 0.039(4) -0.011(3) 0.010(3) -0.010(3)
F1_12 0.043(3) 0.025(2) 0.047(3) -0.0003(18) 0.018(2) -0.0081(18)
F2_12 0.043(3) 0.046(3) 0.049(3) -0.028(2) 0.006(2) -0.018(2)
F3_12 0.038(2) 0.032(2) 0.049(3) -0.013(2) 0.018(2) 0.0019(18)
C3_12 0.027(3) 0.040(4) 0.021(3) -0.003(3) 0.008(3) -0.008(3)
F4_12 0.051(3) 0.036(2) 0.029(2) 0.0080(18) 0.011(2) -0.0021(19)
F5_12 0.028(2) 0.054(3) 0.023(2) -0.0011(18) 0.0089(17) -0.0087(19)
F6_12 0.038(3) 0.063(3) 0.021(2) -0.0105(19) 0.0066(19) -0.013(2)
C4_12 0.023(3) 0.038(4) 0.021(3) -0.004(3) 0.005(3) -0.001(3)
F7_12 0.039(2) 0.037(2) 0.035(2) -0.0001(18) 0.010(2) 0.0093(19)
F8_12 0.031(2) 0.062(3) 0.023(2) -0.0032(19) -0.0020(17) 0.000(2)
F9_12 0.026(2) 0.051(3) 0.031(2) 0.0004(19) 0.0081(18) -0.0063(19)
O1_13 0.019(2) 0.023(2) 0.017(2) 0.0036(16) 0.0068(17) 0.0014(18)
C1_13 0.019(3) 0.016(3) 0.018(3) 0.005(2) 0.001(2) 0.002(2)
C2_13 0.034(3) 0.022(3) 0.019(3) 0.002(2) 0.007(3) 0.001(3)
F1_13 0.051(3) 0.028(2) 0.025(2) -0.0039(16) 0.0008(19) -0.0060(19)
F2_13 0.052(3) 0.034(2) 0.019(2) 0.0072(16) 0.0077(19) 0.0006(19)
F3_13 0.038(2) 0.032(2) 0.025(2) 0.0040(16) 0.0128(18) 0.0126(17)
C3_13 0.024(3) 0.021(3) 0.021(3) 0.001(2) 0.006(2) 0.002(2)
F4_13 0.039(2) 0.0214(19) 0.029(2) -0.0042(16) 0.0099(18) -0.0036(17)
F5_13 0.0237(19) 0.030(2) 0.030(2) 0.0036(16) 0.0075(16) -0.0026(16)
F6_13 0.033(2) 0.0169(18) 0.037(2) 0.0101(16) 0.0006(18) 0.0033(16)
C4_13 0.018(3) 0.031(3) 0.030(3) 0.007(3) 0.001(3) 0.002(2)
F7_13 0.023(2) 0.041(2) 0.055(3) 0.001(2) 0.015(2) 0.0104(18)
F8_13 0.026(2) 0.044(3) 0.038(2) 0.0149(19) -0.0080(18) 0.0000(18)
F9_13 0.022(2) 0.038(2) 0.043(3) 0.0091(19) 0.0019(18) -0.0070(17)
O1_14 0.023(2) 0.016(2) 0.018(2) -0.0034(16) 0.0059(18) -0.0002(17)
C1_14 0.020(3) 0.016(3) 0.021(3) -0.001(2) 0.004(2) 0.000(2)
C2_14 0.039(4) 0.020(3) 0.024(3) 0.000(2) 0.006(3) 0.005(3)
F1_14 0.048(2) 0.025(2) 0.031(2) 0.0018(17) 0.0190(19) -0.0030(18)
F2_14 0.068(3) 0.0152(19) 0.037(2) 0.0055(16) 0.012(2) 0.0056(19)
F3_14 0.049(3) 0.032(2) 0.022(2) 0.0027(16) -0.0031(18) -0.0012(19)
C3_14 0.029(3) 0.025(3) 0.031(3) -0.003(3) 0.009(3) 0.007(3)
F4_14 0.043(2) 0.032(2) 0.034(2) -0.0027(17) 0.0221(19) 0.0022(18)
F5_14 0.027(2) 0.046(3) 0.047(3) -0.004(2) 0.0046(19) 0.0134(19)
F6_14 0.052(3) 0.022(2) 0.043(2) -0.0118(18) 0.020(2) 0.0035(18)
C4_14 0.025(3) 0.022(3) 0.029(3) -0.003(2) 0.003(3) -0.001(2)
F7_14 0.037(2) 0.036(2) 0.024(2) -0.0036(17) 0.0020(18) 0.0009(18)
F8_14 0.037(2) 0.023(2) 0.049(3) -0.0071(18) 0.004(2) -0.0088(17)
F9_14 0.0202(19) 0.031(2) 0.037(2) -0.0020(17) 0.0075(17) -0.0023(16)
O1_15 0.027(2) 0.025(2) 0.018(2) -0.0009(18) 0.0102(19) 0.0037(19)
C1_15 0.026(3) 0.025(3) 0.020(3) -0.002(2) 0.014(2) -0.005(2)
C2_15 0.028(4) 0.046(4) 0.064(5) -0.017(3) 0.018(3) -0.004(3)
F1_15 0.030(2) 0.043(3) 0.091(4) -0.034(3) 0.021(2) -0.011(2)
F2_15 0.060(3) 0.061(3) 0.100(4) -0.021(3) 0.061(3) -0.009(3)
F3_15 0.029(2) 0.058(3) 0.068(3) -0.017(2) 0.002(2) 0.013(2)
C3_15 0.037(4) 0.026(3) 0.028(3) -0.003(3) 0.009(3) -0.001(3)
F4_15 0.041(2) 0.048(3) 0.036(2) -0.014(2) 0.006(2) -0.019(2)
F5_15 0.052(3) 0.023(2) 0.026(2) 0.0066(16) 0.0107(19) -0.0004(18)
F6_15 0.062(3) 0.029(2) 0.036(2) -0.0117(18) 0.025(2) 0.002(2)
C4_15 0.068(5) 0.036(4) 0.023(3) 0.002(3) 0.019(3) 0.002(3)
F7_15 0.056(3) 0.041(3) 0.031(2) 0.0062(19) -0.001(2) 0.007(2)
F8_15 0.119(5) 0.043(3) 0.029(3) -0.002(2) 0.037(3) 0.002(3)
F9_15 0.113(4) 0.023(2) 0.043(3) 0.0010(19) 0.043(3) -0.008(2)
O1_16 0.018(2) 0.017(2) 0.026(2) -0.0009(18) 0.0026(18) -0.0035(17)
C1_16 0.017(3) 0.024(3) 0.023(3) 0.003(2) 0.006(2) -0.005(2)
C2_16 0.023(3) 0.039(4) 0.027(3) 0.003(3) 0.005(3) -0.003(3)
F1_16 0.034(2) 0.032(2) 0.041(2) 0.0142(18) 0.0056(19) 0.0005(17)
F2_16 0.021(2) 0.050(3) 0.039(2) 0.008(2) 0.0020(18) 0.0011(18)
F3_16 0.042(3) 0.063(3) 0.021(2) -0.004(2) 0.0061(19) -0.001(2)
C3_16 0.029(3) 0.026(3) 0.046(4) -0.012(3) 0.011(3) -0.010(3)
F4_16 0.041(3) 0.025(2) 0.056(3) 0.0089(19) 0.017(2) -0.0053(18)
F5_16 0.042(3) 0.033(2) 0.055(3) -0.020(2) 0.022(2) -0.0068(19)
F6_16 0.028(2) 0.048(3) 0.065(3) -0.013(2) 0.005(2) -0.016(2)
C4_16 0.026(3) 0.031(3) 0.028(3) 0.000(3) 0.009(3) 0.000(3)
F7_16 0.038(2) 0.051(3) 0.025(2) 0.0056(18) 0.0117(18) 0.010(2)
F8_16 0.026(2) 0.043(3) 0.055(3) 0.007(2) 0.021(2) -0.0013(18)
F9_16 0.042(2) 0.029(2) 0.040(2) -0.0032(17) 0.018(2) 0.0044(18)
O1_17 0.037(5) 0.037(4) 0.022(3) -0.009(3) 0.007(3) -0.019(3)
C1_17 0.028(3) 0.022(3) 0.021(3) -0.002(2) 0.005(2) -0.006(2)
C2_17 0.032(4) 0.029(4) 0.031(5) -0.002(3) 0.002(3) 0.001(3)
F1_17 0.079(6) 0.025(3) 0.049(4) -0.001(3) 0.016(4) 0.013(3)
F2_17 0.034(4) 0.070(6) 0.046(4) -0.015(4) -0.013(3) 0.014(4)
F3_17 0.033(4) 0.045(3) 0.033(4) -0.010(3) 0.009(3) -0.008(3)
C3_17 0.033(4) 0.025(4) 0.026(4) -0.004(3) 0.001(3) -0.002(3)
F4_17 0.046(4) 0.042(5) 0.042(4) -0.013(3) 0.010(3) 0.008(3)
F5_17 0.037(4) 0.034(5) 0.028(3) 0.007(3) 0.004(2) 0.012(3)
F6_17 0.043(5) 0.030(3) 0.039(3) 0.003(2) -0.003(4) -0.014(4)
C4_17 0.058(6) 0.038(4) 0.025(4) -0.006(3) 0.010(3) -0.025(4)
F7_17 0.069(5) 0.083(5) 0.030(5) -0.023(4) 0.024(4) -0.034(4)
F8_17 0.052(5) 0.039(3) 0.026(3) -0.009(2) -0.001(4) -0.010(4)
F9_17 0.112(8) 0.038(3) 0.029(5) 0.002(3) 0.016(5) -0.022(3)
O1_18 0.025(3) 0.029(4) 0.031(4) 0.003(3) 0.011(3) 0.009(3)
C1_18 0.018(3) 0.018(3) 0.031(3) 0.000(2) 0.012(2) 0.002(2)
C2_18 0.029(5) 0.018(4) 0.036(5) -0.001(3) 0.020(4) 0.001(3)
F1_18 0.041(4) 0.029(3) 0.048(4) 0.003(3) 0.029(4) -0.003(3)
F2_18 0.049(4) 0.050(4) 0.062(6) 0.010(4) 0.041(4) 0.021(3)
F3_18 0.051(5) 0.045(5) 0.035(3) 0.004(3) 0.015(3) 0.004(3)
C3_18 0.031(5) 0.017(4) 0.028(4) -0.001(3) 0.012(4) -0.005(3)
F4_18 0.046(3) 0.042(7) 0.059(3) 0.012(4) 0.028(2) -0.006(3)
F5_18 0.062(5) 0.038(4) 0.044(4) -0.012(3) 0.013(4) -0.024(4)
F6_18 0.058(5) 0.024(4) 0.060(5) 0.008(3) 0.020(4) 0.018(3)
C4_18 0.037(5) 0.035(5) 0.039(5) 0.003(4) 0.003(4) -0.014(4)
F7_18 0.047(5) 0.051(4) 0.026(3) -0.002(3) 0.002(3) -0.016(4)
F8_18 0.028(4) 0.062(5) 0.070(5) 0.002(4) -0.001(3) 0.004(4)
F9_18 0.052(4) 0.035(3) 0.052(4) -0.011(3) -0.003(4) -0.010(3)
O1_19 0.061(4) 0.019(2) 0.046(3) -0.005(2) 0.038(3) -0.003(2)
C1_19 0.027(3) 0.022(3) 0.022(3) 0.000(2) 0.017(3) 0.002(2)
C2_19 0.027(3) 0.031(3) 0.036(4) 0.006(3) 0.015(3) -0.002(3)
F1_19 0.041(2) 0.0192(19) 0.042(2) 0.0049(16) 0.018(2) -0.0026(16)
F2_19 0.053(3) 0.042(3) 0.041(2) 0.0170(19) 0.034(2) 0.010(2)
F3_19 0.034(2) 0.039(2) 0.055(3) 0.013(2) 0.003(2) -0.0055(19)
C3_19 0.032(3) 0.031(3) 0.022(3) 0.001(3) 0.015(3) 0.005(3)
F4_19 0.046(2) 0.023(2) 0.037(2) 0.0003(17) 0.019(2) 0.0040(17)
F5_19 0.041(2) 0.040(2) 0.035(2) 0.0133(19) 0.0035(19) 0.006(2)
F6_19 0.056(3) 0.042(3) 0.052(3) 0.013(2) 0.041(2) 0.021(2)
C4_19 0.038(4) 0.026(4) 0.051(4) 0.005(3) -0.003(3) 0.002(3)
F7_19 0.029(2) 0.039(3) 0.093(4) 0.009(3) -0.002(2) -0.007(2)
F8_19 0.084(4) 0.042(3) 0.030(2) -0.007(2) -0.007(2) 0.000(3)
F9_19 0.037(3) 0.035(2) 0.078(4) 0.016(2) -0.006(3) 0.008(2)
O1_20 0.050(3) 0.013(2) 0.032(3) 0.0032(18) 0.022(2) -0.002(2)
C1_20 0.026(3) 0.017(3) 0.022(3) 0.002(2) 0.012(2) 0.001(2)
C2_20 0.053(4) 0.039(4) 0.029(4) 0.006(3) 0.012(3) 0.023(3)
F1_20 0.080(4) 0.037(3) 0.038(2) 0.0022(19) 0.027(2) 0.025(2)
F2_20 0.122(5) 0.057(3) 0.057(3) 0.035(3) 0.052(3) 0.058(3)
F3_20 0.032(3) 0.112(5) 0.048(3) 0.000(3) 0.010(2) 0.018(3)
C3_20 0.030(3) 0.024(3) 0.028(3) -0.001(2) 0.007(3) -0.003(3)
F4_20 0.052(3) 0.032(2) 0.033(2) -0.0031(17) 0.025(2) 0.0050(19)
F5_20 0.037(2) 0.060(3) 0.024(2) -0.0020(19) 0.0063(18) -0.012(2)
F6_20 0.045(3) 0.036(2) 0.032(2) 0.0080(18) 0.020(2) -0.0059(19)
C4_20 0.033(4) 0.044(4) 0.028(3) -0.007(3) 0.016(3) -0.017(3)
F7_20 0.027(2) 0.092(4) 0.034(3) -0.002(2) 0.008(2) -0.005(2)
F8_20 0.096(4) 0.048(3) 0.067(3) -0.023(2) 0.041(3) -0.050(3)
F9_20 0.044(3) 0.084(4) 0.028(2) -0.015(2) 0.009(2) -0.017(3)
O1_21 0.018(2) 0.014(2) 0.031(2) -0.0014(17) 0.0068(19) -0.0004(16)
C1_21 0.018(3) 0.013(3) 0.035(3) -0.006(2) 0.005(2) -0.002(2)
C2_21 0.030(4) 0.016(3) 0.074(5) 0.005(3) 0.019(3) 0.000(3)
F1_21 0.022(2) 0.025(2) 0.098(4) -0.001(2) 0.013(2) -0.0023(17)
F2_21 0.036(3) 0.029(2) 0.118(5) -0.018(3) 0.011(3) -0.013(2)
F3_21 0.044(3) 0.045(3) 0.081(3) 0.019(3) 0.035(3) -0.001(2)
C3_21 0.028(3) 0.022(3) 0.037(4) 0.001(3) 0.010(3) 0.005(3)
F4_21 0.027(2) 0.041(2) 0.049(3) 0.001(2) 0.015(2) 0.0071(18)
F5_21 0.042(3) 0.039(2) 0.032(2) 0.0103(18) 0.0050(19) 0.007(2)
F6_21 0.047(3) 0.017(2) 0.076(3) 0.002(2) 0.007(2) 0.0063(18)
C4_21 0.052(4) 0.030(4) 0.030(4) -0.007(3) 0.003(3) -0.003(3)
F7_21 0.074(3) 0.057(3) 0.029(2) -0.008(2) 0.021(2) -0.013(3)
F8_21 0.073(4) 0.041(3) 0.050(3) -0.025(2) 0.007(3) 0.002(2)
F9_21 0.060(3) 0.042(3) 0.045(3) -0.009(2) -0.017(2) 0.003(2)
O1_22 0.019(2) 0.018(2) 0.021(2) 0.0018(17) 0.0026(18) 0.0021(17)
C1_22 0.020(3) 0.020(3) 0.022(3) 0.003(2) 0.007(2) 0.003(2)
C2_22 0.025(3) 0.024(3) 0.023(3) -0.005(2) 0.002(3) 0.000(2)
F1_22 0.040(2) 0.028(2) 0.030(2) -0.0074(17) 0.0010(19) -0.0099(17)
F2_22 0.040(2) 0.033(2) 0.023(2) 0.0069(16) 0.0012(18) 0.0070(18)
F3_22 0.036(2) 0.035(2) 0.028(2) -0.0048(17) 0.0123(18) 0.0029(18)
C3_22 0.026(3) 0.023(3) 0.018(3) 0.001(2) 0.006(2) 0.003(2)
F4_22 0.032(2) 0.0241(19) 0.0225(19) -0.0055(15) 0.0009(16) 0.0015(16)
F5_22 0.035(2) 0.023(2) 0.035(2) -0.0004(16) 0.0149(18) -0.0088(16)
F6_22 0.036(2) 0.0213(19) 0.036(2) 0.0010(16) 0.0018(18) 0.0092(16)
C4_22 0.022(3) 0.032(3) 0.033(4) 0.006(3) 0.010(3) 0.003(3)
F7_22 0.034(2) 0.047(2) 0.035(2) 0.0073(19) 0.0225(19) 0.0096(19)
F8_22 0.020(2) 0.045(2) 0.045(3) 0.007(2) 0.0034(18) 0.0070(18)
F9_22 0.027(2) 0.035(2) 0.060(3) 0.007(2) 0.020(2) -0.0061(17)
O1_23 0.022(2) 0.034(3) 0.016(2) 0.0029(18) 0.0085(18) -0.0010(19)
C1_23 0.027(3) 0.040(4) 0.012(3) 0.004(2) 0.009(2) 0.003(3)
C2_23 0.032(4) 0.050(4) 0.037(4) 0.008(3) 0.018(3) 0.003(3)
F1_23 0.077(4) 0.091(4) 0.102(5) -0.021(4) 0.059(4) -0.036(3)
F2_23 0.050(3) 0.124(5) 0.040(3) 0.005(3) 0.029(2) -0.016(3)
F3_23 0.043(3) 0.138(6) 0.087(4) 0.062(4) 0.033(3) 0.031(3)
C3_23 0.067(5) 0.052(4) 0.033(4) -0.009(3) 0.024(4) -0.012(4)
F4_23 0.066(4) 0.067(5) 0.050(4) -0.028(3) 0.026(3) -0.027(3)
F5_23 0.099(7) 0.034(3) 0.033(3) 0.001(3) 0.016(3) 0.009(3)
F6_23 0.100(7) 0.044(6) 0.029(4) -0.005(4) 0.033(4) 0.015(6)
C4_23 0.041(4) 0.081(5) 0.027(4) 0.020(4) 0.009(3) 0.011(4)
F7_23 0.057(3) 0.144(6) 0.051(3) 0.032(4) 0.014(3) 0.044(4)
F8_23 0.070(4) 0.069(3) 0.021(2) 0.007(2) 0.005(2) 0.021(3)
F9_23 0.101(5) 0.059(3) 0.078(4) 0.015(3) 0.012(4) 0.022(3)
O1_24 0.019(2) 0.016(2) 0.031(3) -0.0039(18) 0.0085(19) -0.0010(17)
C1_24 0.013(3) 0.019(3) 0.027(3) -0.002(2) 0.007(2) -0.003(2)
C2_24 0.023(3) 0.035(3) 0.029(3) -0.006(3) 0.009(3) -0.007(3)
F1_24 0.026(2) 0.052(3) 0.026(2) -0.0068(18) 0.0050(17) -0.0049(18)
F2_24 0.029(2) 0.054(3) 0.037(2) 0.004(2) 0.0178(19) -0.0079(19)
F3_24 0.031(2) 0.034(2) 0.045(3) -0.0102(18) 0.019(2) 0.0006(17)
C3_24 0.023(3) 0.035(4) 0.036(4) 0.001(3) 0.005(3) 0.000(3)
F4_24 0.036(2) 0.044(2) 0.024(2) -0.0031(17) -0.0016(18) 0.0016(19)
F5_24 0.039(2) 0.028(2) 0.041(2) 0.0105(18) 0.010(2) 0.0080(18)
F6_24 0.017(2) 0.061(3) 0.050(3) 0.004(2) 0.0055(19) 0.0032(19)
C4_24 0.030(3) 0.020(3) 0.036(4) 0.000(3) 0.005(3) -0.007(3)
F7_24 0.049(3) 0.022(2) 0.044(2) -0.0102(18) 0.007(2) 0.0000(18)
F8_24 0.035(2) 0.039(2) 0.055(3) 0.002(2) 0.002(2) -0.0209(19)
F9_24 0.040(2) 0.028(2) 0.039(2) 0.0096(18) 0.0027(19) -0.0047(18)
O1_26 0.025(3) 0.029(4) 0.031(4) 0.003(3) 0.011(3) 0.009(3)
C1_26 0.018(3) 0.018(3) 0.031(3) 0.000(2) 0.012(2) 0.002(2)
C2_26 0.052(8) 0.050(8) 0.053(8) -0.004(6) 0.024(6) 0.014(6)
F1_26 0.051(5) 0.045(5) 0.035(3) 0.004(3) 0.015(3) 0.004(3)
F2_26 0.049(4) 0.050(4) 0.062(6) 0.010(4) 0.041(4) 0.021(3)
F3_26 0.033(7) 0.041(7) 0.081(11) -0.017(6) 0.016(7) 0.016(5)
C3_26 0.049(8) 0.046(8) 0.053(8) 0.015(6) 0.017(6) 0.001(6)
F4_26 0.060(11) 0.088(11) 0.040(7) 0.005(7) 0.005(8) 0.018(9)
F5_26 0.046(3) 0.042(7) 0.059(3) 0.012(4) 0.028(2) -0.006(3)
F6_26 0.062(9) 0.057(10) 0.110(15) 0.039(10) 0.031(9) 0.017(8)
C4_26 0.046(8) 0.041(8) 0.064(9) -0.001(6) 0.006(6) -0.007(6)
F7_26 0.052(4) 0.035(3) 0.052(4) -0.011(3) -0.003(4) -0.010(3)
F8_26 0.033(7) 0.028(7) 0.045(7) -0.009(6) 0.006(6) -0.003(6)
F9_26 0.073(12) 0.066(11) 0.081(10) 0.022(9) 0.026(9) -0.018(9)
O1_27 0.037(5) 0.037(4) 0.022(3) -0.009(3) 0.007(3) -0.019(3)
C1_27 0.028(3) 0.022(3) 0.021(3) -0.002(2) 0.005(2) -0.006(2)
C2_27 0.032(4) 0.029(4) 0.031(5) -0.002(3) 0.002(3) 0.001(3)
F1_27 0.027(8) 0.023(6) 0.064(10) 0.004(5) -0.014(7) -0.002(5)
F2_27 0.041(8) 0.037(9) 0.046(8) -0.005(6) -0.011(6) -0.003(7)
F3_27 0.033(4) 0.045(3) 0.033(4) -0.010(3) 0.009(3) -0.008(3)
C3_27 0.033(4) 0.025(4) 0.026(4) -0.004(3) 0.001(3) -0.002(3)
F4_27 0.033(7) 0.028(9) 0.074(13) -0.025(8) 0.010(7) -0.007(6)
F5_27 0.037(4) 0.034(5) 0.028(3) 0.007(3) 0.004(2) 0.012(3)
F6_27 0.043(5) 0.030(3) 0.039(3) 0.003(2) -0.003(4) -0.014(4)
C4_27 0.058(6) 0.038(4) 0.025(4) -0.006(3) 0.010(3) -0.025(4)
F7_27 0.069(5) 0.083(5) 0.030(5) -0.023(4) 0.024(4) -0.034(4)
F8_27 0.052(5) 0.039(3) 0.026(3) -0.009(2) -0.001(4) -0.010(4)
F9_27 0.112(8) 0.038(3) 0.029(5) 0.002(3) 0.016(5) -0.022(3)

loop_
_atom_type_symbol
_atom_type_description
_atom_type_scat_dispersion_real
_atom_type_scat_dispersion_imag
_atom_type_scat_source
C C 0.0033 0.0016 'International Tables Vol C Tables 4.2.6.8 and 6.1.1.4'
O O 0.0106 0.0060 'International Tables Vol C Tables 4.2.6.8 and 6.1.1.4'
F F 0.0171 0.0103 'International Tables Vol C Tables 4.2.6.8 and 6.1.1.4'
Al Al 0.0645 0.0514 'International Tables Vol C Tables 4.2.6.8 and 6.1.1.4'
Cl Cl 0.1484 0.1585 'International Tables Vol C Tables 4.2.6.8 and 6.1.1.4'
Se Se -0.0929 2.2259 'International Tables Vol C Tables 4.2.6.8 and 6.1.1.4'

loop_
_geom_angle_atom_site_label_1
_geom_angle_atom_site_label_2
_geom_angle_atom_site_label_3
_geom_angle
Cl1 Se1 Cl2 100.94(9)
Cl1 Se1 Cl3 100.53(8)
Cl2 Se1 Cl3 100.88(8)
Cl5 Se2 Cl6 101.24(8)
Cl5 Se2 Cl4 100.85(8)
Cl6 Se2 Cl4 100.56(8)
Cl8 Se3 Cl9 101.22(9)
Cl8 Se3 Cl7 101.52(9)
Cl9 Se3 Cl7 101.22(10)
Cl10 Se4 Cl11 101.10(10)
Cl10 Se4 Cl12 101.01(11)
Cl11 Se4 Cl12 99.69(10)
Cl13 Se5 Cl14 101.00(9)
Cl13 Se5 Cl15 101.63(9)
Cl14 Se5 Cl15 100.07(8)
Cl16 Se6 Cl18 101.78(9)
Cl16 Se6 Cl17 100.36(10)
Cl18 Se6 Cl17 100.21(10)
O1_1 Al1 O1_3 112.3(2)
O1_1 Al1 O1_2 107.5(2)
O1_3 Al1 O1_2 107.4(2)
O1_1 Al1 O1_4 109.1(2)
O1_3 Al1 O1_4 109.0(2)
O1_2 Al1 O1_4 111.5(2)
O1_7 Al2 O1_5 107.8(2)
O1_7 Al2 O1_6 108.0(2)
O1_5 Al2 O1_6 111.4(2)
O1_7 Al2 O1_8 111.1(2)
O1_5 Al2 O1_8 108.2(2)
O1_6 Al2 O1_8 110.4(2)
O1_12 Al3 O1_9 114.8(2)
O1_12 Al3 O1_11 107.7(2)
O1_9 Al3 O1_11 105.5(2)
O1_12 Al3 O1_10 107.4(2)
O1_9 Al3 O1_10 107.5(2)
O1_11 Al3 O1_10 114.0(2)
O1_16 Al4 O1_13 107.7(2)
O1_16 Al4 O1_15 111.1(2)
O1_13 Al4 O1_15 109.2(2)
O1_16 Al4 O1_14 109.9(2)
O1_13 Al4 O1_14 112.2(2)
O1_15 Al4 O1_14 106.7(2)
O1_26 Al5 O1_19 112.0(6)
O1_26 Al5 O1_20 123.4(6)
O1_19 Al5 O1_20 109.0(2)
O1_19 Al5 O1_18 108.9(3)
O1_20 Al5 O1_18 104.6(3)
O1_19 Al5 O1_17 112.2(3)
O1_20 Al5 O1_17 113.1(3)
O1_18 Al5 O1_17 108.7(4)
O1_26 Al5 O1_27 110.0(9)
O1_19 Al5 O1_27 100.5(7)
O1_20 Al5 O1_27 98.8(7)
O1_24 Al6 O1_21 106.8(2)
O1_24 Al6 O1_23 108.9(2)
O1_21 Al6 O1_23 113.1(2)
O1_24 Al6 O1_22 113.8(2)
O1_21 Al6 O1_22 106.5(2)
O1_23 Al6 O1_22 107.8(2)
C1_1 O1_1 Al1 149.8(4)
O1_1 C1_1 C4_1 108.0(5)
O1_1 C1_1 C3_1 111.2(5)
C4_1 C1_1 C3_1 109.4(6)
O1_1 C1_1 C2_1 111.2(5)
C4_1 C1_1 C2_1 109.8(6)
C3_1 C1_1 C2_1 107.3(6)
F1_1 C2_1 F2_1 106.0(6)
F1_1 C2_1 F3_1 110.3(6)
F2_1 C2_1 F3_1 110.6(6)
F1_1 C2_1 C1_1 110.9(6)
F2_1 C2_1 C1_1 110.6(6)
F3_1 C2_1 C1_1 108.5(6)
F5_1 C3_1 F6_1 107.8(6)
F5_1 C3_1 F4_1 107.3(6)
F6_1 C3_1 F4_1 110.2(6)
F5_1 C3_1 C1_1 111.7(6)
F6_1 C3_1 C1_1 112.5(6)
F4_1 C3_1 C1_1 107.2(6)
F7_1 C4_1 F8_1 106.7(6)
F7_1 C4_1 F9_1 108.2(6)
F8_1 C4_1 F9_1 109.8(6)
F7_1 C4_1 C1_1 112.0(6)
F8_1 C4_1 C1_1 112.5(6)
F9_1 C4_1 C1_1 107.6(6)
C1_2 O1_2 Al1 147.0(4)
O1_2 C1_2 C4_2 108.5(5)
O1_2 C1_2 C2_2 112.0(5)
C4_2 C1_2 C2_2 109.3(5)
O1_2 C1_2 C3_2 108.9(5)
C4_2 C1_2 C3_2 109.4(6)
C2_2 C1_2 C3_2 108.8(5)
F3_2 C2_2 F1_2 109.0(6)
F3_2 C2_2 F2_2 107.8(5)
F1_2 C2_2 F2_2 105.3(6)
F3_2 C2_2 C1_2 112.4(6)
F1_2 C2_2 C1_2 109.7(5)
F2_2 C2_2 C1_2 112.2(5)
F4_2 C3_2 F5_2 107.9(6)
F4_2 C3_2 F6_2 108.3(6)
F5_2 C3_2 F6_2 108.2(6)
F4_2 C3_2 C1_2 109.8(6)
F5_2 C3_2 C1_2 110.5(6)
F6_2 C3_2 C1_2 112.2(6)
F7_2 C4_2 F9_2 107.9(7)
F7_2 C4_2 F8_2 106.7(6)
F9_2 C4_2 F8_2 107.9(6)
F7_2 C4_2 C1_2 110.9(6)
F9_2 C4_2 C1_2 110.8(6)
F8_2 C4_2 C1_2 112.5(6)
C1_3 O1_3 Al1 146.4(4)
O1_3 C1_3 C4_3 109.6(5)
O1_3 C1_3 C2_3 109.9(5)
C4_3 C1_3 C2_3 109.2(5)
O1_3 C1_3 C3_3 111.6(5)
C4_3 C1_3 C3_3 108.3(5)
C2_3 C1_3 C3_3 108.0(5)
F3_3 C2_3 F2_3 107.5(5)
F3_3 C2_3 F1_3 107.5(5)
F2_3 C2_3 F1_3 107.4(5)
F3_3 C2_3 C1_3 111.5(5)
F2_3 C2_3 C1_3 112.5(5)
F1_3 C2_3 C1_3 110.2(5)
F5_3 C3_3 F6_3 108.5(5)
F5_3 C3_3 F4_3 107.1(5)
F6_3 C3_3 F4_3 107.4(5)
F5_3 C3_3 C1_3 110.4(5)
F6_3 C3_3 C1_3 112.9(5)
F4_3 C3_3 C1_3 110.3(5)
F7_3 C4_3 F8_3 108.4(5)
F7_3 C4_3 F9_3 106.9(5)
F8_3 C4_3 F9_3 107.4(5)
F7_3 C4_3 C1_3 110.4(5)
F8_3 C4_3 C1_3 113.3(5)
F9_3 C4_3 C1_3 110.2(5)
C1_4 O1_4 Al1 145.6(4)
O1_4 C1_4 C2_4 110.9(5)
O1_4 C1_4 C3_4 111.3(5)
C2_4 C1_4 C3_4 109.6(5)
O1_4 C1_4 C4_4 107.5(5)
C2_4 C1_4 C4_4 109.3(5)
C3_4 C1_4 C4_4 108.2(5)
F1_4 C2_4 F2_4 107.3(5)
F1_4 C2_4 F3_4 106.8(6)
F2_4 C2_4 F3_4 107.4(6)
F1_4 C2_4 C1_4 111.0(6)
F2_4 C2_4 C1_4 113.1(5)
F3_4 C2_4 C1_4 110.8(5)
F4_4 C3_4 F5_4 106.9(5)
F4_4 C3_4 F6_4 107.9(5)
F5_4 C3_4 F6_4 106.1(5)
F4_4 C3_4 C1_4 111.2(5)
F5_4 C3_4 C1_4 111.4(5)
F6_4 C3_4 C1_4 113.0(5)
F9_4 C4_4 F7_4 107.4(5)
F9_4 C4_4 F8_4 107.0(5)
F7_4 C4_4 F8_4 107.1(5)
F9_4 C4_4 C1_4 110.8(5)
F7_4 C4_4 C1_4 111.0(5)
F8_4 C4_4 C1_4 113.2(5)
C1_5 O1_5 Al2 153.2(4)
O1_5 C1_5 C3_5 108.4(5)
O1_5 C1_5 C2_5 111.0(5)
C3_5 C1_5 C2_5 108.9(5)
O1_5 C1_5 C4_5 111.4(5)
C3_5 C1_5 C4_5 109.1(5)
C2_5 C1_5 C4_5 107.9(5)
F1_5 C2_5 F2_5 107.6(5)
F1_5 C2_5 F3_5 106.8(5)
F2_5 C2_5 F3_5 107.3(5)
F1_5 C2_5 C1_5 110.6(5)
F2_5 C2_5 C1_5 113.8(5)
F3_5 C2_5 C1_5 110.5(5)
F6_5 C3_5 F5_5 108.6(5)
F6_5 C3_5 F4_5 107.9(5)
F5_5 C3_5 F4_5 106.9(5)
F6_5 C3_5 C1_5 113.3(5)
F5_5 C3_5 C1_5 110.1(5)
F4_5 C3_5 C1_5 109.8(5)
F8_5 C4_5 F9_5 108.6(5)
F8_5 C4_5 F7_5 107.3(5)
F9_5 C4_5 F7_5 106.4(5)
F8_5 C4_5 C1_5 113.4(5)
F9_5 C4_5 C1_5 111.3(5)
F7_5 C4_5 C1_5 109.5(5)
C1_6 O1_6 Al2 146.3(4)
O1_6 C1_6 C4_6 107.3(5)
O1_6 C1_6 C3_6 110.2(5)
C4_6 C1_6 C3_6 109.1(5)
O1_6 C1_6 C2_6 111.3(5)
C4_6 C1_6 C2_6 109.6(5)
C3_6 C1_6 C2_6 109.2(5)
F1_6 C2_6 F3_6 108.0(5)
F1_6 C2_6 F2_6 108.1(5)
F3_6 C2_6 F2_6 106.9(5)
F1_6 C2_6 C1_6 110.6(5)
F3_6 C2_6 C1_6 111.1(5)
F2_6 C2_6 C1_6 112.0(5)
F4_6 C3_6 F5_6 107.0(5)
F4_6 C3_6 F6_6 106.8(5)
F5_6 C3_6 F6_6 105.9(6)
F4_6 C3_6 C1_6 112.3(6)
F5_6 C3_6 C1_6 111.5(5)
F6_6 C3_6 C1_6 113.0(5)
F9_6 C4_6 F7_6 107.3(6)
F9_6 C4_6 F8_6 106.9(5)
F7_6 C4_6 F8_6 107.0(5)
F9_6 C4_6 C1_6 111.5(5)
F7_6 C4_6 C1_6 111.9(5)
F8_6 C4_6 C1_6 111.9(6)
C1_7 O1_7 Al2 147.9(4)
O1_7 C1_7 C4_7 109.4(5)
O1_7 C1_7 C3_7 111.8(5)
C4_7 C1_7 C3_7 110.4(5)
O1_7 C1_7 C2_7 109.5(5)
C4_7 C1_7 C2_7 107.8(5)
C3_7 C1_7 C2_7 107.9(5)
F1_7 C2_7 F3_7 107.5(5)
F1_7 C2_7 F2_7 105.8(5)
F3_7 C2_7 F2_7 108.1(5)
F1_7 C2_7 C1_7 111.1(5)
F3_7 C2_7 C1_7 110.7(5)
F2_7 C2_7 C1_7 113.4(6)
F5_7 C3_7 F6_7 107.7(5)
F5_7 C3_7 F4_7 108.4(5)
F6_7 C3_7 F4_7 109.0(5)
F5_7 C3_7 C1_7 110.9(5)
F6_7 C3_7 C1_7 112.3(5)
F4_7 C3_7 C1_7 108.5(5)
F8_7 C4_7 F9_7 109.4(6)
F8_7 C4_7 F7_7 106.9(6)
F9_7 C4_7 F7_7 108.0(5)
F8_7 C4_7 C1_7 112.8(5)
F9_7 C4_7 C1_7 110.9(6)
F7_7 C4_7 C1_7 108.5(5)
C1_8 O1_8 Al2 149.3(4)
O1_8 C1_8 C3_8 111.7(5)
O1_8 C1_8 C2_8 108.0(5)
C3_8 C1_8 C2_8 109.5(5)
O1_8 C1_8 C4_8 109.2(5)
C3_8 C1_8 C4_8 108.9(5)
C2_8 C1_8 C4_8 109.6(5)
F3_8 C2_8 F1_8 108.2(6)
F3_8 C2_8 F2_8 108.4(5)
F1_8 C2_8 F2_8 107.7(6)
F3_8 C2_8 C1_8 110.0(6)
F1_8 C2_8 C1_8 110.7(5)
F2_8 C2_8 C1_8 111.7(5)
F5_8 C3_8 F4_8 107.3(5)
F5_8 C3_8 F6_8 107.5(5)
F4_8 C3_8 F6_8 107.4(5)
F5_8 C3_8 C1_8 111.3(5)
F4_8 C3_8 C1_8 110.5(5)
F6_8 C3_8 C1_8 112.7(5)
F9_8 C4_8 F7_8 107.8(6)
F9_8 C4_8 F8_8 107.3(5)
F7_8 C4_8 F8_8 105.9(5)
F9_8 C4_8 C1_8 111.8(5)
F7_8 C4_8 C1_8 111.7(5)
F8_8 C4_8 C1_8 112.2(5)
C1_9 O1_9 Al3 147.6(4)
O1_9 C1_9 C4_9 110.8(5)
O1_9 C1_9 C3_9 108.0(5)
C4_9 C1_9 C3_9 109.3(5)
O1_9 C1_9 C2_9 111.8(5)
C4_9 C1_9 C2_9 108.6(5)
C3_9 C1_9 C2_9 108.3(5)
F3_9 C2_9 F2_9 109.1(5)
F3_9 C2_9 F1_9 108.5(5)
F2_9 C2_9 F1_9 107.4(5)
F3_9 C2_9 C1_9 110.3(5)
F2_9 C2_9 C1_9 111.2(5)
F1_9 C2_9 C1_9 110.4(5)
F5_9 C3_9 F6_9 108.5(5)
F5_9 C3_9 F4_9 107.5(5)
F6_9 C3_9 F4_9 107.1(5)
F5_9 C3_9 C1_9 110.2(5)
F6_9 C3_9 C1_9 113.0(5)
F4_9 C3_9 C1_9 110.4(5)
F7_9 C4_9 F8_9 108.1(5)
F7_9 C4_9 F9_9 107.1(5)
F8_9 C4_9 F9_9 106.7(5)
F7_9 C4_9 C1_9 111.9(5)
F8_9 C4_9 C1_9 112.8(5)
F9_9 C4_9 C1_9 109.9(5)
C1_10 O1_10 Al3 149.4(4)
O1_10 C1_10 C3_10 108.9(5)
O1_10 C1_10 C2_10 110.8(5)
C3_10 C1_10 C2_10 109.0(5)
O1_10 C1_10 C4_10 109.9(5)
C3_10 C1_10 C4_10 109.4(5)
C2_10 C1_10 C4_10 108.8(5)
F2_10 C2_10 F1_10 107.2(5)
F2_10 C2_10 F3_10 107.2(5)
F1_10 C2_10 F3_10 106.8(5)
F2_10 C2_10 C1_10 114.0(5)
F1_10 C2_10 C1_10 110.4(5)
F3_10 C2_10 C1_10 110.9(5)
F6_10 C3_10 F4_10 109.2(6)
F6_10 C3_10 F5_10 107.8(5)
F4_10 C3_10 F5_10 106.4(6)
F6_10 C3_10 C1_10 112.3(6)
F4_10 C3_10 C1_10 111.0(5)
F5_10 C3_10 C1_10 109.9(5)
F9_10 C4_10 F7_10 107.4(5)
F9_10 C4_10 F8_10 108.4(5)
F7_10 C4_10 F8_10 107.5(5)
F9_10 C4_10 C1_10 111.6(5)
F7_10 C4_10 C1_10 109.9(5)
F8_10 C4_10 C1_10 111.8(5)
C1_11 O1_11 Al3 142.7(4)
O1_11 C1_11 C4_11 110.5(5)
O1_11 C1_11 C2_11 107.8(5)
C4_11 C1_11 C2_11 109.8(5)
O1_11 C1_11 C3_11 110.6(5)
C4_11 C1_11 C3_11 109.1(5)
C2_11 C1_11 C3_11 109.0(5)
F1_11 C2_11 F2_11 107.7(5)
F1_11 C2_11 F3_11 108.0(5)
F2_11 C2_11 F3_11 107.6(5)
F1_11 C2_11 C1_11 111.0(5)
F2_11 C2_11 C1_11 112.2(5)
F3_11 C2_11 C1_11 110.2(5)
F5_11 C3_11 F4_11 108.4(5)
F5_11 C3_11 F6_11 108.1(5)
F4_11 C3_11 F6_11 106.7(5)
F5_11 C3_11 C1_11 111.0(5)
F4_11 C3_11 C1_11 110.3(5)
F6_11 C3_11 C1_11 112.2(5)
F7_11 C4_11 F9_11 107.6(5)
F7_11 C4_11 F8_11 107.6(5)
F9_11 C4_11 F8_11 106.8(5)
F7_11 C4_11 C1_11 110.8(5)
F9_11 C4_11 C1_11 111.5(5)
F8_11 C4_11 C1_11 112.2(5)
C1_12 O1_12 Al3 147.7(4)
O1_12 C1_12 C3_12 111.8(5)
O1_12 C1_12 C4_12 108.9(5)
C3_12 C1_12 C4_12 108.9(5)
O1_12 C1_12 C2_12 108.5(5)
C3_12 C1_12 C2_12 109.6(5)
C4_12 C1_12 C2_12 109.1(5)
F1_12 C2_12 F3_12 108.5(6)
F1_12 C2_12 F2_12 107.9(5)
F3_12 C2_12 F2_12 107.5(5)
F1_12 C2_12 C1_12 111.3(5)
F3_12 C2_12 C1_12 109.8(5)
F2_12 C2_12 C1_12 111.7(5)
F5_12 C3_12 F4_12 107.8(5)
F5_12 C3_12 F6_12 106.6(5)
F4_12 C3_12 F6_12 107.9(5)
F5_12 C3_12 C1_12 110.3(5)
F4_12 C3_12 C1_12 111.5(5)
F6_12 C3_12 C1_12 112.5(5)
F9_12 C4_12 F8_12 108.5(5)
F9_12 C4_12 F7_12 107.3(5)
F8_12 C4_12 F7_12 107.1(5)
F9_12 C4_12 C1_12 111.3(5)
F8_12 C4_12 C1_12 112.5(5)
F7_12 C4_12 C1_12 110.0(5)
C1_13 O1_13 Al4 143.4(4)
O1_13 C1_13 C2_13 110.7(5)
O1_13 C1_13 C3_13 110.9(5)
C2_13 C1_13 C3_13 109.7(5)
O1_13 C1_13 C4_13 107.0(5)
C2_13 C1_13 C4_13 109.1(5)
C3_13 C1_13 C4_13 109.4(5)
F3_13 C2_13 F1_13 107.3(5)
F3_13 C2_13 F2_13 107.2(5)
F1_13 C2_13 F2_13 106.7(5)
F3_13 C2_13 C1_13 111.1(5)
F1_13 C2_13 C1_13 111.5(5)
F2_13 C2_13 C1_13 112.7(5)
F5_13 C3_13 F4_13 107.7(5)
F5_13 C3_13 F6_13 107.3(5)
F4_13 C3_13 F6_13 108.2(5)
F5_13 C3_13 C1_13 110.6(5)
F4_13 C3_13 C1_13 110.7(5)
F6_13 C3_13 C1_13 112.2(5)
F7_13 C4_13 F9_13 108.2(6)
F7_13 C4_13 F8_13 107.0(5)
F9_13 C4_13 F8_13 106.8(5)
F7_13 C4_13 C1_13 111.5(5)
F9_13 C4_13 C1_13 111.4(5)
F8_13 C4_13 C1_13 111.7(5)
C1_14 O1_14 Al4 149.4(4)
O1_14 C1_14 C2_14 111.2(5)
O1_14 C1_14 C3_14 107.7(5)
C2_14 C1_14 C3_14 108.9(5)
O1_14 C1_14 C4_14 112.6(5)
C2_14 C1_14 C4_14 107.7(5)
C3_14 C1_14 C4_14 108.6(5)
F1_14 C2_14 F3_14 107.0(5)
F1_14 C2_14 F2_14 107.3(5)
F3_14 C2_14 F2_14 105.8(5)
F1_14 C2_14 C1_14 111.8(5)
F3_14 C2_14 C1_14 111.1(5)
F2_14 C2_14 C1_14 113.4(5)
F5_14 C3_14 F4_14 108.2(6)
F5_14 C3_14 F6_14 108.1(5)
F4_14 C3_14 F6_14 107.3(5)
F5_14 C3_14 C1_14 110.4(5)
F4_14 C3_14 C1_14 110.5(5)
F6_14 C3_14 C1_14 112.3(5)
F8_14 C4_14 F7_14 108.4(5)
F8_14 C4_14 F9_14 107.0(5)
F7_14 C4_14 F9_14 107.0(5)
F8_14 C4_14 C1_14 113.6(5)
F7_14 C4_14 C1_14 111.0(5)
F9_14 C4_14 C1_14 109.6(5)
C1_15 O1_15 Al4 147.2(4)
O1_15 C1_15 C2_15 109.7(5)
O1_15 C1_15 C4_15 107.4(5)
C2_15 C1_15 C4_15 110.0(6)
O1_15 C1_15 C3_15 111.6(5)
C2_15 C1_15 C3_15 108.9(5)
C4_15 C1_15 C3_15 109.2(5)
F1_15 C2_15 F2_15 106.8(6)
F1_15 C2_15 F3_15 107.9(7)
F2_15 C2_15 F3_15 108.5(6)
F1_15 C2_15 C1_15 110.9(6)
F2_15 C2_15 C1_15 112.3(6)
F3_15 C2_15 C1_15 110.2(6)
F5_15 C3_15 F6_15 106.5(5)
F5_15 C3_15 F4_15 108.5(6)
F6_15 C3_15 F4_15 107.6(5)
F5_15 C3_15 C1_15 111.6(5)
F6_15 C3_15 C1_15 112.0(5)
F4_15 C3_15 C1_15 110.4(5)
F7_15 C4_15 F9_15 107.8(6)
F7_15 C4_15 F8_15 107.4(6)
F9_15 C4_15 F8_15 109.6(6)
F7_15 C4_15 C1_15 111.5(6)
F9_15 C4_15 C1_15 109.2(6)
F8_15 C4_15 C1_15 111.2(6)
C1_16 O1_16 Al4 147.5(4)
O1_16 C1_16 C3_16 108.0(5)
O1_16 C1_16 C4_16 109.2(5)
C3_16 C1_16 C4_16 109.6(5)
O1_16 C1_16 C2_16 111.2(5)
C3_16 C1_16 C2_16 110.1(5)
C4_16 C1_16 C2_16 108.7(5)
F1_16 C2_16 F2_16 108.5(6)
F1_16 C2_16 F3_16 108.0(6)
F2_16 C2_16 F3_16 107.0(5)
F1_16 C2_16 C1_16 111.4(5)
F2_16 C2_16 C1_16 112.4(5)
F3_16 C2_16 C1_16 109.4(5)
F4_16 C3_16 F6_16 107.4(6)
F4_16 C3_16 F5_16 106.6(6)
F6_16 C3_16 F5_16 106.5(5)
F4_16 C3_16 C1_16 111.8(5)
F6_16 C3_16 C1_16 113.2(6)
F5_16 C3_16 C1_16 111.1(5)
F7_16 C4_16 F8_16 107.3(5)
F7_16 C4_16 F9_16 107.1(5)
F8_16 C4_16 F9_16 107.1(5)
F7_16 C4_16 C1_16 111.3(5)
F8_16 C4_16 C1_16 112.8(5)
F9_16 C4_16 C1_16 110.9(5)
C1_17 O1_17 Al5 147.3(8)
O1_17 C1_17 C2_17 112.4(10)
O1_17 C1_17 C3_17 109.9(9)
C2_17 C1_17 C3_17 110.9(10)
O1_17 C1_17 C4_17 108.0(9)
C2_17 C1_17 C4_17 107.4(9)
C3_17 C1_17 C4_17 108.1(10)
F2_17 C2_17 F1_17 107.3(8)
F2_17 C2_17 F3_17 108.7(8)
F1_17 C2_17 F3_17 107.8(8)
F2_17 C2_17 C1_17 113.1(9)
F1_17 C2_17 C1_17 109.7(9)
F3_17 C2_17 C1_17 110.0(8)
F4_17 C3_17 F5_17 107.9(8)
F4_17 C3_17 F6_17 106.3(9)
F5_17 C3_17 F6_17 108.8(10)
F4_17 C3_17 C1_17 112.7(9)
F5_17 C3_17 C1_17 108.6(9)
F6_17 C3_17 C1_17 112.3(10)
F8_17 C4_17 F9_17 107.8(12)
F8_17 C4_17 F7_17 106.6(9)
F9_17 C4_17 F7_17 106.3(11)
F8_17 C4_17 C1_17 114.0(10)
F9_17 C4_17 C1_17 110.6(12)
F7_17 C4_17 C1_17 111.1(10)
C1_18 O1_18 Al5 154.8(8)
O1_18 C1_18 C4_18 106.4(9)
O1_18 C1_18 C2_18 109.0(10)
C4_18 C1_18 C2_18 110.2(9)
O1_18 C1_18 C3_18 112.6(10)
C4_18 C1_18 C3_18 109.1(9)
C2_18 C1_18 C3_18 109.4(9)
F1_18 C2_18 F2_18 107.6(8)
F1_18 C2_18 F3_18 103.8(8)
F2_18 C2_18 F3_18 108.9(8)
F1_18 C2_18 C1_18 111.8(8)
F2_18 C2_18 C1_18 113.5(9)
F3_18 C2_18 C1_18 110.7(9)
F6_18 C3_18 F5_18 108.8(8)
F6_18 C3_18 F4_18 106.5(12)
F5_18 C3_18 F4_18 105.3(10)
F6_18 C3_18 C1_18 114.3(9)
F5_18 C3_18 C1_18 111.4(8)
F4_18 C3_18 C1_18 110.1(10)
F9_18 C4_18 F7_18 108.3(9)
F9_18 C4_18 F8_18 106.4(9)
F7_18 C4_18 F8_18 108.2(9)
F9_18 C4_18 C1_18 112.8(9)
F7_18 C4_18 C1_18 110.3(9)
F8_18 C4_18 C1_18 110.7(10)
C1_19 O1_19 Al5 148.5(4)
O1_19 C1_19 C4_19 111.5(6)
O1_19 C1_19 C2_19 106.1(5)
C4_19 C1_19 C2_19 110.5(5)
O1_19 C1_19 C3_19 110.4(5)
C4_19 C1_19 C3_19 109.2(5)
C2_19 C1_19 C3_19 109.1(5)
F3_19 C2_19 F1_19 108.5(5)
F3_19 C2_19 F2_19 105.2(5)
F1_19 C2_19 F2_19 106.1(5)
F3_19 C2_19 C1_19 112.2(5)
F1_19 C2_19 C1_19 111.7(5)
F2_19 C2_19 C1_19 112.7(5)
F4_19 C3_19 F5_19 107.3(5)
F4_19 C3_19 F6_19 107.6(5)
F5_19 C3_19 F6_19 107.5(5)
F4_19 C3_19 C1_19 111.7(5)
F5_19 C3_19 C1_19 110.9(5)
F6_19 C3_19 C1_19 111.6(5)
F8_19 C4_19 F7_19 107.8(6)
F8_19 C4_19 F9_19 108.6(6)
F7_19 C4_19 F9_19 107.6(6)
F8_19 C4_19 C1_19 113.0(6)
F7_19 C4_19 C1_19 109.6(6)
F9_19 C4_19 C1_19 110.2(6)
C1_20 O1_20 Al5 149.0(4)
O1_20 C1_20 C4_20 110.5(5)
O1_20 C1_20 C2_20 108.2(5)
C4_20 C1_20 C2_20 110.0(5)
O1_20 C1_20 C3_20 112.3(5)
C4_20 C1_20 C3_20 107.5(5)
C2_20 C1_20 C3_20 108.4(5)
F3_20 C2_20 F1_20 107.6(6)
F3_20 C2_20 F2_20 107.9(6)
F1_20 C2_20 F2_20 107.8(6)
F3_20 C2_20 C1_20 111.2(6)
F1_20 C2_20 C1_20 110.5(6)
F2_20 C2_20 C1_20 111.6(6)
F6_20 C3_20 F4_20 107.1(5)
F6_20 C3_20 F5_20 107.3(5)
F4_20 C3_20 F5_20 106.3(5)
F6_20 C3_20 C1_20 113.6(5)
F4_20 C3_20 C1_20 110.7(5)
F5_20 C3_20 C1_20 111.6(5)
F8_20 C4_20 F7_20 108.9(6)
F8_20 C4_20 F9_20 105.7(6)
F7_20 C4_20 F9_20 107.2(6)
F8_20 C4_20 C1_20 113.8(6)
F7_20 C4_20 C1_20 110.9(5)
F9_20 C4_20 C1_20 110.0(5)
C1_21 O1_21 Al6 147.2(4)
O1_21 C1_21 C2_21 111.3(5)
O1_21 C1_21 C4_21 110.5(5)
C2_21 C1_21 C4_21 109.0(6)
O1_21 C1_21 C3_21 107.9(5)
C2_21 C1_21 C3_21 109.2(5)
C4_21 C1_21 C3_21 108.8(5)
F3_21 C2_21 F2_21 109.0(6)
F3_21 C2_21 F1_21 106.3(6)
F2_21 C2_21 F1_21 107.8(6)
F3_21 C2_21 C1_21 110.9(6)
F2_21 C2_21 C1_21 112.4(6)
F1_21 C2_21 C1_21 110.2(5)
F4_21 C3_21 F6_21 108.6(5)
F4_21 C3_21 F5_21 106.7(5)
F6_21 C3_21 F5_21 106.8(5)
F4_21 C3_21 C1_21 110.7(5)
F6_21 C3_21 C1_21 113.5(5)
F5_21 C3_21 C1_21 110.2(5)
F7_21 C4_21 F9_21 108.2(6)
F7_21 C4_21 F8_21 108.1(6)
F9_21 C4_21 F8_21 107.6(6)
F7_21 C4_21 C1_21 110.8(5)
F9_21 C4_21 C1_21 110.8(6)
F8_21 C4_21 C1_21 111.2(6)
C1_22 O1_22 Al6 146.3(4)
O1_22 C1_22 C3_22 111.2(5)
O1_22 C1_22 C4_22 110.6(5)
C3_22 C1_22 C4_22 109.8(5)
O1_22 C1_22 C2_22 108.2(5)
C3_22 C1_22 C2_22 108.3(5)
C4_22 C1_22 C2_22 108.6(5)
F3_22 C2_22 F2_22 107.8(5)
F3_22 C2_22 F1_22 107.0(5)
F2_22 C2_22 F1_22 108.0(5)
F3_22 C2_22 C1_22 111.0(5)
F2_22 C2_22 C1_22 112.8(5)
F1_22 C2_22 C1_22 110.1(5)
F5_22 C3_22 F4_22 107.2(5)
F5_22 C3_22 F6_22 107.7(5)
F4_22 C3_22 F6_22 107.1(5)
F5_22 C3_22 C1_22 110.7(5)
F4_22 C3_22 C1_22 110.2(5)
F6_22 C3_22 C1_22 113.6(5)
F9_22 C4_22 F7_22 107.5(5)
F9_22 C4_22 F8_22 107.1(5)
F7_22 C4_22 F8_22 108.0(5)
F9_22 C4_22 C1_22 110.7(5)
F7_22 C4_22 C1_22 110.2(5)
F8_22 C4_22 C1_22 113.2(5)
C1_23 O1_23 Al6 147.2(4)
O1_23 C1_23 C3_23 110.6(5)
O1_23 C1_23 C2_23 108.3(5)
C3_23 C1_23 C2_23 109.7(6)
O1_23 C1_23 C4_23 109.9(6)
C3_23 C1_23 C4_23 109.9(6)
C2_23 C1_23 C4_23 108.4(6)
F3_23 C2_23 F1_23 103.4(7)
F3_23 C2_23 F2_23 103.7(6)
F1_23 C2_23 F2_23 109.3(7)
F3_23 C2_23 C1_23 111.9(6)
F1_23 C2_23 C1_23 112.4(6)
F2_23 C2_23 C1_23 115.1(6)
F5_23 C3_23 F6_23 112.9(9)
F4A_23 C3_23 F6A_23 106.6(18)
F5_23 C3_23 F4_23 108.6(8)
F6_23 C3_23 F4_23 102.8(9)
F5_23 C3_23 C1_23 112.7(7)
F4A_23 C3_23 C1_23 125.5(10)
F6_23 C3_23 C1_23 111.6(8)
F6A_23 C3_23 C1_23 127.5(18)
F4_23 C3_23 C1_23 107.6(7)
F4A_23 C3_23 F5A_23 90.1(12)
F6A_23 C3_23 F5A_23 82(2)
C1_23 C3_23 F5A_23 102.9(8)
F7_23 C4_23 F8_23 113.0(7)
F7_23 C4_23 F9_23 103.9(8)
F8_23 C4_23 F9_23 103.5(6)
F7_23 C4_23 C1_23 113.5(6)
F8_23 C4_23 C1_23 112.7(7)
F9_23 C4_23 C1_23 109.2(6)
C1_24 O1_24 Al6 148.7(4)
O1_24 C1_24 C3_24 110.2(5)
O1_24 C1_24 C4_24 107.7(5)
C3_24 C1_24 C4_24 109.9(5)
O1_24 C1_24 C2_24 111.5(5)
C3_24 C1_24 C2_24 109.0(5)
C4_24 C1_24 C2_24 108.6(5)
F3_24 C2_24 F1_24 107.7(5)
F3_24 C2_24 F2_24 107.7(5)
F1_24 C2_24 F2_24 106.9(5)
F3_24 C2_24 C1_24 111.7(5)
F1_24 C2_24 C1_24 110.4(5)
F2_24 C2_24 C1_24 112.2(5)
F5_24 C3_24 F4_24 107.8(6)
F5_24 C3_24 F6_24 107.5(5)
F4_24 C3_24 F6_24 108.1(5)
F5_24 C3_24 C1_24 110.9(5)
F4_24 C3_24 C1_24 110.0(5)
F6_24 C3_24 C1_24 112.3(6)
F9_24 C4_24 F8_24 108.8(5)
F9_24 C4_24 F7_24 108.0(5)
F8_24 C4_24 F7_24 106.4(5)
F9_24 C4_24 C1_24 111.6(5)
F8_24 C4_24 C1_24 112.4(5)
F7_24 C4_24 C1_24 109.4(5)
C1_26 O1_26 Al5 149.3(15)
O1_26 C1_26 C4_26 113.6(19)
O1_26 C1_26 C2_26 109.4(17)
C4_26 C1_26 C2_26 109.1(18)
O1_26 C1_26 C3_26 110.1(18)
C4_26 C1_26 C3_26 106.0(17)
C2_26 C1_26 C3_26 108.4(18)
F2_26 C2_26 F1_26 106.3(15)
F2_26 C2_26 F3_26 111.2(16)
F1_26 C2_26 F3_26 110.8(17)
F2_26 C2_26 C1_26 113.6(18)
F1_26 C2_26 C1_26 109.5(17)
F3_26 C2_26 C1_26 105.6(15)
F5_26 C3_26 F4_26 112(2)
F5_26 C3_26 F6_26 105(2)
F4_26 C3_26 F6_26 110.6(18)
F5_26 C3_26 C1_26 111(3)
F4_26 C3_26 C1_26 108.0(16)
F6_26 C3_26 C1_26 110.4(19)
F8_26 C4_26 F7_26 107.9(15)
F8_26 C4_26 F9_26 109.2(17)
F7_26 C4_26 F9_26 108.7(17)
F8_26 C4_26 C1_26 112.9(18)
F7_26 C4_26 C1_26 111.4(16)
F9_26 C4_26 C1_26 106.6(16)
C1_27 O1_27 Al5 146.1(18)
O1_27 C1_27 C3_27 112(2)
O1_27 C1_27 C2_27 108(2)
C3_27 C1_27 C2_27 108.4(19)
O1_27 C1_27 C4_27 109(2)
C3_27 C1_27 C4_27 108(2)
C2_27 C1_27 C4_27 112(2)
F2_27 C2_27 F1_27 110.4(17)
F2_27 C2_27 F3_27 108.7(17)
F1_27 C2_27 F3_27 105.6(17)
F2_27 C2_27 C1_27 112(2)
F1_27 C2_27 C1_27 110.8(17)
F3_27 C2_27 C1_27 109.1(18)
F4_27 C3_27 F6_27 104.2(19)
F4_27 C3_27 F5_27 111(2)
F6_27 C3_27 F5_27 106(2)
F4_27 C3_27 C1_27 112.2(19)
F6_27 C3_27 C1_27 113(3)
F5_27 C3_27 C1_27 111(2)
F9_27 C4_27 F8_27 109(3)
F9_27 C4_27 F7_27 105(2)
F8_27 C4_27 F7_27 106.7(18)
F9_27 C4_27 C1_27 114(3)
F8_27 C4_27 C1_27 111(2)
F7_27 C4_27 C1_27 110.3(19)

loop_
_geom_bond_atom_site_label_1
_geom_bond_atom_site_label_2
_geom_bond_distance
Se1 Cl1 2.085(2)
Se1 Cl2 2.0908(18)
Se1 Cl3 2.0926(18)
Se2 Cl5 2.0892(18)
Se2 Cl6 2.0903(19)
Se2 Cl4 2.1030(19)
Se3 Cl8 2.087(2)
Se3 Cl9 2.091(2)
Se3 Cl7 2.093(2)
Cl18 Se6 2.084(2)
Se4 Cl10 2.078(2)
Se4 Cl11 2.088(2)
Se4 Cl12 2.092(2)
Se5 Cl13 2.082(2)
Se5 Cl14 2.096(2)
Se5 Cl15 2.103(2)
Se6 Cl16 2.082(2)
Se6 Cl17 2.101(2)
Al1 O1_1 1.707(4)
Al1 O1_3 1.731(4)
Al1 O1_2 1.732(5)
Al1 O1_4 1.737(5)
Al2 O1_7 1.718(5)
Al2 O1_5 1.724(4)
Al2 O1_6 1.726(4)
Al2 O1_8 1.728(5)
Al3 O1_12 1.719(5)
Al3 O1_9 1.729(4)
Al3 O1_11 1.730(5)
Al3 O1_10 1.733(4)
Al4 O1_16 1.719(5)
Al4 O1_13 1.723(4)
Al4 O1_15 1.728(5)
Al4 O1_14 1.733(4)
Al5 O1_26 1.694(15)
Al5 O1_19 1.714(5)
Al5 O1_20 1.716(5)
Al5 O1_18 1.716(7)
Al5 O1_17 1.727(7)
Al5 O1_27 1.749(19)
Al6 O1_24 1.721(5)
Al6 O1_21 1.725(4)
Al6 O1_23 1.727(5)
Al6 O1_22 1.732(4)
O1_1 C1_1 1.364(7)
C1_1 C4_1 1.526(9)
C1_1 C3_1 1.549(9)
C1_1 C2_1 1.560(9)
C2_1 F1_1 1.329(9)
C2_1 F2_1 1.355(8)
C2_1 F3_1 1.373(9)
C3_1 F5_1 1.323(8)
C3_1 F6_1 1.330(8)
C3_1 F4_1 1.395(9)
C4_1 F7_1 1.336(8)
C4_1 F8_1 1.346(8)
C4_1 F9_1 1.391(9)
O1_2 C1_2 1.354(7)
C1_2 C4_2 1.543(9)
C1_2 C2_2 1.548(8)
C1_2 C3_2 1.551(9)
C2_2 F3_2 1.316(8)
C2_2 F1_2 1.340(8)
C2_2 F2_2 1.358(7)
C3_2 F4_2 1.333(8)
C3_2 F5_2 1.333(9)
C3_2 F6_2 1.338(8)
C4_2 F7_2 1.335(8)
C4_2 F9_2 1.341(9)
C4_2 F8_2 1.360(8)
O1_3 C1_3 1.344(7)
C1_3 C4_3 1.540(8)
C1_3 C2_3 1.567(8)
C1_3 C3_3 1.574(8)
C2_3 F3_3 1.330(7)
C2_3 F2_3 1.333(7)
C2_3 F1_3 1.339(7)
C3_3 F5_3 1.322(7)
C3_3 F6_3 1.324(7)
C3_3 F4_3 1.335(7)
C4_3 F7_3 1.321(7)
C4_3 F8_3 1.328(7)
C4_3 F9_3 1.341(7)
O1_4 C1_4 1.345(7)
C1_4 C2_4 1.548(8)
C1_4 C3_4 1.549(8)
C1_4 C4_4 1.553(8)
C2_4 F1_4 1.323(8)
C2_4 F2_4 1.336(8)
C2_4 F3_4 1.338(7)
C3_4 F4_4 1.317(7)
C3_4 F5_4 1.348(7)
C3_4 F6_4 1.352(7)
C4_4 F9_4 1.337(7)
C4_4 F7_4 1.340(7)
C4_4 F8_4 1.348(7)
O1_5 C1_5 1.345(7)
C1_5 C3_5 1.550(8)
C1_5 C2_5 1.555(8)
C1_5 C4_5 1.566(8)
C2_5 F1_5 1.335(7)
C2_5 F2_5 1.336(7)
C2_5 F3_5 1.341(7)
C3_5 F6_5 1.321(7)
C3_5 F5_5 1.326(8)
C3_5 F4_5 1.336(7)
C4_5 F8_5 1.321(7)
C4_5 F9_5 1.326(8)
C4_5 F7_5 1.346(7)
O1_6 C1_6 1.363(7)
C1_6 C4_6 1.537(8)
C1_6 C3_6 1.543(9)
C1_6 C2_6 1.567(8)
C2_6 F1_6 1.320(8)
C2_6 F3_6 1.336(8)
C2_6 F2_6 1.341(7)
C3_6 F4_6 1.334(8)
C3_6 F5_6 1.340(8)
C3_6 F6_6 1.358(8)
C4_6 F9_6 1.332(7)
C4_6 F7_6 1.333(7)
C4_6 F8_6 1.356(7)
O1_7 C1_7 1.351(7)
C1_7 C4_7 1.546(9)
C1_7 C3_7 1.550(8)
C1_7 C2_7 1.549(8)
C2_7 F1_7 1.341(8)
C2_7 F3_7 1.346(8)
C2_7 F2_7 1.346(7)
C3_7 F5_7 1.331(7)
C3_7 F6_7 1.335(7)
C3_7 F4_7 1.366(8)
C4_7 F8_7 1.326(8)
C4_7 F9_7 1.326(8)
C4_7 F7_7 1.372(8)
O1_8 C1_8 1.349(8)
C1_8 C3_8 1.542(8)
C1_8 C2_8 1.554(8)
C1_8 C4_8 1.559(8)
C2_8 F3_8 1.319(8)
C2_8 F1_8 1.337(8)
C2_8 F2_8 1.342(8)
C3_8 F5_8 1.325(7)
C3_8 F4_8 1.336(7)
C3_8 F6_8 1.343(8)
C4_8 F9_8 1.319(7)
C4_8 F7_8 1.339(8)
C4_8 F8_8 1.352(8)
O1_9 C1_9 1.346(7)
C1_9 C4_9 1.550(8)
C1_9 C3_9 1.556(8)
C1_9 C2_9 1.568(8)
C2_9 F3_9 1.320(7)
C2_9 F2_9 1.323(7)
C2_9 F1_9 1.345(8)
C3_9 F5_9 1.321(7)
C3_9 F6_9 1.337(7)
C3_9 F4_9 1.340(7)
C4_9 F7_9 1.326(7)
C4_9 F8_9 1.340(7)
C4_9 F9_9 1.350(7)
O1_10 C1_10 1.348(7)
C1_10 C3_10 1.552(8)
C1_10 C2_10 1.557(8)
C1_10 C4_10 1.558(9)
C2_10 F2_10 1.321(7)
C2_10 F1_10 1.337(7)
C2_10 F3_10 1.337(8)
C3_10 F6_10 1.320(7)
C3_10 F4_10 1.321(8)
C3_10 F5_10 1.349(8)
C4_10 F9_10 1.312(7)
C4_10 F7_10 1.342(8)
C4_10 F8_10 1.355(7)
O1_11 C1_11 1.367(8)
C1_11 C4_11 1.549(8)
C1_11 C2_11 1.553(8)
C1_11 C3_11 1.562(8)
C2_11 F1_11 1.331(7)
C2_11 F2_11 1.337(7)
C2_11 F3_11 1.347(7)
C3_11 F5_11 1.311(7)
C3_11 F4_11 1.340(7)
C3_11 F6_11 1.355(7)
C4_11 F7_11 1.324(7)
C4_11 F9_11 1.340(7)
C4_11 F8_11 1.351(7)
O1_12 C1_12 1.349(8)
C1_12 C3_12 1.552(9)
C1_12 C4_12 1.552(8)
C1_12 C2_12 1.560(8)
C2_12 F1_12 1.320(8)
C2_12 F3_12 1.333(8)
C2_12 F2_12 1.337(7)
C3_12 F5_12 1.341(7)
C3_12 F4_12 1.341(8)
C3_12 F6_12 1.347(7)
C4_12 F9_12 1.327(8)
C4_12 F8_12 1.340(7)
C4_12 F7_12 1.350(8)
O1_13 C1_13 1.366(7)
C1_13 C2_13 1.546(8)
C1_13 C3_13 1.550(8)
C1_13 C4_13 1.553(8)
C2_13 F3_13 1.330(7)
C2_13 F1_13 1.339(7)
C2_13 F2_13 1.348(7)
C3_13 F5_13 1.331(7)
C3_13 F4_13 1.338(7)
C3_13 F6_13 1.344(7)
C4_13 F7_13 1.323(8)
C4_13 F9_13 1.330(7)
C4_13 F8_13 1.350(7)
O1_14 C1_14 1.329(7)
C1_14 C2_14 1.547(8)
C1_14 C3_14 1.567(8)
C1_14 C4_14 1.566(8)
C2_14 F1_14 1.323(8)
C2_14 F3_14 1.345(7)
C2_14 F2_14 1.357(7)
C3_14 F5_14 1.327(7)
C3_14 F4_14 1.327(8)
C3_14 F6_14 1.338(7)
C4_14 F8_14 1.330(7)
C4_14 F7_14 1.326(7)
C4_14 F9_14 1.345(7)
O1_15 C1_15 1.358(8)
C1_15 C2_15 1.538(9)
C1_15 C4_15 1.550(9)
C1_15 C3_15 1.559(8)
C2_15 F1_15 1.323(8)
C2_15 F2_15 1.351(9)
C2_15 F3_15 1.358(9)
C3_15 F5_15 1.319(7)
C3_15 F6_15 1.349(8)
C3_15 F4_15 1.358(8)
C4_15 F7_15 1.329(9)
C4_15 F9_15 1.335(8)
C4_15 F8_15 1.352(8)
O1_16 C1_16 1.358(8)
C1_16 C3_16 1.535(8)
C1_16 C4_16 1.549(9)
C1_16 C2_16 1.566(8)
C2_16 F1_16 1.320(7)
C2_16 F2_16 1.329(7)
C2_16 F3_16 1.333(8)
C3_16 F4_16 1.328(8)
C3_16 F6_16 1.340(7)
C3_16 F5_16 1.352(8)
C4_16 F7_16 1.322(7)
C4_16 F8_16 1.336(7)
C4_16 F9_16 1.341(7)
O1_17 C1_17 1.348(17)
C1_17 C2_17 1.535(12)
C1_17 C3_17 1.541(12)
C1_17 C4_17 1.562(13)
C2_17 F2_17 1.339(10)
C2_17 F1_17 1.343(10)
C2_17 F3_17 1.357(11)
C3_17 F4_17 1.327(11)
C3_17 F5_17 1.338(11)
C3_17 F6_17 1.340(11)
C4_17 F8_17 1.333(11)
C4_17 F9_17 1.330(12)
C4_17 F7_17 1.349(12)
O1_18 C1_18 1.350(17)
C1_18 C4_18 1.550(14)
C1_18 C2_18 1.549(13)
C1_18 C3_18 1.550(12)
C2_18 F1_18 1.318(10)
C2_18 F2_18 1.325(10)
C2_18 F3_18 1.342(11)
C3_18 F6_18 1.316(10)
C3_18 F5_18 1.321(10)
C3_18 F4_18 1.351(15)
C4_18 F9_18 1.306(11)
C4_18 F7_18 1.318(12)
C4_18 F8_18 1.356(12)
O1_19 C1_19 1.350(8)
C1_19 C4_19 1.535(9)
C1_19 C2_19 1.542(8)
C1_19 C3_19 1.565(8)
C2_19 F3_19 1.331(8)
C2_19 F1_19 1.331(7)
C2_19 F2_19 1.345(8)
C3_19 F4_19 1.329(7)
C3_19 F5_19 1.325(7)
C3_19 F6_19 1.343(7)
C4_19 F8_19 1.330(9)
C4_19 F7_19 1.341(9)
C4_19 F9_19 1.341(8)
O1_20 C1_20 1.330(7)
C1_20 C4_20 1.539(8)
C1_20 C2_20 1.557(9)
C1_20 C3_20 1.555(8)
C2_20 F3_20 1.315(9)
C2_20 F1_20 1.330(8)
C2_20 F2_20 1.337(8)
C3_20 F6_20 1.333(7)
C3_20 F4_20 1.333(7)
C3_20 F5_20 1.337(7)
C4_20 F8_20 1.318(8)
C4_20 F7_20 1.322(8)
C4_20 F9_20 1.353(8)
O1_21 C1_21 1.345(7)
C1_21 C2_21 1.555(9)
C1_21 C4_21 1.561(9)
C1_21 C3_21 1.558(8)
C2_21 F3_21 1.327(9)
C2_21 F2_21 1.340(8)
C2_21 F1_21 1.341(8)
C3_21 F4_21 1.312(8)
C3_21 F6_21 1.331(7)
C3_21 F5_21 1.344(8)
C4_21 F7_21 1.314(8)
C4_21 F9_21 1.328(8)
C4_21 F8_21 1.343(8)
O1_22 C1_22 1.346(7)
C1_22 C3_22 1.550(8)
C1_22 C4_22 1.551(9)
C1_22 C2_22 1.554(8)
C2_22 F3_22 1.329(7)
C2_22 F2_22 1.334(7)
C2_22 F1_22 1.340(7)
C3_22 F5_22 1.326(7)
C3_22 F4_22 1.338(7)
C3_22 F6_22 1.342(7)
C4_22 F9_22 1.329(7)
C4_22 F7_22 1.340(8)
C4_22 F8_22 1.341(7)
O1_23 C1_23 1.354(8)
C1_23 C3_23 1.528(10)
C1_23 C2_23 1.534(9)
C1_23 C4_23 1.567(9)
C2_23 F3_23 1.318(9)
C2_23 F1_23 1.310(9)
C2_23 F2_23 1.328(8)
C3_23 F5_23 1.257(10)
C3_23 F4A_23 1.308(19)
C3_23 F6_23 1.337(11)
C3_23 F6A_23 1.36(4)
C3_23 F4_23 1.382(10)
C3_23 F5A_23 1.74(2)
C4_23 F7_23 1.270(9)
C4_23 F8_23 1.326(9)
C4_23 F9_23 1.404(10)
O1_24 C1_24 1.350(7)
C1_24 C3_24 1.556(8)
C1_24 C4_24 1.559(8)
C1_24 C2_24 1.562(9)
C2_24 F3_24 1.329(8)
C2_24 F1_24 1.332(7)
C2_24 F2_24 1.346(7)
C3_24 F5_24 1.322(8)
C3_24 F4_24 1.333(8)
C3_24 F6_24 1.338(8)
C4_24 F9_24 1.314(7)
C4_24 F8_24 1.337(7)
C4_24 F7_24 1.349(8)
O1_26 C1_26 1.34(3)
C1_26 C4_26 1.541(19)
C1_26 C2_26 1.545(19)
C1_26 C3_26 1.554(19)
C2_26 F2_26 1.339(17)
C2_26 F1_26 1.350(17)
C2_26 F3_26 1.378(17)
C3_26 F5_26 1.322(19)
C3_26 F4_26 1.325(17)
C3_26 F6_26 1.359(17)
C4_26 F8_26 1.328(17)
C4_26 F7_26 1.338(17)
C4_26 F9_26 1.369(18)
O1_27 C1_27 1.36(4)
C1_27 C3_27 1.546(19)
C1_27 C2_27 1.548(19)
C1_27 C4_27 1.550(19)
C2_27 F2_27 1.321(17)
C2_27 F1_27 1.340(17)
C2_27 F3_27 1.346(18)
C3_27 F4_27 1.328(18)
C3_27 F6_27 1.335(18)
C3_27 F5_27 1.346(18)
C4_27 F9_27 1.326(19)
C4_27 F8_27 1.331(18)
C4_27 F7_27 1.362(18)

loop_
_geom_torsion_atom_site_label_1
_geom_torsion_atom_site_label_2
_geom_torsion_atom_site_label_3
_geom_torsion_atom_site_label_4
_geom_torsion
O1_3 Al1 O1_1 C1_1 -79.3(8)
O1_2 Al1 O1_1 C1_1 162.7(7)
O1_4 Al1 O1_1 C1_1 41.6(8)
Al1 O1_1 C1_1 C4_1 -171.3(6)
Al1 O1_1 C1_1 C3_1 68.7(10)
Al1 O1_1 C1_1 C2_1 -50.7(10)
O1_1 C1_1 C2_1 F1_1 -42.1(8)
C4_1 C1_1 C2_1 F1_1 77.4(7)
C3_1 C1_1 C2_1 F1_1 -163.8(6)
O1_1 C1_1 C2_1 F2_1 -159.3(6)
C4_1 C1_1 C2_1 F2_1 -39.9(8)
C3_1 C1_1 C2_1 F2_1 78.9(7)
O1_1 C1_1 C2_1 F3_1 79.3(7)
C4_1 C1_1 C2_1 F3_1 -161.3(6)
C3_1 C1_1 C2_1 F3_1 -42.5(7)
O1_1 C1_1 C3_1 F5_1 -42.4(8)
C4_1 C1_1 C3_1 F5_1 -161.6(6)
C2_1 C1_1 C3_1 F5_1 79.4(7)
O1_1 C1_1 C3_1 F6_1 -163.7(6)
C4_1 C1_1 C3_1 F6_1 77.1(8)
C2_1 C1_1 C3_1 F6_1 -42.0(8)
O1_1 C1_1 C3_1 F4_1 75.0(7)
C4_1 C1_1 C3_1 F4_1 -44.2(7)
C2_1 C1_1 C3_1 F4_1 -163.3(5)
O1_1 C1_1 C4_1 F7_1 -41.7(7)
C3_1 C1_1 C4_1 F7_1 79.4(7)
C2_1 C1_1 C4_1 F7_1 -163.1(6)
O1_1 C1_1 C4_1 F8_1 -161.8(6)
C3_1 C1_1 C4_1 F8_1 -40.7(8)
C2_1 C1_1 C4_1 F8_1 76.8(8)
O1_1 C1_1 C4_1 F9_1 77.1(6)
C3_1 C1_1 C4_1 F9_1 -161.8(6)
C2_1 C1_1 C4_1 F9_1 -44.3(7)
O1_1 Al1 O1_2 C1_2 -47.8(8)
O1_3 Al1 O1_2 C1_2 -168.9(7)
O1_4 Al1 O1_2 C1_2 71.8(8)
Al1 O1_2 C1_2 C4_2 -116.0(8)
Al1 O1_2 C1_2 C2_2 4.7(11)
Al1 O1_2 C1_2 C3_2 125.1(7)
O1_2 C1_2 C2_2 F3_2 80.3(7)
C4_2 C1_2 C2_2 F3_2 -159.5(6)
C3_2 C1_2 C2_2 F3_2 -40.2(7)
O1_2 C1_2 C2_2 F1_2 -41.2(7)
C4_2 C1_2 C2_2 F1_2 79.0(7)
C3_2 C1_2 C2_2 F1_2 -161.6(6)
O1_2 C1_2 C2_2 F2_2 -157.9(6)
C4_2 C1_2 C2_2 F2_2 -37.7(8)
C3_2 C1_2 C2_2 F2_2 81.6(7)
O1_2 C1_2 C3_2 F4_2 70.5(7)
C4_2 C1_2 C3_2 F4_2 -47.9(8)
C2_2 C1_2 C3_2 F4_2 -167.2(6)
O1_2 C1_2 C3_2 F5_2 -48.4(7)
C4_2 C1_2 C3_2 F5_2 -166.8(5)
C2_2 C1_2 C3_2 F5_2 73.9(7)
O1_2 C1_2 C3_2 F6_2 -169.1(6)
C4_2 C1_2 C3_2 F6_2 72.5(7)
C2_2 C1_2 C3_2 F6_2 -46.8(8)
O1_2 C1_2 C4_2 F7_2 -41.6(8)
C2_2 C1_2 C4_2 F7_2 -163.9(6)
C3_2 C1_2 C4_2 F7_2 77.1(7)
O1_2 C1_2 C4_2 F9_2 78.2(7)
C2_2 C1_2 C4_2 F9_2 -44.1(7)
C3_2 C1_2 C4_2 F9_2 -163.2(6)
O1_2 C1_2 C4_2 F8_2 -161.0(6)
C2_2 C1_2 C4_2 F8_2 76.7(8)
C3_2 C1_2 C4_2 F8_2 -42.3(8)
O1_1 Al1 O1_3 C1_3 -78.6(7)
O1_2 Al1 O1_3 C1_3 39.4(7)
O1_4 Al1 O1_3 C1_3 160.4(7)
Al1 O1_3 C1_3 C4_3 168.2(5)
Al1 O1_3 C1_3 C2_3 -71.8(8)
Al1 O1_3 C1_3 C3_3 48.1(9)
O1_3 C1_3 C2_3 F3_3 79.2(6)
C4_3 C1_3 C2_3 F3_3 -160.4(5)
C3_3 C1_3 C2_3 F3_3 -42.8(6)
O1_3 C1_3 C2_3 F2_3 -159.9(5)
C4_3 C1_3 C2_3 F2_3 -39.6(7)
C3_3 C1_3 C2_3 F2_3 78.0(6)
O1_3 C1_3 C2_3 F1_3 -40.1(6)
C4_3 C1_3 C2_3 F1_3 80.2(6)
C3_3 C1_3 C2_3 F1_3 -162.1(5)
O1_3 C1_3 C3_3 F5_3 -41.8(7)
C4_3 C1_3 C3_3 F5_3 -162.6(5)
C2_3 C1_3 C3_3 F5_3 79.2(6)
O1_3 C1_3 C3_3 F6_3 -163.5(5)
C4_3 C1_3 C3_3 F6_3 75.7(6)
C2_3 C1_3 C3_3 F6_3 -42.5(6)
O1_3 C1_3 C3_3 F4_3 76.3(6)
C4_3 C1_3 C3_3 F4_3 -44.5(6)
C2_3 C1_3 C3_3 F4_3 -162.7(5)
O1_3 C1_3 C4_3 F7_3 -43.2(7)
C2_3 C1_3 C4_3 F7_3 -163.8(5)
C3_3 C1_3 C4_3 F7_3 78.8(6)
O1_3 C1_3 C4_3 F8_3 -165.1(5)
C2_3 C1_3 C4_3 F8_3 74.4(6)
C3_3 C1_3 C4_3 F8_3 -43.0(7)
O1_3 C1_3 C4_3 F9_3 74.6(6)
C2_3 C1_3 C4_3 F9_3 -45.9(6)
C3_3 C1_3 C4_3 F9_3 -163.3(5)
O1_1 Al1 O1_4 C1_4 -146.0(7)
O1_3 Al1 O1_4 C1_4 -23.1(8)
O1_2 Al1 O1_4 C1_4 95.3(7)
Al1 O1_4 C1_4 C2_4 -69.5(9)
Al1 O1_4 C1_4 C3_4 52.7(9)
Al1 O1_4 C1_4 C4_4 171.1(5)
O1_4 C1_4 C2_4 F1_4 -72.2(7)
C3_4 C1_4 C2_4 F1_4 164.6(5)
C4_4 C1_4 C2_4 F1_4 46.2(7)
O1_4 C1_4 C2_4 F2_4 167.1(5)
C3_4 C1_4 C2_4 F2_4 43.9(7)
C4_4 C1_4 C2_4 F2_4 -74.5(7)
O1_4 C1_4 C2_4 F3_4 46.4(7)
C3_4 C1_4 C2_4 F3_4 -76.8(7)
C4_4 C1_4 C2_4 F3_4 164.8(5)
O1_4 C1_4 C3_4 F4_4 34.0(7)
C2_4 C1_4 C3_4 F4_4 156.9(5)
C4_4 C1_4 C3_4 F4_4 -84.0(6)
O1_4 C1_4 C3_4 F5_4 -85.3(6)
C2_4 C1_4 C3_4 F5_4 37.7(7)
C4_4 C1_4 C3_4 F5_4 156.8(5)
O1_4 C1_4 C3_4 F6_4 155.5(5)
C2_4 C1_4 C3_4 F6_4 -81.6(6)
C4_4 C1_4 C3_4 F6_4 37.5(7)
O1_4 C1_4 C4_4 F9_4 42.8(7)
C2_4 C1_4 C4_4 F9_4 -77.6(6)
C3_4 C1_4 C4_4 F9_4 163.1(5)
O1_4 C1_4 C4_4 F7_4 -76.5(6)
C2_4 C1_4 C4_4 F7_4 163.1(5)
C3_4 C1_4 C4_4 F7_4 43.8(7)
O1_4 C1_4 C4_4 F8_4 163.0(5)
C2_4 C1_4 C4_4 F8_4 42.6(7)
C3_4 C1_4 C4_4 F8_4 -76.7(6)
O1_7 Al2 O1_5 C1_5 174.4(9)
O1_6 Al2 O1_5 C1_5 -67.3(10)
O1_8 Al2 O1_5 C1_5 54.2(10)
Al2 O1_5 C1_5 C3_5 175.3(7)
Al2 O1_5 C1_5 C2_5 55.7(11)
Al2 O1_5 C1_5 C4_5 -64.7(11)
O1_5 C1_5 C2_5 F1_5 -44.7(7)
C3_5 C1_5 C2_5 F1_5 -164.0(5)
C4_5 C1_5 C2_5 F1_5 77.7(6)
O1_5 C1_5 C2_5 F2_5 -166.0(5)
C3_5 C1_5 C2_5 F2_5 74.8(7)
C4_5 C1_5 C2_5 F2_5 -43.5(7)
O1_5 C1_5 C2_5 F3_5 73.3(6)
C3_5 C1_5 C2_5 F3_5 -46.0(7)
C4_5 C1_5 C2_5 F3_5 -164.3(5)
O1_5 C1_5 C3_5 F6_5 -164.9(5)
C2_5 C1_5 C3_5 F6_5 -44.0(7)
C4_5 C1_5 C3_5 F6_5 73.6(7)
O1_5 C1_5 C3_5 F5_5 -43.0(7)
C2_5 C1_5 C3_5 F5_5 77.9(6)
C4_5 C1_5 C3_5 F5_5 -164.5(5)
O1_5 C1_5 C3_5 F4_5 74.4(6)
C2_5 C1_5 C3_5 F4_5 -164.7(5)
C4_5 C1_5 C3_5 F4_5 -47.1(7)
O1_5 C1_5 C4_5 F8_5 -162.1(5)
C3_5 C1_5 C4_5 F8_5 -42.5(7)
C2_5 C1_5 C4_5 F8_5 75.7(6)
O1_5 C1_5 C4_5 F9_5 75.1(6)
C3_5 C1_5 C4_5 F9_5 -165.3(5)
C2_5 C1_5 C4_5 F9_5 -47.1(7)
O1_5 C1_5 C4_5 F7_5 -42.3(7)
C3_5 C1_5 C4_5 F7_5 77.3(6)
C2_5 C1_5 C4_5 F7_5 -164.5(5)
O1_7 Al2 O1_6 C1_6 26.1(8)
O1_5 Al2 O1_6 C1_6 -92.1(7)
O1_8 Al2 O1_6 C1_6 147.7(7)
Al2 O1_6 C1_6 C4_6 179.6(6)
Al2 O1_6 C1_6 C3_6 60.9(9)
Al2 O1_6 C1_6 C2_6 -60.4(9)
O1_6 C1_6 C2_6 F1_6 -38.4(7)
C4_6 C1_6 C2_6 F1_6 80.2(6)
C3_6 C1_6 C2_6 F1_6 -160.3(5)
O1_6 C1_6 C2_6 F3_6 81.4(7)
C4_6 C1_6 C2_6 F3_6 -160.0(5)
C3_6 C1_6 C2_6 F3_6 -40.5(7)
O1_6 C1_6 C2_6 F2_6 -159.1(5)
C4_6 C1_6 C2_6 F2_6 -40.5(7)
C3_6 C1_6 C2_6 F2_6 79.0(7)
O1_6 C1_6 C3_6 F4_6 75.5(7)
C4_6 C1_6 C3_6 F4_6 -42.1(7)
C2_6 C1_6 C3_6 F4_6 -162.0(5)
O1_6 C1_6 C3_6 F5_6 -44.5(7)
C4_6 C1_6 C3_6 F5_6 -162.1(5)
C2_6 C1_6 C3_6 F5_6 78.0(6)
O1_6 C1_6 C3_6 F6_6 -163.6(5)
C4_6 C1_6 C3_6 F6_6 78.8(7)
C2_6 C1_6 C3_6 F6_6 -41.1(7)
O1_6 C1_6 C4_6 F9_6 75.8(6)
C3_6 C1_6 C4_6 F9_6 -164.8(5)
C2_6 C1_6 C4_6 F9_6 -45.2(7)
O1_6 C1_6 C4_6 F7_6 -44.4(7)
C3_6 C1_6 C4_6 F7_6 75.0(7)
C2_6 C1_6 C4_6 F7_6 -165.4(5)
O1_6 C1_6 C4_6 F8_6 -164.5(5)
C3_6 C1_6 C4_6 F8_6 -45.1(7)
C2_6 C1_6 C4_6 F8_6 74.5(6)
O1_5 Al2 O1_7 C1_7 -56.4(8)
O1_6 Al2 O1_7 C1_7 -176.9(8)
O1_8 Al2 O1_7 C1_7 62.0(8)
Al2 O1_7 C1_7 C4_7 151.8(7)
Al2 O1_7 C1_7 C3_7 29.2(11)
Al2 O1_7 C1_7 C2_7 -90.3(9)
O1_7 C1_7 C2_7 F1_7 -43.8(7)
C4_7 C1_7 C2_7 F1_7 75.1(7)
C3_7 C1_7 C2_7 F1_7 -165.6(5)
O1_7 C1_7 C2_7 F3_7 75.6(6)
C4_7 C1_7 C2_7 F3_7 -165.5(5)
C3_7 C1_7 C2_7 F3_7 -46.3(7)
O1_7 C1_7 C2_7 F2_7 -162.7(5)
C4_7 C1_7 C2_7 F2_7 -43.8(7)
C3_7 C1_7 C2_7 F2_7 75.4(7)
O1_7 C1_7 C3_7 F5_7 -45.9(7)
C4_7 C1_7 C3_7 F5_7 -167.9(5)
C2_7 C1_7 C3_7 F5_7 74.6(6)
O1_7 C1_7 C3_7 F6_7 -166.4(5)
C4_7 C1_7 C3_7 F6_7 71.6(7)
C2_7 C1_7 C3_7 F6_7 -46.0(7)
O1_7 C1_7 C3_7 F4_7 73.0(7)
C4_7 C1_7 C3_7 F4_7 -49.0(7)
C2_7 C1_7 C3_7 F4_7 -166.6(5)
O1_7 C1_7 C4_7 F8_7 -165.2(5)
C3_7 C1_7 C4_7 F8_7 -41.8(7)
C2_7 C1_7 C4_7 F8_7 75.9(7)
O1_7 C1_7 C4_7 F9_7 71.6(6)
C3_7 C1_7 C4_7 F9_7 -165.0(5)
C2_7 C1_7 C4_7 F9_7 -47.3(7)
O1_7 C1_7 C4_7 F7_7 -46.9(7)
C3_7 C1_7 C4_7 F7_7 76.5(6)
C2_7 C1_7 C4_7 F7_7 -165.8(5)
O1_7 Al2 O1_8 C1_8 101.1(9)
O1_5 Al2 O1_8 C1_8 -140.7(8)
O1_6 Al2 O1_8 C1_8 -18.7(9)
Al2 O1_8 C1_8 C3_8 -66.3(10)
Al2 O1_8 C1_8 C2_8 173.3(7)
Al2 O1_8 C1_8 C4_8 54.2(10)
O1_8 C1_8 C2_8 F3_8 45.9(7)
C3_8 C1_8 C2_8 F3_8 -75.9(7)
C4_8 C1_8 C2_8 F3_8 164.7(5)
O1_8 C1_8 C2_8 F1_8 -73.6(7)
C3_8 C1_8 C2_8 F1_8 164.6(5)
C4_8 C1_8 C2_8 F1_8 45.2(7)
O1_8 C1_8 C2_8 F2_8 166.4(5)
C3_8 C1_8 C2_8 F2_8 44.6(7)
C4_8 C1_8 C2_8 F2_8 -74.8(7)
O1_8 C1_8 C3_8 F5_8 -74.9(7)
C2_8 C1_8 C3_8 F5_8 44.7(7)
C4_8 C1_8 C3_8 F5_8 164.5(5)
O1_8 C1_8 C3_8 F4_8 44.2(7)
C2_8 C1_8 C3_8 F4_8 163.7(5)
C4_8 C1_8 C3_8 F4_8 -76.5(7)
O1_8 C1_8 C3_8 F6_8 164.3(5)
C2_8 C1_8 C3_8 F6_8 -76.1(7)
C4_8 C1_8 C3_8 F6_8 43.7(7)
O1_8 C1_8 C4_8 F9_8 41.0(7)
C3_8 C1_8 C4_8 F9_8 163.1(5)
C2_8 C1_8 C4_8 F9_8 -77.1(7)
O1_8 C1_8 C4_8 F7_8 -79.8(6)
C3_8 C1_8 C4_8 F7_8 42.4(7)
C2_8 C1_8 C4_8 F7_8 162.1(5)
O1_8 C1_8 C4_8 F8_8 161.5(5)
C3_8 C1_8 C4_8 F8_8 -76.3(7)
C2_8 C1_8 C4_8 F8_8 43.4(7)
O1_12 Al3 O1_9 C1_9 85.4(8)
O1_11 Al3 O1_9 C1_9 -33.1(8)
O1_10 Al3 O1_9 C1_9 -155.2(7)
Al3 O1_9 C1_9 C4_9 -67.5(9)
Al3 O1_9 C1_9 C3_9 172.9(6)
Al3 O1_9 C1_9 C2_9 53.8(9)
O1_9 C1_9 C2_9 F3_9 38.8(7)
C4_9 C1_9 C2_9 F3_9 161.4(5)
C3_9 C1_9 C2_9 F3_9 -80.1(6)
O1_9 C1_9 C2_9 F2_9 159.9(5)
C4_9 C1_9 C2_9 F2_9 -77.5(7)
C3_9 C1_9 C2_9 F2_9 41.1(7)
O1_9 C1_9 C2_9 F1_9 -81.0(6)
C4_9 C1_9 C2_9 F1_9 41.5(7)
C3_9 C1_9 C2_9 F1_9 160.1(5)
O1_9 C1_9 C3_9 F5_9 -73.2(6)
C4_9 C1_9 C3_9 F5_9 166.3(5)
C2_9 C1_9 C3_9 F5_9 48.1(7)
O1_9 C1_9 C3_9 F6_9 165.3(5)
C4_9 C1_9 C3_9 F6_9 44.7(7)
C2_9 C1_9 C3_9 F6_9 -73.5(6)
O1_9 C1_9 C3_9 F4_9 45.4(6)
C4_9 C1_9 C3_9 F4_9 -75.2(6)
C2_9 C1_9 C3_9 F4_9 166.7(5)
O1_9 C1_9 C4_9 F7_9 -74.6(7)
C3_9 C1_9 C4_9 F7_9 44.2(7)
C2_9 C1_9 C4_9 F7_9 162.2(5)
O1_9 C1_9 C4_9 F8_9 163.2(5)
C3_9 C1_9 C4_9 F8_9 -77.9(6)
C2_9 C1_9 C4_9 F8_9 40.0(7)
O1_9 C1_9 C4_9 F9_9 44.3(7)
C3_9 C1_9 C4_9 F9_9 163.1(5)
C2_9 C1_9 C4_9 F9_9 -78.9(6)
O1_12 Al3 O1_10 C1_10 155.7(8)
O1_9 Al3 O1_10 C1_10 31.6(9)
O1_11 Al3 O1_10 C1_10 -85.0(9)
Al3 O1_10 C1_10 C3_10 157.3(7)
Al3 O1_10 C1_10 C2_10 37.4(11)
Al3 O1_10 C1_10 C4_10 -82.9(9)
O1_10 C1_10 C2_10 F2_10 165.0(5)
C3_10 C1_10 C2_10 F2_10 45.1(7)
C4_10 C1_10 C2_10 F2_10 -74.1(7)
O1_10 C1_10 C2_10 F1_10 -74.3(7)
C3_10 C1_10 C2_10 F1_10 165.8(5)
C4_10 C1_10 C2_10 F1_10 46.6(7)
O1_10 C1_10 C2_10 F3_10 43.9(7)
C3_10 C1_10 C2_10 F3_10 -76.0(7)
C4_10 C1_10 C2_10 F3_10 164.8(5)
O1_10 C1_10 C3_10 F6_10 163.5(5)
C2_10 C1_10 C3_10 F6_10 -75.5(7)
C4_10 C1_10 C3_10 F6_10 43.4(7)
O1_10 C1_10 C3_10 F4_10 40.9(7)
C2_10 C1_10 C3_10 F4_10 161.9(6)
C4_10 C1_10 C3_10 F4_10 -79.2(7)
O1_10 C1_10 C3_10 F5_10 -76.5(6)
C2_10 C1_10 C3_10 F5_10 44.5(7)
C4_10 C1_10 C3_10 F5_10 163.4(5)
O1_10 C1_10 C4_10 F9_10 45.9(7)
C3_10 C1_10 C4_10 F9_10 165.5(5)
C2_10 C1_10 C4_10 F9_10 -75.5(6)
O1_10 C1_10 C4_10 F7_10 -73.1(6)
C3_10 C1_10 C4_10 F7_10 46.4(7)
C2_10 C1_10 C4_10 F7_10 165.4(5)
O1_10 C1_10 C4_10 F8_10 167.6(5)
C3_10 C1_10 C4_10 F8_10 -72.9(7)
C2_10 C1_10 C4_10 F8_10 46.1(7)
O1_12 Al3 O1_11 C1_11 40.0(7)
O1_9 Al3 O1_11 C1_11 163.1(6)
O1_10 Al3 O1_11 C1_11 -79.1(7)
Al3 O1_11 C1_11 C4_11 57.2(8)
Al3 O1_11 C1_11 C2_11 177.2(5)
Al3 O1_11 C1_11 C3_11 -63.7(8)
O1_11 C1_11 C2_11 F1_11 -46.2(6)
C4_11 C1_11 C2_11 F1_11 74.3(6)
C3_11 C1_11 C2_11 F1_11 -166.3(5)
O1_11 C1_11 C2_11 F2_11 -166.7(5)
C4_11 C1_11 C2_11 F2_11 -46.3(7)
C3_11 C1_11 C2_11 F2_11 73.2(6)
O1_11 C1_11 C2_11 F3_11 73.4(6)
C4_11 C1_11 C2_11 F3_11 -166.2(5)
C3_11 C1_11 C2_11 F3_11 -46.7(7)
O1_11 C1_11 C3_11 F5_11 -38.9(7)
C4_11 C1_11 C3_11 F5_11 -160.7(5)
C2_11 C1_11 C3_11 F5_11 79.5(6)
O1_11 C1_11 C3_11 F4_11 81.2(6)
C4_11 C1_11 C3_11 F4_11 -40.5(6)
C2_11 C1_11 C3_11 F4_11 -160.4(5)
O1_11 C1_11 C3_11 F6_11 -160.0(5)
C4_11 C1_11 C3_11 F6_11 78.3(6)
C2_11 C1_11 C3_11 F6_11 -41.6(7)
O1_11 C1_11 C4_11 F7_11 -43.8(6)
C2_11 C1_11 C4_11 F7_11 -162.6(5)
C3_11 C1_11 C4_11 F7_11 78.1(6)
O1_11 C1_11 C4_11 F9_11 76.1(6)
C2_11 C1_11 C4_11 F9_11 -42.7(7)
C3_11 C1_11 C4_11 F9_11 -162.1(5)
O1_11 C1_11 C4_11 F8_11 -164.1(5)
C2_11 C1_11 C4_11 F8_11 77.1(6)
C3_11 C1_11 C4_11 F8_11 -42.2(6)
O1_9 Al3 O1_12 C1_12 72.0(8)
O1_11 Al3 O1_12 C1_12 -170.7(8)
O1_10 Al3 O1_12 C1_12 -47.5(8)
Al3 O1_12 C1_12 C3_12 0.9(11)
Al3 O1_12 C1_12 C4_12 121.3(7)
Al3 O1_12 C1_12 C2_12 -120.1(7)
O1_12 C1_12 C2_12 F1_12 -42.2(7)
C3_12 C1_12 C2_12 F1_12 -164.6(5)
C4_12 C1_12 C2_12 F1_12 76.2(7)
O1_12 C1_12 C2_12 F3_12 78.0(7)
C3_12 C1_12 C2_12 F3_12 -44.3(7)
C4_12 C1_12 C2_12 F3_12 -163.6(5)
O1_12 C1_12 C2_12 F2_12 -162.9(5)
C3_12 C1_12 C2_12 F2_12 74.8(7)
C4_12 C1_12 C2_12 F2_12 -44.4(7)
O1_12 C1_12 C3_12 F5_12 -41.5(7)
C4_12 C1_12 C3_12 F5_12 -161.8(5)
C2_12 C1_12 C3_12 F5_12 78.9(6)
O1_12 C1_12 C3_12 F4_12 78.3(7)
C4_12 C1_12 C3_12 F4_12 -42.1(7)
C2_12 C1_12 C3_12 F4_12 -161.4(5)
O1_12 C1_12 C3_12 F6_12 -160.4(5)
C4_12 C1_12 C3_12 F6_12 79.2(7)
C2_12 C1_12 C3_12 F6_12 -40.0(7)
O1_12 C1_12 C4_12 F9_12 74.5(6)
C3_12 C1_12 C4_12 F9_12 -163.3(5)
C2_12 C1_12 C4_12 F9_12 -43.7(7)
O1_12 C1_12 C4_12 F8_12 -163.5(5)
C3_12 C1_12 C4_12 F8_12 -41.3(7)
C2_12 C1_12 C4_12 F8_12 78.3(7)
O1_12 C1_12 C4_12 F7_12 -44.2(7)
C3_12 C1_12 C4_12 F7_12 78.0(6)
C2_12 C1_12 C4_12 F7_12 -162.4(5)
O1_16 Al4 O1_13 C1_13 -40.2(7)
O1_15 Al4 O1_13 C1_13 -161.0(6)
O1_14 Al4 O1_13 C1_13 80.9(7)
Al4 O1_13 C1_13 C2_13 -55.2(8)
Al4 O1_13 C1_13 C3_13 66.8(8)
Al4 O1_13 C1_13 C4_13 -173.9(5)
O1_13 C1_13 C2_13 F3_13 43.5(7)
C3_13 C1_13 C2_13 F3_13 -79.2(6)
C4_13 C1_13 C2_13 F3_13 160.9(5)
O1_13 C1_13 C2_13 F1_13 -76.2(6)
C3_13 C1_13 C2_13 F1_13 161.1(5)
C4_13 C1_13 C2_13 F1_13 41.2(6)
O1_13 C1_13 C2_13 F2_13 163.8(5)
C3_13 C1_13 C2_13 F2_13 41.1(7)
C4_13 C1_13 C2_13 F2_13 -78.8(6)
O1_13 C1_13 C3_13 F5_13 -80.8(6)
C2_13 C1_13 C3_13 F5_13 41.8(6)
C4_13 C1_13 C3_13 F5_13 161.5(5)
O1_13 C1_13 C3_13 F4_13 38.5(7)
C2_13 C1_13 C3_13 F4_13 161.1(5)
C4_13 C1_13 C3_13 F4_13 -79.3(6)
O1_13 C1_13 C3_13 F6_13 159.4(5)
C2_13 C1_13 C3_13 F6_13 -78.0(6)
C4_13 C1_13 C3_13 F6_13 41.7(7)
O1_13 C1_13 C4_13 F7_13 -74.3(6)
C2_13 C1_13 C4_13 F7_13 165.9(5)
C3_13 C1_13 C4_13 F7_13 45.9(7)
O1_13 C1_13 C4_13 F9_13 46.6(7)
C2_13 C1_13 C4_13 F9_13 -73.1(6)
C3_13 C1_13 C4_13 F9_13 166.9(5)
O1_13 C1_13 C4_13 F8_13 166.0(5)
C2_13 C1_13 C4_13 F8_13 46.2(7)
C3_13 C1_13 C4_13 F8_13 -73.8(6)
O1_16 Al4 O1_14 C1_14 -167.0(7)
O1_13 Al4 O1_14 C1_14 73.2(8)
O1_15 Al4 O1_14 C1_14 -46.4(8)
Al4 O1_14 C1_14 C2_14 61.7(9)
Al4 O1_14 C1_14 C3_14 -179.0(6)
Al4 O1_14 C1_14 C4_14 -59.3(10)
O1_14 C1_14 C2_14 F1_14 -77.7(7)
C3_14 C1_14 C2_14 F1_14 163.8(5)
C4_14 C1_14 C2_14 F1_14 46.2(7)
O1_14 C1_14 C2_14 F3_14 41.8(7)
C3_14 C1_14 C2_14 F3_14 -76.7(6)
C4_14 C1_14 C2_14 F3_14 165.7(5)
O1_14 C1_14 C2_14 F2_14 160.8(5)
C3_14 C1_14 C2_14 F2_14 42.2(7)
C4_14 C1_14 C2_14 F2_14 -75.3(7)
O1_14 C1_14 C3_14 F5_14 -74.6(6)
C2_14 C1_14 C3_14 F5_14 46.1(7)
C4_14 C1_14 C3_14 F5_14 163.2(5)
O1_14 C1_14 C3_14 F4_14 45.0(6)
C2_14 C1_14 C3_14 F4_14 165.7(5)
C4_14 C1_14 C3_14 F4_14 -77.2(6)
O1_14 C1_14 C3_14 F6_14 164.7(5)
C2_14 C1_14 C3_14 F6_14 -74.6(6)
C4_14 C1_14 C3_14 F6_14 42.5(7)
O1_14 C1_14 C4_14 F8_14 161.8(5)
C2_14 C1_14 C4_14 F8_14 38.8(7)
C3_14 C1_14 C4_14 F8_14 -79.0(7)
O1_14 C1_14 C4_14 F7_14 -75.8(6)
C2_14 C1_14 C4_14 F7_14 161.2(5)
C3_14 C1_14 C4_14 F7_14 43.4(7)
O1_14 C1_14 C4_14 F9_14 42.2(7)
C2_14 C1_14 C4_14 F9_14 -80.8(6)
C3_14 C1_14 C4_14 F9_14 161.4(5)
O1_16 Al4 O1_15 C1_15 -82.8(8)
O1_13 Al4 O1_15 C1_15 35.9(8)
O1_14 Al4 O1_15 C1_15 157.4(7)
Al4 O1_15 C1_15 C2_15 -74.0(9)
Al4 O1_15 C1_15 C4_15 166.4(6)
Al4 O1_15 C1_15 C3_15 46.8(10)
O1_15 C1_15 C2_15 F1_15 -38.3(8)
C4_15 C1_15 C2_15 F1_15 79.7(8)
C3_15 C1_15 C2_15 F1_15 -160.7(6)
O1_15 C1_15 C2_15 F2_15 -157.8(6)
C4_15 C1_15 C2_15 F2_15 -39.8(8)
C3_15 C1_15 C2_15 F2_15 79.8(7)
O1_15 C1_15 C2_15 F3_15 81.1(7)
C4_15 C1_15 C2_15 F3_15 -160.9(6)
C3_15 C1_15 C2_15 F3_15 -41.3(8)
O1_15 C1_15 C3_15 F5_15 -43.8(7)
C2_15 C1_15 C3_15 F5_15 77.5(7)
C4_15 C1_15 C3_15 F5_15 -162.4(6)
O1_15 C1_15 C3_15 F6_15 -163.1(5)
C2_15 C1_15 C3_15 F6_15 -41.8(7)
C4_15 C1_15 C3_15 F6_15 78.3(7)
O1_15 C1_15 C3_15 F4_15 77.0(7)
C2_15 C1_15 C3_15 F4_15 -161.8(6)
C4_15 C1_15 C3_15 F4_15 -41.6(7)
O1_15 C1_15 C4_15 F7_15 -46.1(7)
C2_15 C1_15 C4_15 F7_15 -165.5(6)
C3_15 C1_15 C4_15 F7_15 75.1(7)
O1_15 C1_15 C4_15 F9_15 72.9(7)
C2_15 C1_15 C4_15 F9_15 -46.4(8)
C3_15 C1_15 C4_15 F9_15 -165.9(6)
O1_15 C1_15 C4_15 F8_15 -166.0(6)
C2_15 C1_15 C4_15 F8_15 74.6(8)
C3_15 C1_15 C4_15 F8_15 -44.8(8)
O1_13 Al4 O1_16 C1_16 166.0(8)
O1_15 Al4 O1_16 C1_16 -74.5(8)
O1_14 Al4 O1_16 C1_16 43.5(8)
Al4 O1_16 C1_16 C3_16 155.6(6)
Al4 O1_16 C1_16 C4_16 -85.3(9)
Al4 O1_16 C1_16 C2_16 34.7(10)
O1_16 C1_16 C2_16 F1_16 -42.3(7)
C3_16 C1_16 C2_16 F1_16 -161.9(5)
C4_16 C1_16 C2_16 F1_16 78.0(7)
O1_16 C1_16 C2_16 F2_16 -164.3(5)
C3_16 C1_16 C2_16 F2_16 76.1(7)
C4_16 C1_16 C2_16 F2_16 -44.0(7)
O1_16 C1_16 C2_16 F3_16 77.0(6)
C3_16 C1_16 C2_16 F3_16 -42.6(7)
C4_16 C1_16 C2_16 F3_16 -162.7(5)
O1_16 C1_16 C3_16 F4_16 72.8(7)
C4_16 C1_16 C3_16 F4_16 -46.1(7)
C2_16 C1_16 C3_16 F4_16 -165.7(5)
O1_16 C1_16 C3_16 F6_16 -165.8(6)
C4_16 C1_16 C3_16 F6_16 75.3(7)
C2_16 C1_16 C3_16 F6_16 -44.3(8)
O1_16 C1_16 C3_16 F5_16 -46.2(7)
C4_16 C1_16 C3_16 F5_16 -165.0(5)
C2_16 C1_16 C3_16 F5_16 75.4(7)
O1_16 C1_16 C4_16 F7_16 -43.0(7)
C3_16 C1_16 C4_16 F7_16 75.1(7)
C2_16 C1_16 C4_16 F7_16 -164.5(5)
O1_16 C1_16 C4_16 F8_16 -163.7(5)
C3_16 C1_16 C4_16 F8_16 -45.6(7)
C2_16 C1_16 C4_16 F8_16 74.8(6)
O1_16 C1_16 C4_16 F9_16 76.1(6)
C3_16 C1_16 C4_16 F9_16 -165.8(5)
C2_16 C1_16 C4_16 F9_16 -45.4(7)
O1_19 Al5 O1_17 C1_17 -20.1(15)
O1_20 Al5 O1_17 C1_17 103.7(14)
O1_18 Al5 O1_17 C1_17 -140.6(14)
Al5 O1_17 C1_17 C2_17 -36.1(19)
Al5 O1_17 C1_17 C3_17 87.9(16)
Al5 O1_17 C1_17 C4_17 -154.4(12)
O1_17 C1_17 C2_17 F2_17 -159.1(9)
C3_17 C1_17 C2_17 F2_17 77.4(12)
C4_17 C1_17 C2_17 F2_17 -40.5(13)
O1_17 C1_17 C2_17 F1_17 -39.4(12)
C3_17 C1_17 C2_17 F1_17 -162.9(9)
C4_17 C1_17 C2_17 F1_17 79.3(12)
O1_17 C1_17 C2_17 F3_17 79.1(11)
C3_17 C1_17 C2_17 F3_17 -44.4(13)
C4_17 C1_17 C2_17 F3_17 -162.3(9)
O1_17 C1_17 C3_17 F4_17 74.7(12)
C2_17 C1_17 C3_17 F4_17 -160.4(9)
C4_17 C1_17 C3_17 F4_17 -43.0(13)
O1_17 C1_17 C3_17 F5_17 -44.9(12)
C2_17 C1_17 C3_17 F5_17 80.0(12)
C4_17 C1_17 C3_17 F5_17 -162.5(10)
O1_17 C1_17 C3_17 F6_17 -165.3(10)
C2_17 C1_17 C3_17 F6_17 -40.4(14)
C4_17 C1_17 C3_17 F6_17 77.1(12)
O1_17 C1_17 C4_17 F8_17 -164.2(10)
C2_17 C1_17 C4_17 F8_17 74.4(13)
C3_17 C1_17 C4_17 F8_17 -45.3(13)
O1_17 C1_17 C4_17 F9_17 74.1(14)
C2_17 C1_17 C4_17 F9_17 -47.3(15)
C3_17 C1_17 C4_17 F9_17 -167.0(12)
O1_17 C1_17 C4_17 F7_17 -43.6(12)
C2_17 C1_17 C4_17 F7_17 -165.1(10)
C3_17 C1_17 C4_17 F7_17 75.2(12)
O1_19 Al5 O1_18 C1_18 -83.3(18)
O1_20 Al5 O1_18 C1_18 160.3(17)
O1_17 Al5 O1_18 C1_18 39.3(18)
Al5 O1_18 C1_18 C4_18 145.9(15)
Al5 O1_18 C1_18 C2_18 -95.2(17)
Al5 O1_18 C1_18 C3_18 26(2)
O1_18 C1_18 C2_18 F1_18 -66.2(11)
C4_18 C1_18 C2_18 F1_18 50.2(12)
C3_18 C1_18 C2_18 F1_18 170.2(9)
O1_18 C1_18 C2_18 F2_18 171.9(9)
C4_18 C1_18 C2_18 F2_18 -71.7(12)
C3_18 C1_18 C2_18 F2_18 48.2(13)
O1_18 C1_18 C2_18 F3_18 49.0(11)
C4_18 C1_18 C2_18 F3_18 165.5(9)
C3_18 C1_18 C2_18 F3_18 -74.6(12)
O1_18 C1_18 C3_18 F6_18 160.0(9)
C4_18 C1_18 C3_18 F6_18 42.1(12)
C2_18 C1_18 C3_18 F6_18 -78.6(12)
O1_18 C1_18 C3_18 F5_18 -76.2(11)
C4_18 C1_18 C3_18 F5_18 165.9(9)
C2_18 C1_18 C3_18 F5_18 45.2(13)
O1_18 C1_18 C3_18 F4_18 40.2(15)
C4_18 C1_18 C3_18 F4_18 -77.7(15)
C2_18 C1_18 C3_18 F4_18 161.7(13)
O1_18 C1_18 C4_18 F9_18 45.8(12)
C2_18 C1_18 C4_18 F9_18 -72.4(13)
C3_18 C1_18 C4_18 F9_18 167.5(9)
O1_18 C1_18 C4_18 F7_18 -75.4(11)
C2_18 C1_18 C4_18 F7_18 166.5(9)
C3_18 C1_18 C4_18 F7_18 46.3(13)
O1_18 C1_18 C4_18 F8_18 164.8(9)
C2_18 C1_18 C4_18 F8_18 46.7(12)
C3_18 C1_18 C4_18 F8_18 -73.4(11)
O1_26 Al5 O1_19 C1_19 -118.0(11)
O1_20 Al5 O1_19 C1_19 21.9(10)
O1_18 Al5 O1_19 C1_19 -91.6(10)
O1_17 Al5 O1_19 C1_19 148.0(10)
O1_27 Al5 O1_19 C1_19 125.1(12)
Al5 O1_19 C1_19 C4_19 70.1(11)
Al5 O1_19 C1_19 C2_19 -169.5(8)
Al5 O1_19 C1_19 C3_19 -51.5(12)
O1_19 C1_19 C2_19 F3_19 75.7(7)
C4_19 C1_19 C2_19 F3_19 -163.3(6)
C3_19 C1_19 C2_19 F3_19 -43.3(7)
O1_19 C1_19 C2_19 F1_19 -46.4(7)
C4_19 C1_19 C2_19 F1_19 74.6(7)
C3_19 C1_19 C2_19 F1_19 -165.4(5)
O1_19 C1_19 C2_19 F2_19 -165.8(5)
C4_19 C1_19 C2_19 F2_19 -44.8(7)
C3_19 C1_19 C2_19 F2_19 75.2(7)
O1_19 C1_19 C3_19 F4_19 82.2(7)
C4_19 C1_19 C3_19 F4_19 -40.8(7)
C2_19 C1_19 C3_19 F4_19 -161.6(5)
O1_19 C1_19 C3_19 F5_19 -37.5(7)
C4_19 C1_19 C3_19 F5_19 -160.4(6)
C2_19 C1_19 C3_19 F5_19 78.8(6)
O1_19 C1_19 C3_19 F6_19 -157.4(6)
C4_19 C1_19 C3_19 F6_19 79.7(7)
C2_19 C1_19 C3_19 F6_19 -41.1(7)
O1_19 C1_19 C4_19 F8_19 -165.4(6)
C2_19 C1_19 C4_19 F8_19 76.8(7)
C3_19 C1_19 C4_19 F8_19 -43.1(8)
O1_19 C1_19 C4_19 F7_19 -45.2(7)
C2_19 C1_19 C4_19 F7_19 -162.9(6)
C3_19 C1_19 C4_19 F7_19 77.1(7)
O1_19 C1_19 C4_19 F9_19 73.0(8)
C2_19 C1_19 C4_19 F9_19 -44.8(8)
C3_19 C1_19 C4_19 F9_19 -164.7(6)
O1_26 Al5 O1_20 C1_20 -45.4(12)
O1_19 Al5 O1_20 C1_20 -179.8(9)
O1_18 Al5 O1_20 C1_20 -63.5(10)
O1_17 Al5 O1_20 C1_20 54.6(10)
O1_27 Al5 O1_20 C1_20 75.8(12)
Al5 O1_20 C1_20 C4_20 99.2(9)
Al5 O1_20 C1_20 C2_20 -140.4(8)
Al5 O1_20 C1_20 C3_20 -20.8(12)
O1_20 C1_20 C2_20 F3_20 44.2(7)
C4_20 C1_20 C2_20 F3_20 165.0(6)
C3_20 C1_20 C2_20 F3_20 -77.8(7)
O1_20 C1_20 C2_20 F1_20 -75.2(7)
C4_20 C1_20 C2_20 F1_20 45.5(8)
C3_20 C1_20 C2_20 F1_20 162.8(6)
O1_20 C1_20 C2_20 F2_20 164.8(6)
C4_20 C1_20 C2_20 F2_20 -74.5(7)
C3_20 C1_20 C2_20 F2_20 42.7(8)
O1_20 C1_20 C3_20 F6_20 161.9(5)
C4_20 C1_20 C3_20 F6_20 40.2(7)
C2_20 C1_20 C3_20 F6_20 -78.6(7)
O1_20 C1_20 C3_20 F4_20 41.5(7)
C4_20 C1_20 C3_20 F4_20 -80.3(6)
C2_20 C1_20 C3_20 F4_20 160.9(5)
O1_20 C1_20 C3_20 F5_20 -76.6(7)
C4_20 C1_20 C3_20 F5_20 161.7(5)
C2_20 C1_20 C3_20 F5_20 42.8(7)
O1_20 C1_20 C4_20 F8_20 162.0(6)
C2_20 C1_20 C4_20 F8_20 42.7(8)
C3_20 C1_20 C4_20 F8_20 -75.2(7)
O1_20 C1_20 C4_20 F7_20 -74.8(7)
C2_20 C1_20 C4_20 F7_20 165.8(6)
C3_20 C1_20 C4_20 F7_20 48.0(7)
O1_20 C1_20 C4_20 F9_20 43.6(8)
C2_20 C1_20 C4_20 F9_20 -75.7(7)
C3_20 C1_20 C4_20 F9_20 166.5(6)
O1_24 Al6 O1_21 C1_21 165.5(8)
O1_23 Al6 O1_21 C1_21 -74.7(8)
O1_22 Al6 O1_21 C1_21 43.6(8)
Al6 O1_21 C1_21 C2_21 41.4(10)
Al6 O1_21 C1_21 C4_21 -79.9(9)
Al6 O1_21 C1_21 C3_21 161.2(6)
O1_21 C1_21 C2_21 F3_21 73.5(7)
C4_21 C1_21 C2_21 F3_21 -164.3(5)
C3_21 C1_21 C2_21 F3_21 -45.6(7)
O1_21 C1_21 C2_21 F2_21 -164.1(6)
C4_21 C1_21 C2_21 F2_21 -42.0(8)
C3_21 C1_21 C2_21 F2_21 76.8(7)
O1_21 C1_21 C2_21 F1_21 -43.9(8)
C4_21 C1_21 C2_21 F1_21 78.3(7)
C3_21 C1_21 C2_21 F1_21 -163.0(6)
O1_21 C1_21 C3_21 F4_21 74.5(7)
C2_21 C1_21 C3_21 F4_21 -164.3(5)
C4_21 C1_21 C3_21 F4_21 -45.5(7)
O1_21 C1_21 C3_21 F6_21 -163.0(6)
C2_21 C1_21 C3_21 F6_21 -41.9(8)
C4_21 C1_21 C3_21 F6_21 77.0(7)
O1_21 C1_21 C3_21 F5_21 -43.3(7)
C2_21 C1_21 C3_21 F5_21 77.9(7)
C4_21 C1_21 C3_21 F5_21 -163.3(5)
O1_21 C1_21 C4_21 F7_21 -41.5(8)
C2_21 C1_21 C4_21 F7_21 -164.1(6)
C3_21 C1_21 C4_21 F7_21 76.9(7)
O1_21 C1_21 C4_21 F9_21 78.6(7)
C2_21 C1_21 C4_21 F9_21 -44.1(7)
C3_21 C1_21 C4_21 F9_21 -163.0(5)
O1_21 C1_21 C4_21 F8_21 -161.7(6)
C2_21 C1_21 C4_21 F8_21 75.6(7)
C3_21 C1_21 C4_21 F8_21 -43.3(8)
O1_24 Al6 O1_22 C1_22 71.1(8)
O1_21 Al6 O1_22 C1_22 -171.5(7)
O1_23 Al6 O1_22 C1_22 -49.8(8)
Al6 O1_22 C1_22 C3_22 -46.4(10)
Al6 O1_22 C1_22 C4_22 75.9(9)
Al6 O1_22 C1_22 C2_22 -165.3(6)
O1_22 C1_22 C2_22 F3_22 46.1(7)
C3_22 C1_22 C2_22 F3_22 -74.6(6)
C4_22 C1_22 C2_22 F3_22 166.2(5)
O1_22 C1_22 C2_22 F2_22 167.2(5)
C3_22 C1_22 C2_22 F2_22 46.5(7)
C4_22 C1_22 C2_22 F2_22 -72.7(6)
O1_22 C1_22 C2_22 F1_22 -72.1(6)
C3_22 C1_22 C2_22 F1_22 167.2(5)
C4_22 C1_22 C2_22 F1_22 47.9(6)
O1_22 C1_22 C3_22 F5_22 -72.1(6)
C4_22 C1_22 C3_22 F5_22 165.2(5)
C2_22 C1_22 C3_22 F5_22 46.7(6)
O1_22 C1_22 C3_22 F4_22 46.4(7)
C4_22 C1_22 C3_22 F4_22 -76.4(6)
C2_22 C1_22 C3_22 F4_22 165.2(5)
O1_22 C1_22 C3_22 F6_22 166.6(5)
C4_22 C1_22 C3_22 F6_22 43.8(7)
C2_22 C1_22 C3_22 F6_22 -74.6(6)
O1_22 C1_22 C4_22 F9_22 42.8(7)
C3_22 C1_22 C4_22 F9_22 165.9(5)
C2_22 C1_22 C4_22 F9_22 -75.8(6)
O1_22 C1_22 C4_22 F7_22 -76.0(6)
C3_22 C1_22 C4_22 F7_22 47.1(7)
C2_22 C1_22 C4_22 F7_22 165.4(5)
O1_22 C1_22 C4_22 F8_22 163.0(5)
C3_22 C1_22 C4_22 F8_22 -73.9(7)
C2_22 C1_22 C4_22 F8_22 44.4(7)
O1_24 Al6 O1_23 C1_23 30.7(8)
O1_21 Al6 O1_23 C1_23 -87.9(8)
O1_22 Al6 O1_23 C1_23 154.6(8)
Al6 O1_23 C1_23 C3_23 -70.9(10)
Al6 O1_23 C1_23 C2_23 168.8(6)
Al6 O1_23 C1_23 C4_23 50.6(10)
O1_23 C1_23 C2_23 F3_23 71.4(8)
C3_23 C1_23 C2_23 F3_23 -49.3(8)
C4_23 C1_23 C2_23 F3_23 -169.3(7)
O1_23 C1_23 C2_23 F1_23 -44.4(8)
C3_23 C1_23 C2_23 F1_23 -165.2(7)
C4_23 C1_23 C2_23 F1_23 74.8(8)
O1_23 C1_23 C2_23 F2_23 -170.5(6)
C3_23 C1_23 C2_23 F2_23 68.7(8)
C4_23 C1_23 C2_23 F2_23 -51.3(9)
O1_23 C1_23 C3_23 F5_23 -38.7(10)
C2_23 C1_23 C3_23 F5_23 80.7(8)
C4_23 C1_23 C3_23 F5_23 -160.2(7)
O1_23 C1_23 C3_23 F4A_23 20.8(14)
C2_23 C1_23 C3_23 F4A_23 140.2(12)
C4_23 C1_23 C3_23 F4A_23 -100.7(13)
O1_23 C1_23 C3_23 F6_23 -167.0(9)
C2_23 C1_23 C3_23 F6_23 -47.6(10)
C4_23 C1_23 C3_23 F6_23 71.5(10)
O1_23 C1_23 C3_23 F6A_23 -168(2)
C2_23 C1_23 C3_23 F6A_23 -49(3)
C4_23 C1_23 C3_23 F6A_23 70(3)
O1_23 C1_23 C3_23 F4_23 81.0(7)
C2_23 C1_23 C3_23 F4_23 -159.7(6)
C4_23 C1_23 C3_23 F4_23 -40.5(8)
O1_23 C1_23 C3_23 F5A_23 -78.7(9)
C2_23 C1_23 C3_23 F5A_23 40.6(10)
C4_23 C1_23 C3_23 F5A_23 159.7(9)
O1_23 C1_23 C4_23 F7_23 -41.4(10)
C3_23 C1_23 C4_23 F7_23 80.5(9)
C2_23 C1_23 C4_23 F7_23 -159.6(8)
O1_23 C1_23 C4_23 F8_23 -171.5(6)
C3_23 C1_23 C4_23 F8_23 -49.7(9)
C2_23 C1_23 C4_23 F8_23 70.3(9)
O1_23 C1_23 C4_23 F9_23 74.0(8)
C3_23 C1_23 C4_23 F9_23 -164.1(6)
C2_23 C1_23 C4_23 F9_23 -44.2(8)
O1_21 Al6 O1_24 C1_24 -32.6(9)
O1_23 Al6 O1_24 C1_24 -155.1(8)
O1_22 Al6 O1_24 C1_24 84.6(8)
Al6 O1_24 C1_24 C3_24 97.2(9)
Al6 O1_24 C1_24 C4_24 -142.9(7)
Al6 O1_24 C1_24 C2_24 -23.9(10)
O1_24 C1_24 C2_24 F3_24 81.3(6)
C3_24 C1_24 C2_24 F3_24 -40.6(7)
C4_24 C1_24 C2_24 F3_24 -160.3(5)
O1_24 C1_24 C2_24 F1_24 -38.5(7)
C3_24 C1_24 C2_24 F1_24 -160.3(5)
C4_24 C1_24 C2_24 F1_24 80.0(6)
O1_24 C1_24 C2_24 F2_24 -157.6(5)
C3_24 C1_24 C2_24 F2_24 80.5(7)
C4_24 C1_24 C2_24 F2_24 -39.2(7)
O1_24 C1_24 C3_24 F5_24 -46.7(7)
C4_24 C1_24 C3_24 F5_24 -165.2(5)
C2_24 C1_24 C3_24 F5_24 75.9(7)
O1_24 C1_24 C3_24 F4_24 72.5(6)
C4_24 C1_24 C3_24 F4_24 -46.0(7)
C2_24 C1_24 C3_24 F4_24 -164.9(5)
O1_24 C1_24 C3_24 F6_24 -167.0(5)
C4_24 C1_24 C3_24 F6_24 74.5(7)
C2_24 C1_24 C3_24 F6_24 -44.4(7)
O1_24 C1_24 C4_24 F9_24 75.6(7)
C3_24 C1_24 C4_24 F9_24 -164.4(5)
C2_24 C1_24 C4_24 F9_24 -45.3(7)
O1_24 C1_24 C4_24 F8_24 -161.9(5)
C3_24 C1_24 C4_24 F8_24 -41.9(7)
C2_24 C1_24 C4_24 F8_24 77.2(7)
O1_24 C1_24 C4_24 F7_24 -43.9(7)
C3_24 C1_24 C4_24 F7_24 76.1(6)
C2_24 C1_24 C4_24 F7_24 -164.7(5)
O1_19 Al5 O1_26 C1_26 63(3)
O1_20 Al5 O1_26 C1_26 -71(3)
O1_27 Al5 O1_26 C1_26 174(3)
Al5 O1_26 C1_26 C4_26 48(4)
Al5 O1_26 C1_26 C2_26 170(2)
Al5 O1_26 C1_26 C3_26 -71(3)
O1_26 C1_26 C2_26 F2_26 -160.4(17)
C4_26 C1_26 C2_26 F2_26 -36(2)
C3_26 C1_26 C2_26 F2_26 79(2)
O1_26 C1_26 C2_26 F1_26 -42(2)
C4_26 C1_26 C2_26 F1_26 83(2)
C3_26 C1_26 C2_26 F1_26 -161.9(18)
O1_26 C1_26 C2_26 F3_26 77.5(19)
C4_26 C1_26 C2_26 F3_26 -157.7(17)
C3_26 C1_26 C2_26 F3_26 -43(2)
O1_26 C1_26 C3_26 F5_26 -38(3)
C4_26 C1_26 C3_26 F5_26 -162(2)
C2_26 C1_26 C3_26 F5_26 81(3)
O1_26 C1_26 C3_26 F4_26 85(2)
C4_26 C1_26 C3_26 F4_26 -39(2)
C2_26 C1_26 C3_26 F4_26 -155.7(18)
O1_26 C1_26 C3_26 F6_26 -154.3(19)
C4_26 C1_26 C3_26 F6_26 82(2)
C2_26 C1_26 C3_26 F6_26 -35(2)
O1_26 C1_26 C4_26 F8_26 -162.5(17)
C2_26 C1_26 C4_26 F8_26 75(2)
C3_26 C1_26 C4_26 F8_26 -41(2)
O1_26 C1_26 C4_26 F7_26 -41(2)
C2_26 C1_26 C4_26 F7_26 -163.2(18)
C3_26 C1_26 C4_26 F7_26 80(2)
O1_26 C1_26 C4_26 F9_26 78(2)
C2_26 C1_26 C4_26 F9_26 -45(2)
C3_26 C1_26 C4_26 F9_26 -161.4(18)
O1_26 Al5 O1_27 C1_27 -36(3)
O1_19 Al5 O1_27 C1_27 82(3)
O1_20 Al5 O1_27 C1_27 -167(3)
Al5 O1_27 C1_27 C3_27 -15(4)
Al5 O1_27 C1_27 C2_27 -134(3)
Al5 O1_27 C1_27 C4_27 104(3)
O1_27 C1_27 C2_27 F2_27 -165.1(19)
C3_27 C1_27 C2_27 F2_27 73(2)
C4_27 C1_27 C2_27 F2_27 -46(3)
O1_27 C1_27 C2_27 F1_27 -41(2)
C3_27 C1_27 C2_27 F1_27 -163(2)
C4_27 C1_27 C2_27 F1_27 78(3)
O1_27 C1_27 C2_27 F3_27 75(2)
C3_27 C1_27 C2_27 F3_27 -47(3)
C4_27 C1_27 C2_27 F3_27 -166(2)
O1_27 C1_27 C3_27 F4_27 83(2)
C2_27 C1_27 C3_27 F4_27 -159(2)
C4_27 C1_27 C3_27 F4_27 -38(3)
O1_27 C1_27 C3_27 F6_27 -160(2)
C2_27 C1_27 C3_27 F6_27 -41(3)
C4_27 C1_27 C3_27 F6_27 80(3)
O1_27 C1_27 C3_27 F5_27 -42(3)
C2_27 C1_27 C3_27 F5_27 77(3)
C4_27 C1_27 C3_27 F5_27 -162(2)
O1_27 C1_27 C4_27 F9_27 66(3)
C3_27 C1_27 C4_27 F9_27 -172(3)
C2_27 C1_27 C4_27 F9_27 -53(4)
O1_27 C1_27 C4_27 F8_27 -170(2)
C3_27 C1_27 C4_27 F8_27 -48(3)
C2_27 C1_27 C4_27 F8_27 71(3)
O1_27 C1_27 C4_27 F7_27 -52(2)
C3_27 C1_27 C4_27 F7_27 70(3)
C2_27 C1_27 C4_27 F7_27 -171(2)
